data_4125512
loop_
_publ_author_name
'Du, Wenjun'
'Jin, Shan'
'Xiong, Lin'
'Chen, Man'
'Zhang, Jun'
'Zou, Xuejuan'
'Pei, Yong'
'Wang, Shuxin'
'Zhu, Manzhou'

_publ_section_title
;
 Ag50(Dppm)6(SR)30 and Its Homologue AuxAg50-x(Dppm)6(SR)30 Alloy
 Nanocluster: Seeded Growth, Structure Determination, and Differences in
 Properties.
;
_journal_issue 4
_journal_name_full 'Journal of the American Chemical Society'
_journal_page_first 1618
_journal_page_last 1624
_journal_paper_doi 10.1021/jacs.6b11681
_journal_volume 139
_journal_year 2017
_chemical_formula_sum 'C480 H582 Ag50 P12 S30'
_chemical_formula_weight 13078.36
_chemical_name_systematic
;
 ?
;
_space_group_crystal_system triclinic
_space_group_IT_number 2
_space_group_name_Hall '-P 1'
_space_group_name_H-M_alt 'P -1'
_symmetry_space_group_name_Hall '-P 1'
_symmetry_space_group_name_H-M 'P -1'
_atom_sites_solution_hydrogens geom
_audit_creation_method SHELXL-2013
_cell_angle_alpha 76.576(2)
_cell_angle_beta 60.718(2)
_cell_angle_gamma 61.726(2)
_cell_formula_units_Z 1
_cell_length_a 26.2512(12)
_cell_length_b 26.6936(12)
_cell_length_c 26.7376(12)
_cell_measurement_reflns_used 9115
_cell_measurement_temperature 150(2)
_cell_measurement_theta_max 27.50
_cell_measurement_theta_min 2.62
_cell_volume 14392.3(12)
_computing_cell_refinement 'Bruker APEX II'
_computing_data_collection 'Bruker APEX II'
_computing_data_reduction 'Bruker APEX II'
_computing_structure_refinement 'SHELXL-2013 (Sheldrick, 2013)'
_computing_structure_solution 'Bruker APEX II'
_diffrn_ambient_temperature 150(2)
_diffrn_measured_fraction_theta_full 0.992
_diffrn_measured_fraction_theta_max 0.992
_diffrn_measurement_device_type 'Bruker Smart Apex II CCD'
_diffrn_measurement_method 'phi and omega scans'
_diffrn_radiation_type MoK\a
_diffrn_radiation_wavelength 0.71073
_diffrn_reflns_av_R_equivalents 0.0596
_diffrn_reflns_av_unetI/netI 0.0666
_diffrn_reflns_Laue_measured_fraction_full 0.992
_diffrn_reflns_Laue_measured_fraction_max 0.992
_diffrn_reflns_limit_h_max 31
_diffrn_reflns_limit_h_min -31
_diffrn_reflns_limit_k_max 31
_diffrn_reflns_limit_k_min -32
_diffrn_reflns_limit_l_max 32
_diffrn_reflns_limit_l_min -32
_diffrn_reflns_number 206755
_diffrn_reflns_point_group_measured_fraction_full 0.992
_diffrn_reflns_point_group_measured_fraction_max 0.992
_diffrn_reflns_theta_full 25.242
_diffrn_reflns_theta_max 25.500
_diffrn_reflns_theta_min 2.011
_exptl_absorpt_coefficient_mu 1.840
_exptl_crystal_colour 'Dark Red'
_exptl_crystal_density_diffrn 1.509
_exptl_crystal_description block
_exptl_crystal_F_000 6472
_exptl_crystal_size_max 0.220
_exptl_crystal_size_mid 0.200
_exptl_crystal_size_min 0.190
_platon_squeeze_details
;
;
_refine_diff_density_max 8.062
_refine_diff_density_min -5.321
_refine_diff_density_rms 0.200
_refine_ls_extinction_method none
_refine_ls_goodness_of_fit_ref 1.035
_refine_ls_hydrogen_treatment constr
_refine_ls_matrix_type full
_refine_ls_number_parameters 2620
_refine_ls_number_reflns 53140
_refine_ls_number_restraints 3430
_refine_ls_restrained_S_all 1.038
_refine_ls_R_factor_all 0.0930
_refine_ls_R_factor_gt 0.0619
_refine_ls_shift/su_max 0.048
_refine_ls_shift/su_mean 0.000
_refine_ls_structure_factor_coef Fsqd
_refine_ls_weighting_details
;
 w=1/[\s^2^(Fo^2^)+(0.1103P)^2^]
 where P=(Fo^2^+2Fc^2^)/3
;
_refine_ls_weighting_scheme calc
_refine_ls_wR_factor_gt 0.1606
_refine_ls_wR_factor_ref 0.1788
_reflns_Friedel_coverage 0.000
_reflns_number_gt 35586
_reflns_number_total 53140
_reflns_threshold_expression 'I > 2\s(I)'
_cod_data_source_file ja6b11681_si_002.cif
_cod_data_source_block DWJ
_cod_depositor_comments 'Adding full bibliography for 4125511--4125512.cif.'
_cod_database_code 4125512
_shelx_space_group_comment
;
The symmetry employed for this shelxl refinement is uniquely defined
by the following loop, which should always be used as a source of
symmetry information in preference to the above space-group names.
They are only intended as comments.
;
_shelx_estimated_absorpt_t_min 0.688
_shelx_estimated_absorpt_t_max 0.721
_shelxl_version_number 2013-2

loop_
_space_group_symop_operation_xyz
'x, y, z'
'-x, -y, -z'

loop_
_atom_site_label
_atom_site_type_symbol
_atom_site_fract_x
_atom_site_fract_y
_atom_site_fract_z
_atom_site_U_iso_or_equiv
_atom_site_adp_type
_atom_site_occupancy
_atom_site_site_symmetry_order
_atom_site_calc_flag
_atom_site_refinement_flags_posn
_atom_site_refinement_flags_adp
Ag1 Ag 0.42085(3) 0.56730(2) 0.45008(2) 0.02189(13) Uani 1 1 d . .
Ag2 Ag 0.55533(3) 0.49999(2) 0.38270(2) 0.02123(12) Uani 1 1 d . .
Ag3 Ag 0.37982(3) 0.50919(2) 0.55523(2) 0.02263(13) Uani 1 1 d . .
Ag4 Ag 0.46896(3) 0.44916(2) 0.45133(2) 0.02247(13) Uani 1 1 d . .
Ag5 Ag 0.40772(3) 0.59986(2) 0.55230(2) 0.02169(12) Uani 1 1 d . .
Ag6 Ag 0.38349(3) 0.40431(2) 0.54124(2) 0.02480(13) Uani 1 1 d . .
Ag7 Ag 0.50107(3) 0.61304(2) 0.34650(3) 0.02675(13) Uani 1 1 d . .
Ag8 Ag 0.51769(3) 0.33206(2) 0.47156(3) 0.02845(14) Uani 1 1 d . .
Ag9 Ag 0.46086(3) 0.51099(3) 0.35203(3) 0.02998(14) Uani 1 1 d . .
Ag10 Ag 0.51413(3) 0.59337(2) 0.44763(2) 0.02221(13) Uani 1 1 d . .
Ag11 Ag 0.38933(3) 0.68099(3) 0.46788(3) 0.03047(14) Uani 1 1 d . .
Ag12 Ag 0.63275(3) 0.56751(3) 0.35093(2) 0.02763(14) Uani 1 1 d . .
Ag13 Ag 0.68621(3) 0.42279(3) 0.34643(3) 0.02837(14) Uani 1 1 d . .
Ag14 Ag 0.57497(3) 0.39046(2) 0.35346(3) 0.02808(14) Uani 1 1 d . .
Ag15 Ag 0.29445(3) 0.61623(2) 0.53994(3) 0.02769(14) Uani 1 1 d . .
Ag16 Ag 0.33591(3) 0.50727(3) 0.47842(3) 0.02939(14) Uani 1 1 d . .
Ag17 Ag 0.17890(3) 0.57873(3) 0.59286(3) 0.03596(16) Uani 1 1 d . .
Ag18 Ag 0.62785(3) 0.52616(3) 0.26087(3) 0.03089(14) Uani 1 1 d . .
Ag19 Ag 0.34127(3) 0.71542(3) 0.60059(3) 0.03398(15) Uani 1 1 d . .
Ag20 Ag 0.50531(3) 0.31804(3) 0.34177(3) 0.03612(16) Uani 1 1 d . .
Ag21 Ag 0.44212(3) 0.28392(3) 0.70398(3) 0.03510(16) Uani 1 1 d . .
Ag22 Ag 0.31601(3) 0.61489(3) 0.41396(3) 0.03400(15) Uani 1 1 d . .
Ag23 Ag 0.16972(3) 0.52759(4) 0.71031(3) 0.0489(2) Uani 1 1 d . .
Ag24 Ag 0.37736(4) 0.41519(4) 0.34753(5) 0.0707(3) Uani 1 1 d . .
Ag25 Ag 0.52474(6) 0.21445(4) 0.59570(3) 0.0756(3) Uani 1 1 d . .
C1 C 0.1789(5) 0.8260(4) 0.5906(4) 0.0427(18) Uani 1 1 d . U
C2 C 0.1804(6) 0.8497(5) 0.6301(5) 0.060(2) Uani 1 1 d . U
H2 H 0.2192 0.8478 0.6244 0.072 Uiso 1 1 calc R U
C3 C 0.1230(6) 0.8769(5) 0.6795(5) 0.074(3) Uani 1 1 d . U
H3 H 0.1250 0.8930 0.7054 0.089 Uiso 1 1 calc R U
C4 C 0.0647(7) 0.8805(6) 0.6905(6) 0.081(3) Uani 1 1 d . U
C5 C 0.0656(6) 0.8568(5) 0.6497(5) 0.069(3) Uani 1 1 d . U
H5 H 0.0270 0.8585 0.6550 0.083 Uiso 1 1 calc R U
C6 C 0.1207(5) 0.8304(4) 0.6013(5) 0.054(2) Uani 1 1 d . U
H6 H 0.1181 0.8151 0.5751 0.065 Uiso 1 1 calc R U
C7 C 0.2389(4) 0.7975(3) 0.5392(4) 0.0365(18) Uani 1 1 d . U
H7A H 0.2671 0.8160 0.5278 0.044 Uiso 1 1 calc R U
H7B H 0.2286 0.8012 0.5079 0.044 Uiso 1 1 calc R U
C11 C 0.3154(4) 0.7979(4) 0.3775(4) 0.0349(17) Uani 1 1 d . U
C12 C 0.3048(4) 0.8481(4) 0.3972(4) 0.0381(18) Uani 1 1 d . U
H12 H 0.3398 0.8527 0.3928 0.046 Uiso 1 1 calc R U
C13 C 0.2436(4) 0.8905(4) 0.4230(4) 0.0425(19) Uani 1 1 d . U
H13 H 0.2382 0.9233 0.4352 0.051 Uiso 1 1 calc R U
C14 C 0.1896(4) 0.8857(4) 0.4313(4) 0.0415(18) Uani 1 1 d . U
C15 C 0.1994(4) 0.8359(4) 0.4137(4) 0.0407(18) Uani 1 1 d . U
H15 H 0.1641 0.8308 0.4198 0.049 Uiso 1 1 calc R U
C16 C 0.2611(4) 0.7933(4) 0.3870(4) 0.0387(18) Uani 1 1 d . U
H16 H 0.2661 0.7605 0.3751 0.046 Uiso 1 1 calc R U
C17 C 0.3818(4) 0.7536(3) 0.3431(4) 0.0312(17) Uani 1 1 d . U
H17A H 0.4011 0.7700 0.3063 0.037 Uiso 1 1 calc R U
H17B H 0.3773 0.7222 0.3359 0.037 Uiso 1 1 calc R U
C21 C 0.1094(4) 0.7421(4) 0.5117(4) 0.0365(16) Uani 1 1 d . U
C22 C 0.1083(5) 0.7500(4) 0.4591(4) 0.0466(19) Uani 1 1 d . U
H22 H 0.1465 0.7384 0.4255 0.056 Uiso 1 1 calc R U
C23 C 0.0491(6) 0.7755(5) 0.4573(5) 0.064(2) Uani 1 1 d . U
H23 H 0.0488 0.7781 0.4222 0.076 Uiso 1 1 calc R U
C24 C -0.0079(6) 0.7966(6) 0.5042(6) 0.076(2) Uani 1 1 d . U
C25 C -0.0076(5) 0.7880(5) 0.5585(6) 0.066(2) Uani 1 1 d . U
H25 H -0.0462 0.8000 0.5918 0.079 Uiso 1 1 calc R U
C26 C 0.0520(4) 0.7609(4) 0.5611(4) 0.048(2) Uani 1 1 d . U
H26 H 0.0527 0.7556 0.5964 0.057 Uiso 1 1 calc R U
C27 C 0.1723(4) 0.7135(4) 0.5149(4) 0.0337(18) Uani 1 1 d . U
H27A H 0.1647 0.7182 0.5533 0.040 Uiso 1 1 calc R U
H27B H 0.1999 0.7319 0.4884 0.040 Uiso 1 1 calc R U
C31 C 0.3396(4) 0.6765(4) 0.2640(4) 0.0386(17) Uani 1 1 d . U
C32 C 0.3585(5) 0.7177(4) 0.2292(4) 0.045(2) Uani 1 1 d . U
H32 H 0.4023 0.7083 0.2069 0.054 Uiso 1 1 calc R U
C33 C 0.3144(5) 0.7723(4) 0.2265(4) 0.051(2) Uani 1 1 d . U
H33 H 0.3291 0.7989 0.2028 0.061 Uiso 1 1 calc R U
C34 C 0.2487(5) 0.7882(4) 0.2584(4) 0.0487(19) Uani 1 1 d . U
C35 C 0.2296(5) 0.7463(4) 0.2914(4) 0.0459(19) Uani 1 1 d . U
H35 H 0.1858 0.7550 0.3121 0.055 Uiso 1 1 calc R U
C36 C 0.2745(4) 0.6914(4) 0.2942(4) 0.0408(18) Uani 1 1 d . U
H36 H 0.2601 0.6643 0.3170 0.049 Uiso 1 1 calc R U
C37 C 0.3883(4) 0.6177(4) 0.2671(3) 0.0337(17) Uani 1 1 d . U
H37A H 0.4271 0.6083 0.2310 0.040 Uiso 1 1 calc R U
H37B H 0.3711 0.5904 0.2737 0.040 Uiso 1 1 calc R U
C41 C 0.2066(5) 0.5707(5) 0.3715(4) 0.056(2) Uani 1 1 d . U
C42 C 0.2319(7) 0.5454(7) 0.3202(6) 0.103(3) Uani 1 1 d . U
H42 H 0.2588 0.5067 0.3146 0.123 Uiso 1 1 calc R U
C43 C 0.2164(7) 0.5789(7) 0.2764(6) 0.107(4) Uani 1 1 d . U
H43 H 0.2378 0.5622 0.2406 0.128 Uiso 1 1 calc R U
C44 C 0.1717(6) 0.6348(6) 0.2828(5) 0.074(3) Uani 1 1 d . U
C45 C 0.1445(5) 0.6550(5) 0.3363(4) 0.050(2) Uani 1 1 d . U
H45 H 0.1113 0.6915 0.3453 0.060 Uiso 1 1 calc R U
C46 C 0.1640(5) 0.6236(4) 0.3785(4) 0.0456(19) Uani 1 1 d . U
H46 H 0.1456 0.6412 0.4132 0.055 Uiso 1 1 calc R U
C47 C 0.2273(4) 0.5359(4) 0.4163(4) 0.042(2) Uani 1 1 d . U
H47A H 0.2172 0.5033 0.4255 0.051 Uiso 1 1 calc R U
H47B H 0.2028 0.5585 0.4508 0.051 Uiso 1 1 calc R U
C51 C 0.7902(4) 0.5592(3) 0.1504(3) 0.0315(16) Uani 1 1 d . U
C52 C 0.7660(4) 0.5807(4) 0.1111(4) 0.0331(16) Uani 1 1 d . U
H52 H 0.7245 0.6095 0.1223 0.040 Uiso 1 1 calc R U
C53 C 0.8011(4) 0.5612(4) 0.0553(4) 0.0382(18) Uani 1 1 d . U
H53 H 0.7834 0.5785 0.0295 0.046 Uiso 1 1 calc R U
C54 C 0.8616(4) 0.5166(4) 0.0370(4) 0.0418(18) Uani 1 1 d . U
C55 C 0.8874(5) 0.4948(4) 0.0766(4) 0.047(2) Uani 1 1 d . U
H55 H 0.9286 0.4654 0.0655 0.057 Uiso 1 1 calc R U
C56 C 0.7530(4) 0.5807(4) 0.2096(3) 0.0340(18) Uani 1 1 d . U
H56A H 0.7116 0.6114 0.2141 0.041 Uiso 1 1 calc R U
H56B H 0.7758 0.5961 0.2165 0.041 Uiso 1 1 calc R U
C57 C 0.8534(4) 0.5155(4) 0.1309(4) 0.045(2) Uani 1 1 d . U
H57 H 0.8724 0.5005 0.1558 0.054 Uiso 1 1 calc R U
C61 C 0.8591(5) 0.2965(4) 0.2664(4) 0.0452(18) Uani 1 1 d . U
C62 C 0.9005(5) 0.3132(5) 0.2170(5) 0.063(2) Uani 1 1 d . U
H62 H 0.9167 0.3361 0.2200 0.076 Uiso 1 1 calc R U
C63 C 0.9183(6) 0.2970(5) 0.1638(5) 0.068(2) Uani 1 1 d . U
H63 H 0.9457 0.3098 0.1316 0.082 Uiso 1 1 calc R U
C64 C 0.8963(5) 0.2617(5) 0.1563(5) 0.057(2) Uani 1 1 d . U
C65 C 0.8543(5) 0.2449(4) 0.2056(4) 0.055(2) Uani 1 1 d . U
H65 H 0.8374 0.2225 0.2031 0.066 Uiso 1 1 calc R U
C66 C 0.8375(5) 0.2623(4) 0.2597(4) 0.049(2) Uani 1 1 d . U
H66 H 0.8104 0.2497 0.2924 0.059 Uiso 1 1 calc R U
C67 C 0.8423(4) 0.3117(4) 0.3253(4) 0.0373(19) Uani 1 1 d . U
H67A H 0.8819 0.2991 0.3283 0.045 Uiso 1 1 calc R U
H67B H 0.8184 0.2911 0.3537 0.045 Uiso 1 1 calc R U
C71 C 0.7356(4) 0.4102(4) 0.1466(4) 0.0367(17) Uani 1 1 d . U
C72 C 0.7370(4) 0.4587(4) 0.1139(4) 0.0397(18) Uani 1 1 d . U
H72 H 0.7447 0.4841 0.1250 0.048 Uiso 1 1 calc R U
C73 C 0.7274(5) 0.4700(4) 0.0658(4) 0.0461(19) Uani 1 1 d . U
H73 H 0.7279 0.5032 0.0454 0.055 Uiso 1 1 calc R U
C74 C 0.7170(5) 0.4335(5) 0.0468(4) 0.0524(19) Uani 1 1 d . U
C75 C 0.7162(5) 0.3854(5) 0.0786(4) 0.057(2) Uani 1 1 d . U
H75 H 0.7083 0.3603 0.0673 0.069 Uiso 1 1 calc R U
C76 C 0.7265(5) 0.3727(5) 0.1266(4) 0.056(2) Uani 1 1 d . U
H76 H 0.7274 0.3387 0.1460 0.067 Uiso 1 1 calc R U
C77 C 0.7446(4) 0.3969(4) 0.2004(3) 0.0381(19) Uani 1 1 d . U
H77A H 0.7709 0.4141 0.1982 0.046 Uiso 1 1 calc R U
H77B H 0.7667 0.3561 0.2040 0.046 Uiso 1 1 calc R U
C81 C 0.7094(5) 0.2294(4) 0.2283(4) 0.0444(19) Uani 1 1 d . U
C82 C 0.7017(6) 0.2261(5) 0.1816(5) 0.063(2) Uani 1 1 d . U
H82 H 0.6759 0.2588 0.1688 0.076 Uiso 1 1 calc R U
C83 C 0.7322(7) 0.1744(6) 0.1534(6) 0.082(3) Uani 1 1 d . U
H83 H 0.7247 0.1726 0.1233 0.099 Uiso 1 1 calc R U
C84 C 0.7737(8) 0.1254(7) 0.1701(6) 0.096(3) Uani 1 1 d . U
C85 C 0.7807(7) 0.1290(6) 0.2153(6) 0.084(3) Uani 1 1 d . U
H85 H 0.8069 0.0963 0.2277 0.101 Uiso 1 1 calc DR U
C86 C 0.7505(5) 0.1795(4) 0.2441(5) 0.061(2) Uani 1 1 d . U
H86 H 0.7576 0.1801 0.2747 0.073 Uiso 1 1 calc R U
C91 C 0.6226(5) 0.1323(4) 0.4342(4) 0.0435(18) Uani 1 1 d . U
C92 C 0.6810(5) 0.1291(5) 0.3920(5) 0.057(2) Uani 1 1 d . U
H92 H 0.6852 0.1628 0.3769 0.069 Uiso 1 1 calc R U
C93 C 0.7353(6) 0.0771(5) 0.3704(5) 0.069(3) Uani 1 1 d . U
H93 H 0.7737 0.0765 0.3400 0.083 Uiso 1 1 calc R U
C94 C 0.7303(7) 0.0264(5) 0.3955(6) 0.076(3) Uani 1 1 d . U
C95 C 0.6707(7) 0.0304(5) 0.4365(5) 0.076(3) Uani 1 1 d . U
H95 H 0.6655 -0.0030 0.4511 0.092 Uiso 1 1 calc R U
C96 C 0.6180(6) 0.0821(5) 0.4572(5) 0.064(3) Uani 1 1 d . U
H96 H 0.5792 0.0828 0.4869 0.077 Uiso 1 1 calc R U
C97 C 0.5673(4) 0.1876(4) 0.4555(4) 0.0388(19) Uani 1 1 d . U
H97A H 0.5293 0.1811 0.4821 0.047 Uiso 1 1 calc R U
H97B H 0.5594 0.2093 0.4234 0.047 Uiso 1 1 calc R U
C101 C 0.5205(4) 0.4779(4) 0.1938(4) 0.0371(17) Uani 1 1 d . U
C102 C 0.4652(4) 0.4897(4) 0.1900(4) 0.0448(19) Uani 1 1 d . U
H102 H 0.4411 0.4691 0.2125 0.054 Uiso 1 1 calc R U
C103 C 0.4453(5) 0.5303(4) 0.1545(4) 0.0474(19) Uani 1 1 d . U
H103 H 0.4074 0.5374 0.1537 0.057 Uiso 1 1 calc R U
C104 C 0.4797(4) 0.5618(4) 0.1192(4) 0.0399(17) Uani 1 1 d . U
C105 C 0.5332(4) 0.5522(4) 0.1236(4) 0.0419(18) Uani 1 1 d . U
H105 H 0.5567 0.5733 0.1016 0.050 Uiso 1 1 calc R U
C106 C 0.5530(4) 0.5102(4) 0.1615(4) 0.0407(18) Uani 1 1 d . U
H106 H 0.5893 0.5044 0.1644 0.049 Uiso 1 1 calc R U
C107 C 0.5476(4) 0.4282(4) 0.2291(3) 0.0351(18) Uani 1 1 d . U
H10A H 0.5842 0.4298 0.2280 0.042 Uiso 1 1 calc R U
H10B H 0.5635 0.3931 0.2106 0.042 Uiso 1 1 calc R U
C111 C 0.3862(4) 0.2564(4) 0.4673(4) 0.0380(17) Uani 1 1 d . U
C112 C 0.4356(5) 0.2083(4) 0.4340(4) 0.0405(18) Uani 1 1 d . U
H112 H 0.4783 0.2005 0.4225 0.049 Uiso 1 1 calc R U
C113 C 0.4222(5) 0.1723(4) 0.4180(4) 0.0441(19) Uani 1 1 d . U
H113 H 0.4562 0.1402 0.3964 0.053 Uiso 1 1 calc R U
C114 C 0.3595(5) 0.1825(4) 0.4330(4) 0.0484(19) Uani 1 1 d . U
C115 C 0.3108(5) 0.2310(4) 0.4633(4) 0.054(2) Uani 1 1 d . U
H115 H 0.2684 0.2403 0.4722 0.065 Uiso 1 1 calc R U
C116 C 0.3247(5) 0.2676(4) 0.4815(4) 0.051(2) Uani 1 1 d . U
H116 H 0.2909 0.2995 0.5034 0.061 Uiso 1 1 calc R U
C117 C 0.3983(5) 0.2911(4) 0.4936(4) 0.040(2) Uani 1 1 d . U
H11A H 0.4314 0.2653 0.5057 0.048 Uiso 1 1 calc R U
H11B H 0.3591 0.3092 0.5278 0.048 Uiso 1 1 calc R U
C121 C 0.5599(4) 0.6723(4) 0.1496(4) 0.0372(17) Uani 1 1 d . U
C122 C 0.6129(4) 0.6380(4) 0.1052(4) 0.0399(18) Uani 1 1 d . U
H122 H 0.6328 0.5992 0.1117 0.048 Uiso 1 1 calc R U
C123 C 0.6376(5) 0.6594(4) 0.0511(4) 0.048(2) Uani 1 1 d . U
H123 H 0.6733 0.6344 0.0220 0.057 Uiso 1 1 calc R U
C124 C 0.6121(5) 0.7159(5) 0.0383(4) 0.053(2) Uani 1 1 d . U
C125 C 0.5582(5) 0.7511(5) 0.0828(4) 0.055(2) Uani 1 1 d . U
H125 H 0.5387 0.7898 0.0761 0.065 Uiso 1 1 calc R U
C126 C 0.5327(5) 0.7296(4) 0.1374(4) 0.044(2) Uani 1 1 d . U
H126 H 0.4965 0.7543 0.1665 0.053 Uiso 1 1 calc R U
C127 C 0.5317(4) 0.6503(4) 0.2100(4) 0.0355(18) Uani 1 1 d . U
H12A H 0.5242 0.6184 0.2088 0.043 Uiso 1 1 calc R U
H12B H 0.4904 0.6801 0.2329 0.043 Uiso 1 1 calc R U
C131 C 0.5119(5) 0.1512(4) 0.7765(4) 0.047(2) Uani 1 1 d . U
C132 C 0.5046(7) 0.1280(5) 0.8312(5) 0.075(3) Uani 1 1 d . U
H132 H 0.4639 0.1348 0.8613 0.089 Uiso 1 1 calc R U
C133 C 0.5596(7) 0.0948(6) 0.8390(6) 0.087(3) Uani 1 1 d . U
H133 H 0.5554 0.0792 0.8750 0.104 Uiso 1 1 calc R U
C134 C 0.6181(7) 0.0844(6) 0.7969(6) 0.080(3) Uani 1 1 d . U
H134 H 0.6541 0.0609 0.8035 0.096 Uiso 1 1 calc R U
C135 C 0.6261(6) 0.1081(5) 0.7439(5) 0.061(2) Uani 1 1 d . U
H135 H 0.6672 0.1016 0.7147 0.073 Uiso 1 1 calc R U
C136 C 0.5725(5) 0.1417(4) 0.7343(4) 0.050(2) Uani 1 1 d . U
H136 H 0.5778 0.1581 0.6984 0.060 Uiso 1 1 calc R U
C141 C 0.3738(5) 0.2050(4) 0.8291(4) 0.045(2) Uani 1 1 d . U
C142 C 0.3385(5) 0.2578(4) 0.8561(4) 0.045(2) Uani 1 1 d . U
H142 H 0.3498 0.2877 0.8374 0.054 Uiso 1 1 calc R U
C143 C 0.2879(5) 0.2666(5) 0.9094(5) 0.063(3) Uani 1 1 d . U
H143 H 0.2640 0.3024 0.9262 0.076 Uiso 1 1 calc R U
C144 C 0.2724(6) 0.2227(5) 0.9380(5) 0.071(3) Uani 1 1 d . U
H144 H 0.2389 0.2284 0.9749 0.085 Uiso 1 1 calc R U
C145 C 0.3058(6) 0.1691(5) 0.9126(5) 0.074(3) Uani 1 1 d . U
H145 H 0.2945 0.1395 0.9322 0.088 Uiso 1 1 calc R U
C146 C 0.3559(6) 0.1610(5) 0.8580(5) 0.063(3) Uani 1 1 d . U
H146 H 0.3779 0.1258 0.8403 0.076 Uiso 1 1 calc R U
C151 C 0.5752(5) 0.0729(5) 0.6429(5) 0.060(2) Uani 1 1 d . U
C152 C 0.5801(6) 0.0367(5) 0.6859(6) 0.073(3) Uani 1 1 d . U
H152 H 0.5439 0.0424 0.7210 0.088 Uiso 1 1 calc R U
C153 C 0.6410(7) -0.0115(6) 0.6789(7) 0.085(3) Uani 1 1 d . U
H153 H 0.6456 -0.0367 0.7085 0.102 Uiso 1 1 calc R U
C154 C 0.6899(7) -0.0167(6) 0.6264(7) 0.088(3) Uani 1 1 d . U
H154 H 0.7290 -0.0477 0.6208 0.106 Uiso 1 1 calc R U
C155 C 0.6890(7) 0.0167(6) 0.5822(7) 0.085(3) Uani 1 1 d . U
H155 H 0.7259 0.0095 0.5474 0.102 Uiso 1 1 calc R U
C156 C 0.6295(6) 0.0645(6) 0.5892(6) 0.075(3) Uani 1 1 d . U
H156 H 0.6267 0.0896 0.5591 0.089 Uiso 1 1 calc R U
C161 C 0.4714(5) 0.1055(4) 0.6173(4) 0.048(2) Uani 1 1 d . U
C162 C 0.4771(6) 0.0514(5) 0.6268(5) 0.064(2) Uani 1 1 d . U
H162 H 0.4974 0.0273 0.6492 0.076 Uiso 1 1 calc R U
C163 C 0.4528(6) 0.0317(5) 0.6034(5) 0.070(2) Uani 1 1 d . U
H163 H 0.4577 -0.0057 0.6094 0.084 Uiso 1 1 calc R U
C164 C 0.4214(6) 0.0680(5) 0.5711(5) 0.069(2) Uani 1 1 d . U
H164 H 0.4039 0.0556 0.5562 0.082 Uiso 1 1 calc R U
C165 C 0.4165(5) 0.1210(5) 0.5616(5) 0.064(2) Uani 1 1 d . U
H165 H 0.3961 0.1450 0.5393 0.076 Uiso 1 1 calc R U
C166 C 0.4403(5) 0.1413(5) 0.5835(4) 0.055(2) Uani 1 1 d . U
H166 H 0.4360 0.1785 0.5762 0.066 Uiso 1 1 calc R U
C171 C 0.2978(4) 0.2844(4) 0.6913(4) 0.0424(18) Uani 1 1 d . U
C172 C 0.2823(5) 0.2736(4) 0.7481(4) 0.046(2) Uani 1 1 d . U
H172 H 0.2824 0.2967 0.7692 0.056 Uiso 1 1 calc R U
C173 C 0.2663(5) 0.2285(5) 0.7744(5) 0.058(2) Uani 1 1 d . U
H173 H 0.2569 0.2218 0.8130 0.069 Uiso 1 1 calc R U
C174 C 0.2635(6) 0.1936(5) 0.7473(6) 0.068(2) Uani 1 1 d . U
C175 C 0.2793(5) 0.2039(5) 0.6889(5) 0.066(2) Uani 1 1 d . U
H175 H 0.2788 0.1806 0.6684 0.079 Uiso 1 1 calc R U
C176 C 0.2963(5) 0.2500(4) 0.6607(5) 0.059(2) Uani 1 1 d . U
H176 H 0.3063 0.2570 0.6220 0.071 Uiso 1 1 calc R U
C177 C 0.3100(4) 0.3359(4) 0.6616(4) 0.0389(19) Uani 1 1 d . U
H17C H 0.2827 0.3667 0.6891 0.047 Uiso 1 1 calc R U
H17D H 0.2962 0.3472 0.6314 0.047 Uiso 1 1 calc R U
C181 C 0.3745(5) 0.3694(5) 0.2325(5) 0.057(2) Uani 1 1 d . U
C182 C 0.3976(6) 0.3292(6) 0.1940(5) 0.070(3) Uani 1 1 d . U
H182 H 0.4092 0.2912 0.2051 0.085 Uiso 1 1 calc R U
C183 C 0.4040(7) 0.3438(6) 0.1391(6) 0.082(3) Uani 1 1 d . U
H183 H 0.4183 0.3161 0.1137 0.099 Uiso 1 1 calc R U
C184 C 0.3891(7) 0.3991(7) 0.1223(7) 0.093(3) Uani 1 1 d . U
H184 H 0.3974 0.4079 0.0841 0.111 Uiso 1 1 calc R U
C185 C 0.3635(6) 0.4407(6) 0.1576(6) 0.078(3) Uani 1 1 d . U
H185 H 0.3502 0.4784 0.1456 0.094 Uiso 1 1 calc R U
C186 C 0.3565(6) 0.4259(5) 0.2160(6) 0.072(3) Uani 1 1 d . U
H186 H 0.3401 0.4540 0.2418 0.087 Uiso 1 1 calc R U
C191 C 0.2849(5) 0.3517(5) 0.3429(5) 0.058(2) Uani 1 1 d . U
C192 C 0.2724(6) 0.3095(6) 0.3359(6) 0.079(3) Uani 1 1 d . U
H192 H 0.3066 0.2777 0.3139 0.095 Uiso 1 1 calc R U
C193 C 0.2098(6) 0.3135(6) 0.3609(6) 0.085(3) Uani 1 1 d . U
H193 H 0.2029 0.2858 0.3527 0.102 Uiso 1 1 calc R U
C194 C 0.1603(7) 0.3555(7) 0.3959(6) 0.086(3) Uani 1 1 d . U
H194 H 0.1196 0.3556 0.4159 0.103 Uiso 1 1 calc R U
C195 C 0.1708(7) 0.3987(7) 0.4016(6) 0.096(3) Uani 1 1 d . U
H195 H 0.1361 0.4316 0.4212 0.115 Uiso 1 1 calc R U
C196 C 0.2317(6) 0.3938(6) 0.3789(6) 0.083(3) Uani 1 1 d . U
H196 H 0.2376 0.4213 0.3886 0.100 Uiso 1 1 calc R U
C201 C 0.1950(5) 0.4122(4) 0.5653(4) 0.0453(19) Uani 1 1 d . U
C202 C 0.1789(5) 0.3947(4) 0.6219(4) 0.049(2) Uani 1 1 d . U
H202 H 0.1871 0.4084 0.6448 0.059 Uiso 1 1 calc R U
C203 C 0.1503(5) 0.3565(5) 0.6448(5) 0.055(2) Uani 1 1 d . U
H203 H 0.1428 0.3429 0.6819 0.067 Uiso 1 1 calc R U
C204 C 0.1331(5) 0.3388(4) 0.6135(5) 0.052(2) Uani 1 1 d . U
C205 C 0.1473(5) 0.3580(4) 0.5576(5) 0.051(2) Uani 1 1 d . U
H205 H 0.1366 0.3464 0.5352 0.061 Uiso 1 1 calc R U
C206 C 0.1772(5) 0.3946(4) 0.5348(5) 0.049(2) Uani 1 1 d . U
H206 H 0.1854 0.4075 0.4975 0.058 Uiso 1 1 calc R U
C207 C 0.2311(5) 0.4482(4) 0.5348(4) 0.045(2) Uani 1 1 d . U
H20A H 0.2040 0.4821 0.5216 0.055 Uiso 1 1 calc R U
H20B H 0.2688 0.4275 0.5010 0.055 Uiso 1 1 calc R U
C211 C 0.5332(5) 0.2780(4) 0.2052(4) 0.047(2) Uani 1 1 d . U
C212 C 0.5228(5) 0.3337(4) 0.1877(4) 0.048(2) Uani 1 1 d . U
H212 H 0.4992 0.3618 0.2154 0.057 Uiso 1 1 calc R U
C213 C 0.5467(5) 0.3490(5) 0.1299(4) 0.057(2) Uani 1 1 d . U
H213 H 0.5366 0.3869 0.1190 0.069 Uiso 1 1 calc R U
C214 C 0.5851(6) 0.3068(5) 0.0895(5) 0.067(3) Uani 1 1 d . U
H214 H 0.6020 0.3162 0.0508 0.081 Uiso 1 1 calc R U
C215 C 0.5991(7) 0.2511(6) 0.1053(5) 0.080(3) Uani 1 1 d . U
H215 H 0.6262 0.2231 0.0772 0.096 Uiso 1 1 calc R U
C216 C 0.5735(6) 0.2356(5) 0.1629(5) 0.070(3) Uani 1 1 d . U
H216 H 0.5832 0.1976 0.1732 0.084 Uiso 1 1 calc R U
C221 C 0.5436(5) 0.1857(4) 0.2850(4) 0.0434(19) Uani 1 1 d . U
C222 C 0.5285(5) 0.1500(4) 0.2676(5) 0.056(2) Uani 1 1 d . U
H222 H 0.4960 0.1653 0.2559 0.068 Uiso 1 1 calc R U
C223 C 0.5637(6) 0.0921(5) 0.2687(5) 0.067(2) Uani 1 1 d . U
H223 H 0.5550 0.0680 0.2569 0.080 Uiso 1 1 calc R U
C224 C 0.6109(6) 0.0689(5) 0.2865(5) 0.073(3) Uani 1 1 d . U
H224 H 0.6333 0.0296 0.2872 0.088 Uiso 1 1 calc R U
C225 C 0.6260(6) 0.1039(5) 0.3040(5) 0.064(2) Uani 1 1 d . U
H225 H 0.6583 0.0884 0.3160 0.077 Uiso 1 1 calc R U
C226 C 0.5908(5) 0.1627(4) 0.3026(4) 0.047(2) Uani 1 1 d . U
H226 H 0.5998 0.1867 0.3141 0.057 Uiso 1 1 calc R U
C231 C 0.0590(5) 0.4618(4) 0.7697(4) 0.047(2) Uani 1 1 d . U
C232 C 0.0017(5) 0.4559(5) 0.7876(4) 0.051(2) Uani 1 1 d . U
H232 H -0.0333 0.4861 0.7833 0.062 Uiso 1 1 calc R U
C233 C -0.0025(5) 0.4058(5) 0.8112(5) 0.058(2) Uani 1 1 d . U
H233 H -0.0398 0.4019 0.8216 0.070 Uiso 1 1 calc R U
C234 C 0.0480(6) 0.3609(5) 0.8198(5) 0.065(3) Uani 1 1 d . U
H234 H 0.0439 0.3278 0.8377 0.078 Uiso 1 1 calc R U
C235 C 0.1056(6) 0.3657(5) 0.8011(5) 0.071(3) Uani 1 1 d . U
H235 H 0.1407 0.3352 0.8050 0.086 Uiso 1 1 calc R U
C236 C 0.1095(5) 0.4157(5) 0.7771(4) 0.055(2) Uani 1 1 d . U
H236 H 0.1477 0.4188 0.7652 0.066 Uiso 1 1 calc R U
C241 C -0.0016(5) 0.5819(4) 0.7892(4) 0.049(2) Uani 1 1 d . U
C242 C -0.0637(5) 0.6041(5) 0.7961(4) 0.053(2) Uani 1 1 d . U
H242 H -0.0726 0.5909 0.7733 0.064 Uiso 1 1 calc R U
C243 C -0.1137(6) 0.6463(5) 0.8370(5) 0.067(2) Uani 1 1 d . U
H243 H -0.1550 0.6630 0.8393 0.081 Uiso 1 1 calc R U
C244 C -0.1022(6) 0.6630(5) 0.8732(5) 0.068(3) Uani 1 1 d . U
H244 H -0.1360 0.6891 0.9022 0.081 Uiso 1 1 calc R U
C245 C -0.0417(6) 0.6414(5) 0.8670(5) 0.063(2) Uani 1 1 d . U
H245 H -0.0339 0.6539 0.8911 0.076 Uiso 1 1 calc R U
C246 C 0.0099(5) 0.6006(4) 0.8251(4) 0.052(2) Uani 1 1 d . U
H246 H 0.0515 0.5862 0.8215 0.062 Uiso 1 1 calc R U
C251 C -0.0001(5) 0.6565(4) 0.6632(4) 0.048(2) Uani 1 1 d . U
C252 C -0.0616(5) 0.6772(5) 0.6677(5) 0.066(2) Uani 1 1 d . U
H252 H -0.0706 0.6580 0.6503 0.079 Uiso 1 1 calc R U
C253 C -0.1098(6) 0.7269(6) 0.6986(5) 0.078(3) Uani 1 1 d . U
H253 H -0.1507 0.7420 0.7003 0.094 Uiso 1 1 calc R U
C254 C -0.0974(7) 0.7539(6) 0.7265(5) 0.079(3) Uani 1 1 d . U
H254 H -0.1297 0.7879 0.7456 0.095 Uiso 1 1 calc R U
C255 C -0.0389(6) 0.7320(5) 0.7267(5) 0.069(3) Uani 1 1 d . U
H255 H -0.0324 0.7488 0.7487 0.083 Uiso 1 1 calc R U
C256 C 0.0115(5) 0.6836(4) 0.6934(4) 0.055(2) Uani 1 1 d . U
H256 H 0.0524 0.6694 0.6912 0.066 Uiso 1 1 calc R U
C261 C 0.0503(4) 0.5850(4) 0.5693(4) 0.0373(17) Uani 1 1 d . U
C262 C 0.0362(5) 0.6322(5) 0.5341(4) 0.049(2) Uani 1 1 d . U
H262 H 0.0352 0.6657 0.5401 0.059 Uiso 1 1 calc R U
C263 C 0.0238(5) 0.6292(5) 0.4902(4) 0.055(2) Uani 1 1 d . U
H263 H 0.0127 0.6610 0.4678 0.067 Uiso 1 1 calc R U
C264 C 0.0280(5) 0.5788(5) 0.4801(5) 0.058(2) Uani 1 1 d . U
H264 H 0.0212 0.5765 0.4498 0.070 Uiso 1 1 calc R U
C265 C 0.0418(5) 0.5328(5) 0.5131(4) 0.055(2) Uani 1 1 d . U
H265 H 0.0443 0.4991 0.5060 0.067 Uiso 1 1 calc R U
C266 C 0.0523(4) 0.5365(4) 0.5586(4) 0.047(2) Uani 1 1 d . U
H266 H 0.0608 0.5049 0.5820 0.057 Uiso 1 1 calc R U
C300 C 0.4184(4) 0.2768(3) 0.3040(4) 0.0335(19) Uani 1 1 d . U
H30A H 0.4181 0.2581 0.2770 0.040 Uiso 1 1 calc R U
H30B H 0.4024 0.2597 0.3413 0.040 Uiso 1 1 calc R U
C301 C 0.0490(4) 0.5359(4) 0.6770(4) 0.038(2) Uani 1 1 d . U
H30C H 0.0036 0.5453 0.6921 0.046 Uiso 1 1 calc R U
H30D H 0.0735 0.4999 0.6569 0.046 Uiso 1 1 calc R U
C302 C 0.4419(5) 0.1465(4) 0.7228(4) 0.041(2) Uani 1 1 d . U
H30E H 0.3992 0.1615 0.7250 0.050 Uiso 1 1 calc R U
H30F H 0.4498 0.1102 0.7427 0.050 Uiso 1 1 calc R U
C310 C 0.0035(8) 0.9103(7) 0.7430(7) 0.105(3) Uani 1 1 d . U
C315 C 0.1271(7) 0.6370(7) 0.2180(6) 0.094(4) Uani 1 1 d . U
H31A H 0.0894 0.6353 0.2507 0.141 Uiso 1 1 calc R U
H31B H 0.1588 0.5991 0.2048 0.141 Uiso 1 1 calc R U
H31C H 0.1156 0.6583 0.1880 0.141 Uiso 1 1 calc R U
C316 C 0.1076(7) 0.7251(6) 0.2504(6) 0.091(4) Uani 1 1 d . U
H31D H 0.0701 0.7256 0.2848 0.136 Uiso 1 1 calc R U
H31E H 0.0956 0.7427 0.2198 0.136 Uiso 1 1 calc R U
H31F H 0.1257 0.7455 0.2566 0.136 Uiso 1 1 calc R U
C317 C 0.2168(7) 0.6659(8) 0.1853(6) 0.119(5) Uani 1 1 d . U
H31G H 0.2070 0.6926 0.1568 0.179 Uiso 1 1 calc R U
H31H H 0.2441 0.6284 0.1689 0.179 Uiso 1 1 calc R U
H31I H 0.2386 0.6763 0.1985 0.179 Uiso 1 1 calc R U
C318 C 0.7939(7) -0.0299(5) 0.3718(6) 0.111(4) Uani 1 1 d D U
C319 C 0.8456(9) -0.0249(8) 0.3795(8) 0.166(6) Uani 1 1 d D U
H31J H 0.8445 -0.0404 0.4161 0.249 Uiso 1 1 calc R U
H31K H 0.8373 0.0144 0.3778 0.249 Uiso 1 1 calc R U
H31L H 0.8874 -0.0455 0.3496 0.249 Uiso 1 1 calc R U
C320 C 0.7816(9) -0.0798(7) 0.4049(8) 0.180(7) Uani 1 1 d D U
H32A H 0.7517 -0.0844 0.3975 0.271 Uiso 1 1 calc R U
H32B H 0.7638 -0.0736 0.4452 0.271 Uiso 1 1 calc R U
H32C H 0.8215 -0.1136 0.3933 0.271 Uiso 1 1 calc R U
C321 C 0.8157(10) -0.0340(8) 0.3086(6) 0.184(7) Uani 1 1 d D U
H32D H 0.8537 -0.0688 0.2937 0.277 Uiso 1 1 calc R U
H32E H 0.8254 -0.0023 0.2889 0.277 Uiso 1 1 calc R U
H32F H 0.7821 -0.0335 0.3029 0.277 Uiso 1 1 calc R U
C322 C -0.1117(10) 0.7867(8) 0.5465(8) 0.193(7) Uani 1 1 d D U
H32G H -0.1365 0.8040 0.5837 0.290 Uiso 1 1 calc R U
H32H H -0.0809 0.7488 0.5484 0.290 Uiso 1 1 calc R U
H32I H -0.1399 0.7854 0.5344 0.290 Uiso 1 1 calc R U
C323 C -0.1105(8) 0.8824(5) 0.5225(7) 0.136(5) Uani 1 1 d D U
H32J H -0.0893 0.9039 0.4933 0.204 Uiso 1 1 calc R U
H32K H -0.1097 0.8843 0.5575 0.204 Uiso 1 1 calc R U
H32L H -0.1545 0.8979 0.5287 0.204 Uiso 1 1 calc R U
C324 C -0.0655(8) 0.8154(7) 0.4448(6) 0.146(6) Uani 1 1 d D U
H32M H -0.1056 0.8362 0.4421 0.219 Uiso 1 1 calc R U
H32N H -0.0488 0.7759 0.4369 0.219 Uiso 1 1 calc R U
H32O H -0.0351 0.8301 0.4173 0.219 Uiso 1 1 calc R U
C325 C -0.0764(6) 0.8215(6) 0.5039(6) 0.115(4) Uani 1 1 d D U
C326 C 0.2463(7) 0.1437(6) 0.7764(7) 0.097(3) Uani 1 1 d . U
C327 C 0.1915(9) 0.1501(8) 0.7695(9) 0.147(5) Uani 1 1 d . U
H32P H 0.2053 0.1431 0.7302 0.221 Uiso 1 1 calc R U
H32Q H 0.1582 0.1881 0.7798 0.221 Uiso 1 1 calc R U
H32R H 0.1750 0.1234 0.7938 0.221 Uiso 1 1 calc R U
C328 C 0.3021(9) 0.0917(7) 0.7685(10) 0.165(6) Uani 1 1 d . U
H32S H 0.3210 0.0920 0.7915 0.248 Uiso 1 1 calc R U
H32T H 0.3329 0.0877 0.7288 0.248 Uiso 1 1 calc R U
H32U H 0.2902 0.0605 0.7799 0.248 Uiso 1 1 calc R U
C329 C 0.2148(10) 0.1489(8) 0.8396(8) 0.148(5) Uani 1 1 d . U
H32V H 0.2060 0.1163 0.8569 0.222 Uiso 1 1 calc R U
H32W H 0.1751 0.1828 0.8514 0.222 Uiso 1 1 calc R U
H32X H 0.2428 0.1509 0.8516 0.222 Uiso 1 1 calc R U
C330 C 0.1543(8) 0.2400(6) 0.6079(7) 0.113(5) Uani 1 1 d . U
H33A H 0.1806 0.2206 0.6279 0.169 Uiso 1 1 calc R U
H33B H 0.1807 0.2463 0.5688 0.169 Uiso 1 1 calc R U
H33C H 0.1345 0.2172 0.6088 0.169 Uiso 1 1 calc R U
C331 C 0.1033(6) 0.2957(5) 0.6361(5) 0.062(2) Uani 1 1 d . U
C332 C 0.3838(8) 0.1275(8) 0.3550(6) 0.116(4) Uani 1 1 d . U
H33D H 0.3962 0.0887 0.3481 0.174 Uiso 1 1 calc R U
H33E H 0.4217 0.1337 0.3410 0.174 Uiso 1 1 calc R U
H33F H 0.3584 0.1525 0.3354 0.174 Uiso 1 1 calc R U
C333 C 0.3723(7) 0.0835(6) 0.4452(7) 0.100(4) Uani 1 1 d . U
H33G H 0.3493 0.0872 0.4862 0.150 Uiso 1 1 calc R U
H33H H 0.4170 0.0727 0.4333 0.150 Uiso 1 1 calc R U
H33I H 0.3680 0.0549 0.4334 0.150 Uiso 1 1 calc R U
C334 C 0.2765(7) 0.1584(6) 0.4358(7) 0.102(4) Uani 1 1 d . U
H33J H 0.2590 0.1968 0.4231 0.154 Uiso 1 1 calc R U
H33K H 0.2543 0.1568 0.4768 0.154 Uiso 1 1 calc R U
H33L H 0.2712 0.1341 0.4190 0.154 Uiso 1 1 calc R U
C335 C 0.3449(6) 0.1394(5) 0.4181(5) 0.068(2) Uani 1 1 d . U
C336 C 0.0698(5) 0.9152(5) 0.4753(6) 0.073(3) Uani 1 1 d . U
H33M H 0.0282 0.9464 0.4924 0.109 Uiso 1 1 calc R U
H33N H 0.0740 0.8850 0.5028 0.109 Uiso 1 1 calc R U
H33O H 0.0740 0.9017 0.4426 0.109 Uiso 1 1 calc R U
C337 C 0.1191(7) 0.9806(5) 0.4118(5) 0.090(4) Uani 1 1 d . U
H33P H 0.1522 0.9930 0.4003 0.135 Uiso 1 1 calc R U
H33Q H 0.0776 1.0121 0.4274 0.135 Uiso 1 1 calc R U
H33R H 0.1247 0.9658 0.3791 0.135 Uiso 1 1 calc R U
C338 C 0.1120(5) 0.9606(4) 0.5094(5) 0.061(3) Uani 1 1 d . U
H33S H 0.1397 0.9791 0.4978 0.091 Uiso 1 1 calc R U
H33T H 0.1212 0.9305 0.5358 0.091 Uiso 1 1 calc R U
H33U H 0.0678 0.9876 0.5277 0.091 Uiso 1 1 calc R U
C339 C 0.1238(5) 0.9354(4) 0.4560(4) 0.050(2) Uani 1 1 d . U
C340 C 0.0187(9) 0.9333(9) 0.7832(7) 0.146(5) Uani 1 1 d . U
H34A H 0.0344 0.9026 0.8065 0.220 Uiso 1 1 calc R U
H34B H -0.0202 0.9633 0.8075 0.220 Uiso 1 1 calc R U
H34C H 0.0507 0.9475 0.7594 0.220 Uiso 1 1 calc R U
C341 C 0.2007(7) 0.8558(6) 0.1954(5) 0.083(4) Uani 1 1 d . U
H34D H 0.1632 0.8889 0.1957 0.124 Uiso 1 1 calc R U
H34E H 0.2004 0.8227 0.1874 0.124 Uiso 1 1 calc R U
H34F H 0.2388 0.8600 0.1663 0.124 Uiso 1 1 calc R U
C342 C -0.0228(8) 0.8691(7) 0.7802(7) 0.129(5) Uani 1 1 d . U
H34G H -0.0404 0.8586 0.7624 0.194 Uiso 1 1 calc R U
H34H H -0.0560 0.8864 0.8167 0.194 Uiso 1 1 calc R U
H34I H 0.0112 0.8358 0.7856 0.194 Uiso 1 1 calc R U
C343 C 0.2177(6) 0.8925(5) 0.2615(6) 0.075(3) Uani 1 1 d . U
H34J H 0.1840 0.9299 0.2639 0.112 Uiso 1 1 calc R U
H34K H 0.2574 0.8907 0.2294 0.112 Uiso 1 1 calc R U
H34L H 0.2229 0.8845 0.2961 0.112 Uiso 1 1 calc R U
C344 C 0.1551(7) 0.6664(7) 0.2351(5) 0.082(3) Uani 1 1 d . U
C345 C 0.1315(6) 0.8611(5) 0.3007(5) 0.077(3) Uani 1 1 d . U
H34M H 0.1310 0.8546 0.3377 0.115 Uiso 1 1 calc R U
H34N H 0.1174 0.8362 0.2956 0.115 Uiso 1 1 calc R U
H34O H 0.1031 0.8999 0.2979 0.115 Uiso 1 1 calc R U
C346 C -0.0412(9) 0.9651(8) 0.7248(8) 0.149(6) Uani 1 1 d . U
H34P H -0.0173 0.9867 0.6998 0.224 Uiso 1 1 calc R U
H34Q H -0.0764 0.9873 0.7581 0.224 Uiso 1 1 calc R U
H34R H -0.0576 0.9557 0.7049 0.224 Uiso 1 1 calc R U
C347 C 0.2003(6) 0.8491(5) 0.2540(5) 0.063(2) Uani 1 1 d . U
C348 C 0.9815(8) 0.1876(7) 0.0821(6) 0.121(5) Uani 1 1 d . U
H34S H 0.9984 0.1757 0.0438 0.181 Uiso 1 1 calc R U
H34T H 0.9736 0.1580 0.1086 0.181 Uiso 1 1 calc R U
H34U H 1.0122 0.1954 0.0849 0.181 Uiso 1 1 calc R U
C349 C 0.8717(8) 0.2232(7) 0.0971(6) 0.108(4) Uani 1 1 d . U
H34V H 0.8299 0.2548 0.1096 0.161 Uiso 1 1 calc R U
H34W H 0.8694 0.1918 0.1229 0.161 Uiso 1 1 calc R U
H34X H 0.8855 0.2121 0.0592 0.161 Uiso 1 1 calc R U
C350 C 0.9288(8) 0.2858(7) 0.0524(6) 0.103(4) Uani 1 1 d . U
H35A H 0.8875 0.3151 0.0563 0.155 Uiso 1 1 calc R U
H35B H 0.9534 0.2697 0.0147 0.155 Uiso 1 1 calc R U
H35C H 0.9515 0.3018 0.0582 0.155 Uiso 1 1 calc R U
C351 C 0.9195(6) 0.2405(6) 0.0961(5) 0.074(3) Uani 1 1 d . U
C352 C 0.0469(6) 0.3139(7) 0.6224(6) 0.089(4) Uani 1 1 d . U
H35D H 0.0616 0.3176 0.5816 0.134 Uiso 1 1 calc R U
H35E H 0.0137 0.3498 0.6404 0.134 Uiso 1 1 calc R U
H35F H 0.0301 0.2858 0.6365 0.134 Uiso 1 1 calc R U
C353 C 0.0771(7) 0.2892(6) 0.7001(5) 0.079(3) Uani 1 1 d . U
H35G H 0.0595 0.2617 0.7123 0.118 Uiso 1 1 calc R U
H35H H 0.0439 0.3251 0.7180 0.118 Uiso 1 1 calc R U
H35I H 0.1112 0.2765 0.7109 0.118 Uiso 1 1 calc R U
C354 C 0.6157(8) 0.8015(6) -0.0245(6) 0.112(5) Uani 1 1 d . U
H35J H 0.6279 0.8124 -0.0016 0.168 Uiso 1 1 calc R U
H35K H 0.5696 0.8194 -0.0098 0.168 Uiso 1 1 calc R U
H35L H 0.6349 0.8133 -0.0634 0.168 Uiso 1 1 calc R U
C355 C 0.6224(7) 0.7188(7) -0.0584(5) 0.099(4) Uani 1 1 d . U
H35M H 0.5764 0.7347 -0.0438 0.148 Uiso 1 1 calc R U
H35N H 0.6395 0.6780 -0.0572 0.148 Uiso 1 1 calc R U
H35O H 0.6408 0.7311 -0.0973 0.148 Uiso 1 1 calc R U
C356 C 0.7131(6) 0.7119(7) -0.0496(6) 0.094(4) Uani 1 1 d . U
H35P H 0.7295 0.7232 -0.0891 0.141 Uiso 1 1 calc R U
H35Q H 0.7293 0.6712 -0.0472 0.141 Uiso 1 1 calc R U
H35R H 0.7265 0.7248 -0.0294 0.141 Uiso 1 1 calc R U
C357 C 0.6388(6) 0.7385(5) -0.0224(5) 0.070(3) Uani 1 1 d . U
C358 C 0.3873(6) 0.6413(5) 0.1012(5) 0.071(3) Uani 1 1 d . U
H35S H 0.3655 0.6171 0.1132 0.106 Uiso 1 1 calc R U
H35T H 0.3760 0.6680 0.0733 0.106 Uiso 1 1 calc R U
H35U H 0.3746 0.6614 0.1338 0.106 Uiso 1 1 calc R U
C359 C 0.4941(6) 0.6446(5) 0.0511(5) 0.073(3) Uani 1 1 d . U
H35V H 0.4784 0.6725 0.0261 0.110 Uiso 1 1 calc R U
H35W H 0.5394 0.6218 0.0300 0.110 Uiso 1 1 calc R U
H35X H 0.4870 0.6633 0.0821 0.110 Uiso 1 1 calc R U
C360 C 0.4798(6) 0.5724(5) 0.0234(5) 0.069(3) Uani 1 1 d . U
H36A H 0.4591 0.5473 0.0357 0.104 Uiso 1 1 calc R U
H36B H 0.5258 0.5505 0.0068 0.104 Uiso 1 1 calc R U
H36C H 0.4682 0.5984 -0.0047 0.104 Uiso 1 1 calc R U
C361 C 0.4580(5) 0.6062(4) 0.0755(4) 0.050(2) Uani 1 1 d . U
C370 C 0.8144(7) 0.0674(6) 0.1369(6) 0.134(4) Uani 1 1 d D U
C371 C 0.8371(9) 0.0805(7) 0.0738(5) 0.165(6) Uani 1 1 d D U
H37C H 0.8529 0.0471 0.0533 0.247 Uiso 1 1 calc R U
H37D H 0.8711 0.0922 0.0605 0.247 Uiso 1 1 calc R U
H37E H 0.8018 0.1105 0.0672 0.247 Uiso 1 1 calc R U
C372 C 0.7718(9) 0.0377(8) 0.1582(8) 0.198(7) Uani 1 1 d D U
H37F H 0.7446 0.0527 0.1391 0.298 Uiso 1 1 calc R U
H37G H 0.7455 0.0436 0.1988 0.298 Uiso 1 1 calc R U
H37H H 0.7977 -0.0022 0.1504 0.298 Uiso 1 1 calc R U
C373 C 0.8725(9) 0.0320(10) 0.1502(9) 0.218(8) Uani 1 1 d D U
H37I H 0.8594 0.0128 0.1862 0.327 Uiso 1 1 calc DR U
H37J H 0.8888 0.0565 0.1523 0.327 Uiso 1 1 calc R U
H37K H 0.9057 0.0044 0.1204 0.327 Uiso 1 1 calc R U
C511 C 0.9002(5) 0.4917(5) -0.0233(4) 0.051(2) Uani 1 1 d . U
C512 C 0.9653(5) 0.4969(5) -0.0544(4) 0.058(3) Uani 1 1 d . U
H51A H 0.9892 0.4810 -0.0922 0.087 Uiso 1 1 calc R U
H51B H 0.9900 0.4767 -0.0331 0.087 Uiso 1 1 calc R U
H51C H 0.9572 0.5363 -0.0572 0.087 Uiso 1 1 calc R U
C513 C 0.8654(5) 0.5219(5) -0.0602(4) 0.061(3) Uani 1 1 d . U
H51D H 0.8248 0.5195 -0.0426 0.092 Uiso 1 1 calc R U
H51E H 0.8912 0.5044 -0.0974 0.092 Uiso 1 1 calc R U
H51F H 0.8580 0.5612 -0.0642 0.092 Uiso 1 1 calc R U
C514 C 0.9161(6) 0.4280(5) -0.0198(5) 0.063(3) Uani 1 1 d . U
H51G H 0.8777 0.4226 0.0056 0.094 Uiso 1 1 calc R U
H51H H 0.9478 0.4075 -0.0054 0.094 Uiso 1 1 calc R U
H51I H 0.9328 0.4142 -0.0573 0.094 Uiso 1 1 calc R U
C711 C 0.7100(6) 0.4462(6) -0.0089(5) 0.071(3) Uani 1 1 d . U
C712 C 0.7736(7) 0.4102(7) -0.0565(5) 0.104(4) Uani 1 1 d . U
H71A H 0.7864 0.3709 -0.0454 0.156 Uiso 1 1 calc R U
H71B H 0.8061 0.4217 -0.0634 0.156 Uiso 1 1 calc R U
H71C H 0.7687 0.4152 -0.0908 0.156 Uiso 1 1 calc R U
C713 C 0.6928(6) 0.5088(6) -0.0274(6) 0.086(3) Uani 1 1 d . U
H71D H 0.6876 0.5144 -0.0618 0.129 Uiso 1 1 calc R U
H71E H 0.7267 0.5184 -0.0346 0.129 Uiso 1 1 calc R U
H71F H 0.6532 0.5326 0.0025 0.129 Uiso 1 1 calc R U
C714 C 0.6550(7) 0.4339(7) 0.0011(6) 0.097(4) Uani 1 1 d . U
H71G H 0.6205 0.4470 0.0385 0.145 Uiso 1 1 calc R U
H71H H 0.6699 0.3937 -0.0016 0.145 Uiso 1 1 calc R U
H71I H 0.6399 0.4533 -0.0274 0.145 Uiso 1 1 calc R U
C0AA C 0.6785(4) 0.2834(4) 0.2580(4) 0.0385(19) Uani 1 1 d . U
H0AA H 0.6556 0.3137 0.2384 0.046 Uiso 1 1 calc R U
H0AB H 0.7117 0.2918 0.2558 0.046 Uiso 1 1 calc R U
P1 P 0.44323(12) 0.19560(10) 0.75994(10) 0.0386(5) Uani 1 1 d . .
P2 P 0.50197(13) 0.13447(10) 0.64664(10) 0.0433(6) Uani 1 1 d . .
P3 P 0.06759(11) 0.52730(11) 0.73708(10) 0.0399(6) Uani 1 1 d . .
P4 P 0.06712(11) 0.59124(10) 0.62572(10) 0.0345(5) Uani 1 1 d . .
P5 P 0.50196(11) 0.26314(9) 0.28205(9) 0.0336(5) Uani 1 1 d . .
P6 P 0.36316(12) 0.35230(11) 0.30772(12) 0.0428(6) Uani 1 1 d . .
S1 S 0.31520(11) 0.50986(9) 0.39410(10) 0.0353(5) Uani 1 1 d . .
S2 S 0.42321(10) 0.34689(9) 0.44824(9) 0.0304(5) Uani 1 1 d . .
S3 S 0.62189(10) 0.28238(8) 0.33357(9) 0.0292(4) Uani 1 1 d . .
S4 S 0.49179(10) 0.42513(9) 0.30389(9) 0.0317(5) Uani 1 1 d . .
S5 S 0.57835(10) 0.23009(9) 0.49147(9) 0.0307(5) Uani 1 1 d . .
S6 S 0.39381(10) 0.32795(9) 0.62959(9) 0.0306(5) Uani 1 1 d . .
S7 S 0.25888(10) 0.47118(9) 0.57291(10) 0.0343(5) Uani 1 1 d . .
S8 S 0.21398(10) 0.63782(9) 0.49814(9) 0.0290(4) Uani 1 1 d . .
S9 S 0.40840(10) 0.61314(9) 0.32619(8) 0.0278(4) Uani 1 1 d . .
S10 S 0.28164(10) 0.72055(8) 0.55297(9) 0.0286(4) Uani 1 1 d . .
S11 S 0.43742(10) 0.72482(8) 0.37529(9) 0.0288(4) Uani 1 1 d . .
S12 S 0.58512(10) 0.62772(8) 0.24407(9) 0.0284(4) Uani 1 1 d . .
S13 S 0.73917(9) 0.52449(9) 0.26432(8) 0.0279(4) Uani 1 1 d . .
S14 S 0.66550(9) 0.42457(8) 0.26383(8) 0.0267(4) Uani 1 1 d . .
S15 S 0.79444(10) 0.38790(9) 0.34222(9) 0.0312(5) Uani 1 1 d . .

loop_
_atom_site_aniso_label
_atom_site_aniso_U_11
_atom_site_aniso_U_22
_atom_site_aniso_U_33
_atom_site_aniso_U_23
_atom_site_aniso_U_13
_atom_site_aniso_U_12
Ag1 0.0245(3) 0.0205(3) 0.0241(3) -0.0015(2) -0.0121(2) -0.0100(2)
Ag2 0.0229(3) 0.0183(3) 0.0253(3) -0.0009(2) -0.0128(2) -0.0082(2)
Ag3 0.0280(3) 0.0195(3) 0.0257(3) -0.0008(2) -0.0150(3) -0.0104(2)
Ag4 0.0241(3) 0.0196(3) 0.0250(3) -0.0007(2) -0.0118(3) -0.0089(2)
Ag5 0.0252(3) 0.0200(3) 0.0236(3) -0.0003(2) -0.0127(2) -0.0103(2)
Ag6 0.0277(3) 0.0229(3) 0.0283(3) -0.0018(2) -0.0130(3) -0.0127(3)
Ag7 0.0285(3) 0.0235(3) 0.0283(3) 0.0023(2) -0.0147(3) -0.0098(3)
Ag8 0.0328(3) 0.0208(3) 0.0334(3) -0.0043(2) -0.0144(3) -0.0109(3)
Ag9 0.0376(4) 0.0279(3) 0.0335(3) -0.0019(3) -0.0224(3) -0.0128(3)
Ag10 0.0232(3) 0.0217(3) 0.0244(3) -0.0032(2) -0.0117(2) -0.0089(2)
Ag11 0.0347(4) 0.0211(3) 0.0359(4) 0.0027(3) -0.0188(3) -0.0100(3)
Ag12 0.0310(3) 0.0298(3) 0.0247(3) -0.0003(2) -0.0109(3) -0.0162(3)
Ag13 0.0251(3) 0.0325(3) 0.0263(3) -0.0040(3) -0.0109(3) -0.0101(3)
Ag14 0.0367(3) 0.0228(3) 0.0275(3) -0.0035(2) -0.0153(3) -0.0119(3)
Ag15 0.0260(3) 0.0246(3) 0.0338(3) -0.0032(2) -0.0159(3) -0.0075(3)
Ag16 0.0336(3) 0.0275(3) 0.0379(4) 0.0015(3) -0.0235(3) -0.0136(3)
Ag17 0.0378(4) 0.0381(4) 0.0392(4) 0.0032(3) -0.0192(3) -0.0206(3)
Ag18 0.0381(4) 0.0230(3) 0.0297(3) -0.0009(2) -0.0145(3) -0.0117(3)
Ag19 0.0384(4) 0.0282(3) 0.0412(4) -0.0070(3) -0.0248(3) -0.0078(3)
Ag20 0.0417(4) 0.0330(4) 0.0418(4) -0.0039(3) -0.0211(3) -0.0175(3)
Ag21 0.0403(4) 0.0267(3) 0.0378(4) 0.0007(3) -0.0154(3) -0.0161(3)
Ag22 0.0290(3) 0.0406(4) 0.0287(3) 0.0024(3) -0.0136(3) -0.0122(3)
Ag23 0.0390(4) 0.0679(5) 0.0476(4) 0.0184(4) -0.0249(4) -0.0306(4)
Ag24 0.0584(5) 0.0483(5) 0.1239(8) -0.0384(5) -0.0530(6) -0.0061(4)
Ag25 0.1416(9) 0.0664(6) 0.0363(4) 0.0032(4) -0.0202(5) -0.0784(7)
C1 0.051(4) 0.033(4) 0.051(4) -0.001(3) -0.030(3) -0.015(3)
C2 0.068(4) 0.051(5) 0.062(4) -0.011(4) -0.035(4) -0.015(4)
C3 0.084(5) 0.062(5) 0.062(5) -0.014(4) -0.035(4) -0.011(4)
C4 0.085(4) 0.061(5) 0.070(4) -0.002(4) -0.021(4) -0.023(4)
C5 0.063(4) 0.049(5) 0.080(5) 0.000(4) -0.019(4) -0.026(4)
C6 0.052(4) 0.044(4) 0.070(5) -0.003(4) -0.028(3) -0.020(4)
C7 0.041(4) 0.023(4) 0.048(4) 0.007(3) -0.029(3) -0.010(3)
C11 0.035(3) 0.029(3) 0.040(4) -0.003(3) -0.019(3) -0.010(3)
C12 0.035(3) 0.030(4) 0.052(4) -0.005(3) -0.017(3) -0.016(3)
C13 0.039(4) 0.030(4) 0.053(4) -0.002(3) -0.017(3) -0.013(3)
C14 0.037(3) 0.035(3) 0.044(4) 0.000(3) -0.018(3) -0.009(3)
C15 0.040(4) 0.033(4) 0.049(4) -0.004(3) -0.026(3) -0.007(3)
C16 0.044(4) 0.029(4) 0.049(4) -0.002(3) -0.029(3) -0.010(3)
C17 0.034(4) 0.023(4) 0.040(4) -0.004(3) -0.018(3) -0.012(3)
C21 0.038(3) 0.033(4) 0.047(4) -0.003(3) -0.023(3) -0.016(3)
C22 0.054(4) 0.043(4) 0.054(4) 0.003(3) -0.038(3) -0.015(3)
C23 0.072(4) 0.056(5) 0.078(5) -0.005(4) -0.051(4) -0.017(4)
C24 0.066(4) 0.068(5) 0.103(5) -0.011(4) -0.050(4) -0.017(4)
C25 0.049(4) 0.060(5) 0.086(5) -0.020(4) -0.021(4) -0.021(4)
C26 0.042(4) 0.048(4) 0.057(4) -0.005(4) -0.020(3) -0.022(3)
C27 0.033(4) 0.034(4) 0.035(4) -0.003(3) -0.021(3) -0.008(3)
C31 0.040(3) 0.046(4) 0.037(4) 0.003(3) -0.023(3) -0.018(3)
C32 0.049(4) 0.050(4) 0.038(4) 0.007(3) -0.021(3) -0.023(3)
C33 0.055(4) 0.053(4) 0.050(4) 0.013(4) -0.027(3) -0.028(3)
C34 0.054(4) 0.050(4) 0.050(4) 0.008(3) -0.034(3) -0.020(3)
C35 0.045(4) 0.051(4) 0.045(4) 0.001(3) -0.025(3) -0.019(3)
C36 0.040(4) 0.045(4) 0.046(4) 0.006(3) -0.024(3) -0.021(3)
C37 0.039(4) 0.045(4) 0.022(4) 0.005(3) -0.017(3) -0.021(3)
C41 0.061(4) 0.057(4) 0.053(4) -0.015(3) -0.036(3) -0.010(3)
C42 0.107(6) 0.096(5) 0.069(5) -0.029(4) -0.060(4) 0.017(5)
C43 0.108(6) 0.111(6) 0.068(5) -0.021(4) -0.062(4) 0.012(5)
C44 0.069(4) 0.094(5) 0.065(4) -0.008(4) -0.047(4) -0.017(4)
C45 0.048(4) 0.056(4) 0.054(4) 0.006(3) -0.028(3) -0.026(3)
C46 0.050(4) 0.049(4) 0.049(4) 0.002(3) -0.029(3) -0.023(3)
C47 0.054(5) 0.039(4) 0.047(4) -0.012(3) -0.034(4) -0.012(4)
C51 0.036(3) 0.030(3) 0.034(3) 0.002(3) -0.018(3) -0.017(3)
C52 0.034(4) 0.028(4) 0.036(3) 0.003(3) -0.019(3) -0.010(3)
C53 0.040(4) 0.040(4) 0.034(3) 0.004(3) -0.018(3) -0.017(3)
C54 0.041(4) 0.046(4) 0.035(3) 0.003(3) -0.018(3) -0.017(3)
C55 0.037(4) 0.050(4) 0.040(4) 0.000(3) -0.019(3) -0.006(3)
C56 0.039(4) 0.032(4) 0.038(4) 0.003(3) -0.021(3) -0.017(3)
C57 0.036(4) 0.053(4) 0.038(4) 0.002(3) -0.023(3) -0.007(3)
C61 0.051(4) 0.047(4) 0.045(4) 0.003(3) -0.023(3) -0.025(3)
C62 0.064(5) 0.072(5) 0.055(4) -0.004(4) -0.015(4) -0.041(4)
C63 0.069(5) 0.071(5) 0.053(4) -0.006(4) -0.012(4) -0.035(4)
C64 0.057(4) 0.059(4) 0.050(4) -0.007(3) -0.021(3) -0.020(3)
C65 0.063(5) 0.046(4) 0.051(4) -0.009(3) -0.020(4) -0.021(4)
C66 0.057(4) 0.044(4) 0.047(4) -0.003(3) -0.019(3) -0.026(3)
C67 0.040(4) 0.034(4) 0.041(4) 0.001(3) -0.021(3) -0.015(3)
C71 0.042(4) 0.035(3) 0.032(3) -0.001(3) -0.014(3) -0.017(3)
C72 0.041(4) 0.041(4) 0.035(4) -0.002(3) -0.016(3) -0.017(3)
C73 0.046(4) 0.049(4) 0.039(4) 0.007(3) -0.018(3) -0.021(3)
C74 0.054(4) 0.066(4) 0.046(4) 0.000(3) -0.024(3) -0.030(3)
C75 0.071(5) 0.065(4) 0.049(4) -0.009(3) -0.024(4) -0.037(4)
C76 0.074(5) 0.050(4) 0.047(4) -0.002(3) -0.023(4) -0.032(4)
C77 0.046(4) 0.031(4) 0.027(4) 0.000(3) -0.012(3) -0.014(3)
C81 0.055(4) 0.040(4) 0.041(4) -0.006(3) -0.018(3) -0.023(3)
C82 0.080(5) 0.063(4) 0.056(4) -0.010(4) -0.029(4) -0.035(4)
C83 0.105(5) 0.079(5) 0.070(5) -0.025(4) -0.029(4) -0.042(4)
C84 0.119(5) 0.076(5) 0.081(5) -0.023(4) -0.030(4) -0.038(4)
C85 0.099(5) 0.053(4) 0.068(5) -0.009(4) -0.021(4) -0.020(4)
C86 0.072(5) 0.043(4) 0.049(4) -0.004(3) -0.018(4) -0.018(4)
C91 0.065(4) 0.042(4) 0.035(4) 0.000(3) -0.029(3) -0.025(3)
C92 0.067(4) 0.043(4) 0.059(5) -0.004(4) -0.027(4) -0.021(3)
C93 0.073(5) 0.053(4) 0.070(5) -0.004(4) -0.029(4) -0.020(4)
C94 0.094(5) 0.054(4) 0.073(5) -0.003(4) -0.040(4) -0.022(4)
C95 0.100(5) 0.048(4) 0.071(5) 0.001(4) -0.032(4) -0.030(4)
C96 0.083(5) 0.048(4) 0.055(5) 0.002(4) -0.023(4) -0.032(4)
C97 0.050(4) 0.047(4) 0.037(4) 0.004(3) -0.023(3) -0.032(3)
C101 0.043(4) 0.039(4) 0.039(4) 0.001(3) -0.024(3) -0.019(3)
C102 0.044(4) 0.047(4) 0.056(4) 0.010(3) -0.029(3) -0.026(3)
C103 0.047(4) 0.049(4) 0.058(4) 0.005(3) -0.031(3) -0.024(3)
C104 0.048(4) 0.042(4) 0.040(4) 0.005(3) -0.029(3) -0.020(3)
C105 0.044(4) 0.047(4) 0.040(4) 0.002(3) -0.024(3) -0.018(3)
C106 0.037(4) 0.051(4) 0.042(4) 0.004(3) -0.027(3) -0.018(3)
C107 0.041(4) 0.034(4) 0.035(4) 0.000(3) -0.022(3) -0.015(3)
C111 0.047(4) 0.041(4) 0.038(4) 0.000(3) -0.019(3) -0.028(3)
C112 0.048(4) 0.043(4) 0.041(4) -0.004(3) -0.022(3) -0.023(3)
C113 0.056(4) 0.041(4) 0.048(4) 0.004(3) -0.029(3) -0.026(3)
C114 0.061(4) 0.050(4) 0.055(4) 0.002(3) -0.027(3) -0.038(3)
C115 0.055(4) 0.058(4) 0.060(5) -0.009(4) -0.017(4) -0.036(3)
C116 0.053(4) 0.051(4) 0.057(4) -0.015(3) -0.018(4) -0.029(3)
C117 0.054(4) 0.041(4) 0.040(4) 0.000(3) -0.017(4) -0.035(4)
C121 0.036(4) 0.037(3) 0.036(3) 0.005(3) -0.019(3) -0.014(3)
C122 0.041(4) 0.039(4) 0.038(4) 0.002(3) -0.018(3) -0.016(3)
C123 0.049(4) 0.052(4) 0.040(4) -0.002(3) -0.020(3) -0.020(3)
C124 0.058(4) 0.055(4) 0.047(4) 0.008(3) -0.024(3) -0.026(3)
C125 0.056(4) 0.045(4) 0.049(4) 0.010(3) -0.018(3) -0.022(3)
C126 0.052(4) 0.033(4) 0.044(4) 0.001(3) -0.021(3) -0.016(3)
C127 0.033(4) 0.037(4) 0.038(4) -0.002(3) -0.019(3) -0.012(3)
C131 0.066(4) 0.034(4) 0.047(4) 0.003(3) -0.029(3) -0.023(3)
C132 0.079(5) 0.064(5) 0.060(4) 0.009(4) -0.034(4) -0.016(4)
C133 0.086(5) 0.083(6) 0.068(5) 0.017(4) -0.042(4) -0.019(4)
C134 0.080(5) 0.077(5) 0.073(5) 0.014(4) -0.044(4) -0.022(4)
C135 0.066(4) 0.056(5) 0.065(4) 0.009(4) -0.036(4) -0.025(4)
C136 0.065(4) 0.042(4) 0.054(4) 0.003(3) -0.030(3) -0.027(4)
C141 0.051(4) 0.034(4) 0.044(4) 0.005(3) -0.015(3) -0.020(3)
C142 0.051(4) 0.039(4) 0.043(4) -0.004(3) -0.018(3) -0.019(3)
C143 0.064(5) 0.052(4) 0.050(4) -0.004(4) -0.012(4) -0.021(4)
C144 0.078(5) 0.059(5) 0.050(5) -0.003(4) -0.009(4) -0.029(4)
C145 0.079(5) 0.056(4) 0.058(5) 0.007(4) -0.009(4) -0.034(4)
C146 0.074(5) 0.040(4) 0.053(4) 0.000(4) -0.010(4) -0.027(4)
C151 0.059(4) 0.061(5) 0.080(5) -0.020(4) -0.027(4) -0.035(4)
C152 0.073(5) 0.063(5) 0.095(5) -0.013(4) -0.040(4) -0.030(4)
C153 0.088(5) 0.075(5) 0.108(5) -0.013(4) -0.051(4) -0.032(4)
C154 0.085(5) 0.083(5) 0.120(6) -0.031(4) -0.041(4) -0.044(4)
C155 0.073(5) 0.087(5) 0.106(5) -0.037(4) -0.023(4) -0.042(4)
C156 0.071(5) 0.074(5) 0.090(5) -0.028(4) -0.021(4) -0.041(4)
C161 0.056(4) 0.042(4) 0.052(4) 0.005(3) -0.027(3) -0.025(3)
C162 0.078(5) 0.050(4) 0.080(5) 0.004(4) -0.046(4) -0.030(4)
C163 0.085(5) 0.058(5) 0.085(5) -0.003(4) -0.048(4) -0.032(4)
C164 0.077(5) 0.072(5) 0.072(5) -0.004(4) -0.040(4) -0.033(4)
C165 0.062(5) 0.072(5) 0.057(5) 0.018(4) -0.032(4) -0.030(4)
C166 0.056(4) 0.051(4) 0.058(5) 0.012(4) -0.026(4) -0.027(4)
C171 0.046(4) 0.041(4) 0.048(4) 0.002(3) -0.018(3) -0.029(3)
C172 0.051(4) 0.042(4) 0.046(4) 0.003(3) -0.017(3) -0.026(3)
C173 0.054(4) 0.051(4) 0.060(4) 0.007(3) -0.017(4) -0.028(4)
C174 0.064(4) 0.058(4) 0.084(4) 0.004(4) -0.023(4) -0.038(3)
C175 0.073(5) 0.057(4) 0.079(4) -0.011(4) -0.017(4) -0.047(4)
C176 0.067(5) 0.053(4) 0.059(4) -0.008(3) -0.010(4) -0.041(4)
C177 0.037(4) 0.041(4) 0.049(4) 0.005(3) -0.020(3) -0.024(3)
C181 0.061(4) 0.057(4) 0.073(5) 0.014(4) -0.040(4) -0.034(4)
C182 0.080(5) 0.075(5) 0.074(5) 0.002(4) -0.050(4) -0.030(4)
C183 0.093(5) 0.088(5) 0.075(5) 0.000(4) -0.050(4) -0.032(5)
C184 0.096(6) 0.090(5) 0.082(5) 0.009(4) -0.045(5) -0.030(5)
C185 0.083(5) 0.073(5) 0.084(5) 0.018(4) -0.044(4) -0.037(4)
C186 0.072(5) 0.069(5) 0.086(5) 0.008(4) -0.036(4) -0.040(4)
C191 0.060(4) 0.076(5) 0.063(5) -0.008(4) -0.041(4) -0.028(4)
C192 0.066(4) 0.078(5) 0.095(6) -0.004(4) -0.025(4) -0.041(4)
C193 0.072(5) 0.088(5) 0.104(6) 0.003(4) -0.033(4) -0.047(4)
C194 0.072(5) 0.108(6) 0.086(6) -0.002(5) -0.036(4) -0.042(4)
C195 0.072(5) 0.118(6) 0.095(6) -0.034(5) -0.031(4) -0.030(5)
C196 0.068(5) 0.104(6) 0.094(5) -0.032(4) -0.039(4) -0.031(4)
C201 0.046(4) 0.040(4) 0.056(4) -0.001(3) -0.022(3) -0.023(3)
C202 0.047(4) 0.048(4) 0.056(4) -0.009(3) -0.015(3) -0.027(3)
C203 0.052(4) 0.061(4) 0.060(4) -0.005(4) -0.014(4) -0.036(4)
C204 0.050(4) 0.050(4) 0.060(4) -0.010(3) -0.014(3) -0.030(3)
C205 0.051(4) 0.048(4) 0.065(4) -0.004(3) -0.027(4) -0.027(3)
C206 0.054(4) 0.044(4) 0.061(4) 0.009(3) -0.034(4) -0.026(3)
C207 0.047(4) 0.045(4) 0.062(5) 0.002(4) -0.032(4) -0.025(4)
C211 0.063(4) 0.040(4) 0.040(4) -0.007(3) -0.023(3) -0.019(4)
C212 0.055(4) 0.046(4) 0.046(4) 0.004(3) -0.023(3) -0.027(4)
C213 0.065(5) 0.058(4) 0.051(4) 0.007(3) -0.030(4) -0.027(4)
C214 0.080(5) 0.064(5) 0.044(4) 0.000(4) -0.027(4) -0.021(4)
C215 0.096(5) 0.066(5) 0.048(4) -0.010(4) -0.026(4) -0.014(4)
C216 0.094(5) 0.051(4) 0.049(4) -0.011(3) -0.027(4) -0.020(4)
C221 0.057(4) 0.033(4) 0.052(4) -0.005(3) -0.027(3) -0.023(3)
C222 0.069(5) 0.047(4) 0.065(5) -0.013(4) -0.033(4) -0.024(4)
C223 0.082(5) 0.046(4) 0.081(5) -0.019(4) -0.034(4) -0.027(4)
C224 0.086(5) 0.044(4) 0.085(5) -0.010(4) -0.040(4) -0.018(4)
C225 0.076(5) 0.046(4) 0.070(5) -0.002(4) -0.043(4) -0.014(4)
C226 0.058(4) 0.037(4) 0.056(4) -0.005(3) -0.030(4) -0.020(3)
C231 0.046(4) 0.051(4) 0.043(4) 0.008(3) -0.017(3) -0.026(3)
C232 0.047(4) 0.057(4) 0.048(4) 0.006(4) -0.016(4) -0.029(4)
C233 0.061(4) 0.056(4) 0.057(5) -0.002(4) -0.017(4) -0.034(4)
C234 0.075(5) 0.054(4) 0.062(5) 0.006(4) -0.023(4) -0.033(4)
C235 0.069(5) 0.055(4) 0.070(5) 0.005(4) -0.023(4) -0.022(4)
C236 0.048(4) 0.056(4) 0.057(5) 0.007(4) -0.022(4) -0.024(3)
C241 0.052(4) 0.051(4) 0.047(4) 0.006(3) -0.020(3) -0.028(3)
C242 0.048(4) 0.057(5) 0.052(4) 0.000(4) -0.015(4) -0.027(4)
C243 0.057(4) 0.064(5) 0.069(5) -0.004(4) -0.017(4) -0.026(4)
C244 0.071(4) 0.056(5) 0.063(5) -0.008(4) -0.013(4) -0.031(4)
C245 0.076(5) 0.053(5) 0.060(5) -0.003(4) -0.023(4) -0.034(4)
C246 0.065(4) 0.045(4) 0.051(4) 0.007(3) -0.024(4) -0.032(4)
C251 0.047(4) 0.048(4) 0.056(4) -0.001(3) -0.029(4) -0.017(3)
C252 0.054(4) 0.072(5) 0.069(5) -0.013(4) -0.037(4) -0.008(4)
C253 0.062(5) 0.079(5) 0.070(5) -0.010(4) -0.037(4) -0.001(4)
C254 0.077(5) 0.064(5) 0.070(5) -0.016(4) -0.025(4) -0.010(4)
C255 0.079(5) 0.059(5) 0.060(5) -0.011(4) -0.025(4) -0.023(4)
C256 0.061(4) 0.050(4) 0.060(5) -0.007(4) -0.027(4) -0.025(4)
C261 0.033(4) 0.050(4) 0.036(4) 0.003(3) -0.016(3) -0.023(3)
C262 0.052(4) 0.060(4) 0.042(4) 0.001(3) -0.025(3) -0.026(4)
C263 0.058(4) 0.070(5) 0.047(4) 0.004(4) -0.031(4) -0.027(4)
C264 0.060(4) 0.070(5) 0.050(4) -0.007(4) -0.030(4) -0.023(4)
C265 0.055(4) 0.060(4) 0.055(4) -0.011(4) -0.025(4) -0.022(4)
C266 0.042(4) 0.055(4) 0.050(4) -0.004(3) -0.020(3) -0.022(3)
C300 0.040(4) 0.030(4) 0.042(5) -0.002(3) -0.023(4) -0.017(4)
C301 0.037(4) 0.044(5) 0.034(4) 0.000(4) -0.012(4) -0.022(4)
C302 0.050(5) 0.031(4) 0.038(5) 0.006(4) -0.015(4) -0.022(4)
C310 0.099(5) 0.079(6) 0.086(5) -0.006(4) -0.017(4) -0.022(5)
C315 0.089(8) 0.128(9) 0.075(7) -0.005(7) -0.061(6) -0.024(7)
C316 0.100(8) 0.111(7) 0.068(7) 0.022(6) -0.053(6) -0.043(6)
C317 0.098(8) 0.179(12) 0.080(7) 0.010(8) -0.045(6) -0.056(7)
C318 0.122(6) 0.068(5) 0.106(6) -0.004(5) -0.043(5) -0.018(5)
C319 0.118(9) 0.134(11) 0.198(12) 0.011(10) -0.071(9) -0.022(8)
C320 0.147(11) 0.085(8) 0.190(11) 0.019(9) -0.022(10) -0.025(8)
C321 0.198(13) 0.116(11) 0.115(7) -0.037(8) -0.043(8) 0.013(10)
C322 0.123(10) 0.188(11) 0.248(12) 0.032(11) -0.072(10) -0.075(9)
C323 0.112(9) 0.115(8) 0.174(11) -0.028(8) -0.100(9) 0.007(7)
C324 0.118(10) 0.151(11) 0.183(9) -0.040(8) -0.112(8) -0.002(8)
C325 0.086(5) 0.110(6) 0.138(6) -0.001(5) -0.067(5) -0.016(5)
C326 0.093(5) 0.075(5) 0.121(6) 0.014(5) -0.030(5) -0.059(4)
C327 0.143(9) 0.147(11) 0.187(11) 0.030(9) -0.055(8) -0.118(8)
C328 0.136(9) 0.072(7) 0.220(12) 0.027(8) -0.031(8) -0.057(6)
C329 0.174(11) 0.130(10) 0.130(7) 0.034(8) -0.029(7) -0.112(9)
C330 0.121(8) 0.056(6) 0.124(9) -0.017(6) -0.010(7) -0.049(6)
C331 0.067(5) 0.061(5) 0.070(5) -0.004(4) -0.017(4) -0.047(4)
C332 0.144(9) 0.149(10) 0.105(7) -0.034(6) -0.037(7) -0.102(8)
C333 0.116(8) 0.071(6) 0.153(9) -0.002(6) -0.061(7) -0.067(6)
C334 0.101(6) 0.103(8) 0.150(10) -0.021(7) -0.059(6) -0.065(6)
C335 0.083(5) 0.069(5) 0.081(5) -0.010(4) -0.031(4) -0.054(4)
C336 0.035(5) 0.069(7) 0.093(8) -0.020(6) -0.022(5) -0.004(5)
C337 0.087(8) 0.051(6) 0.068(6) 0.003(5) -0.027(6) 0.009(5)
C338 0.058(6) 0.036(5) 0.061(6) -0.007(4) -0.017(5) -0.007(5)
C339 0.039(4) 0.036(4) 0.059(4) -0.003(3) -0.021(4) -0.003(3)
C340 0.141(11) 0.136(11) 0.095(9) -0.049(8) -0.008(7) -0.034(8)
C341 0.091(8) 0.075(8) 0.070(6) 0.019(6) -0.057(6) -0.012(6)
C342 0.104(9) 0.107(9) 0.092(9) 0.008(7) -0.005(7) -0.026(7)
C343 0.085(7) 0.051(6) 0.084(8) 0.008(5) -0.046(6) -0.020(5)
C344 0.077(5) 0.111(6) 0.061(5) 0.009(4) -0.046(4) -0.031(4)
C345 0.072(6) 0.050(6) 0.085(7) 0.006(6) -0.040(5) -0.006(5)
C346 0.119(10) 0.096(9) 0.126(10) 0.001(8) -0.020(8) -0.003(7)
C347 0.068(4) 0.058(4) 0.070(5) 0.009(4) -0.046(4) -0.020(4)
C348 0.116(8) 0.109(8) 0.076(8) -0.040(7) -0.029(7) 0.001(7)
C349 0.131(8) 0.136(10) 0.072(8) -0.034(7) -0.042(7) -0.057(7)
C350 0.138(10) 0.105(8) 0.054(6) -0.002(6) -0.039(7) -0.046(7)
C351 0.077(5) 0.078(5) 0.053(4) -0.015(4) -0.021(4) -0.024(4)
C352 0.084(7) 0.124(9) 0.091(8) -0.011(7) -0.030(6) -0.073(6)
C353 0.101(8) 0.081(7) 0.070(6) 0.012(5) -0.027(5) -0.067(6)
C354 0.121(9) 0.081(6) 0.071(8) 0.017(6) -0.014(7) -0.034(7)
C355 0.112(8) 0.131(9) 0.054(6) 0.015(6) -0.039(6) -0.057(8)
C356 0.076(6) 0.113(9) 0.066(7) 0.007(7) -0.011(5) -0.043(6)
C357 0.077(5) 0.073(5) 0.050(4) 0.010(4) -0.022(4) -0.035(4)
C358 0.079(6) 0.068(7) 0.057(6) 0.010(5) -0.050(5) -0.010(5)
C359 0.103(7) 0.061(6) 0.075(7) 0.028(5) -0.059(6) -0.040(6)
C360 0.091(7) 0.067(7) 0.057(6) 0.005(5) -0.052(6) -0.021(6)
C361 0.063(4) 0.049(4) 0.047(4) 0.008(3) -0.038(4) -0.019(3)
C370 0.161(7) 0.101(6) 0.113(6) -0.038(5) -0.041(5) -0.039(5)
C371 0.204(13) 0.103(10) 0.106(7) -0.057(7) -0.024(8) -0.027(9)
C372 0.242(12) 0.130(10) 0.176(12) -0.073(9) -0.011(10) -0.097(9)
C373 0.210(11) 0.164(12) 0.191(12) -0.048(11) -0.090(10) 0.010(8)
C511 0.048(4) 0.059(4) 0.038(4) -0.001(3) -0.019(3) -0.017(4)
C512 0.047(5) 0.073(7) 0.037(5) 0.004(5) -0.014(4) -0.020(5)
C513 0.063(6) 0.077(7) 0.044(5) -0.005(5) -0.027(5) -0.023(5)
C514 0.064(6) 0.064(5) 0.048(6) -0.012(4) -0.018(5) -0.020(5)
C711 0.070(5) 0.091(5) 0.054(4) -0.006(4) -0.034(4) -0.026(4)
C712 0.106(8) 0.125(9) 0.056(6) -0.023(7) -0.033(6) -0.023(7)
C713 0.076(7) 0.104(7) 0.072(7) 0.008(6) -0.043(6) -0.027(6)
C714 0.104(7) 0.134(10) 0.092(8) 0.000(7) -0.069(6) -0.053(7)
C0AA 0.046(4) 0.027(4) 0.033(4) -0.004(3) -0.015(3) -0.010(3)
P1 0.0539(15) 0.0258(12) 0.0363(13) 0.0042(10) -0.0184(12) -0.0206(11)
P2 0.0593(16) 0.0345(13) 0.0384(14) -0.0019(10) -0.0135(12) -0.0291(13)
P3 0.0343(13) 0.0529(15) 0.0342(13) 0.0074(11) -0.0144(11) -0.0240(12)
P4 0.0320(12) 0.0403(13) 0.0378(13) 0.0015(10) -0.0189(11) -0.0171(11)
P5 0.0437(13) 0.0304(12) 0.0336(12) -0.0026(9) -0.0202(11) -0.0165(11)
P6 0.0451(14) 0.0377(14) 0.0619(17) -0.0062(12) -0.0345(13) -0.0157(12)
S1 0.0428(13) 0.0310(12) 0.0433(13) -0.0049(9) -0.0289(11) -0.0116(10)
S2 0.0426(12) 0.0289(11) 0.0298(11) -0.0021(8) -0.0168(10) -0.0209(10)
S3 0.0355(11) 0.0264(11) 0.0296(11) -0.0027(8) -0.0166(9) -0.0126(9)
S4 0.0371(12) 0.0244(11) 0.0385(12) -0.0012(9) -0.0191(10) -0.0135(9)
S5 0.0398(12) 0.0266(11) 0.0316(11) -0.0010(8) -0.0167(10) -0.0172(10)
S6 0.0347(12) 0.0273(11) 0.0328(11) 0.0044(8) -0.0153(10) -0.0169(9)
S7 0.0286(11) 0.0307(11) 0.0469(13) -0.0070(9) -0.0173(10) -0.0113(9)
S8 0.0277(11) 0.0282(11) 0.0336(11) -0.0021(9) -0.0154(9) -0.0108(9)
S9 0.0314(11) 0.0291(11) 0.0272(11) 0.0008(8) -0.0136(9) -0.0159(9)
S10 0.0322(11) 0.0242(10) 0.0357(11) -0.0001(8) -0.0200(10) -0.0113(9)
S11 0.0290(11) 0.0259(10) 0.0330(11) -0.0039(8) -0.0147(9) -0.0100(9)
S12 0.0317(11) 0.0245(10) 0.0315(11) 0.0014(8) -0.0155(9) -0.0129(9)
S13 0.0274(11) 0.0297(11) 0.0263(11) 0.0015(8) -0.0111(9) -0.0134(9)
S14 0.0307(11) 0.0231(10) 0.0317(11) -0.0022(8) -0.0169(9) -0.0111(9)
S15 0.0327(11) 0.0255(11) 0.0403(12) 0.0014(9) -0.0202(10) -0.0125(9)

loop_
_atom_type_symbol
_atom_type_description
_atom_type_scat_dispersion_real
_atom_type_scat_dispersion_imag
_atom_type_scat_source
C C 0.0033 0.0016 'International Tables Vol C Tables 4.2.6.8 and 6.1.1.4'
H H 0.0000 0.0000 'International Tables Vol C Tables 4.2.6.8 and 6.1.1.4'
P P 0.1023 0.0942 'International Tables Vol C Tables 4.2.6.8 and 6.1.1.4'
S S 0.1246 0.1234 'International Tables Vol C Tables 4.2.6.8 and 6.1.1.4'
Ag Ag -0.8971 1.1015 'International Tables Vol C Tables 4.2.6.8 and 6.1.1.4'

loop_
_geom_angle_atom_site_label_1
_geom_angle_atom_site_label_2
_geom_angle_atom_site_label_3
_geom_angle
_geom_angle_site_symmetry_1
_geom_angle_site_symmetry_3
Ag4 Ag1 Ag9 60.78(2) . .
Ag4 Ag1 Ag10 107.01(2) . .
Ag9 Ag1 Ag10 114.49(2) . .
Ag4 Ag1 Ag11 164.15(3) . .
Ag9 Ag1 Ag11 131.67(3) . .
Ag10 Ag1 Ag11 60.48(2) . .
Ag4 Ag1 Ag15 110.84(2) . .
Ag9 Ag1 Ag15 127.81(3) . .
Ag10 Ag1 Ag15 116.81(2) . .
Ag11 Ag1 Ag15 70.64(2) . .
Ag4 Ag1 Ag3 60.012(19) . .
Ag9 Ag1 Ag3 115.15(2) . .
Ag10 Ag1 Ag3 105.80(2) . .
Ag11 Ag1 Ag3 111.87(2) . .
Ag15 Ag1 Ag3 58.29(2) . .
Ag4 Ag1 Ag2 60.206(19) . .
Ag9 Ag1 Ag2 60.21(2) . .
Ag10 Ag1 Ag2 59.798(19) . .
Ag11 Ag1 Ag2 114.52(2) . .
Ag15 Ag1 Ag2 165.26(3) . .
Ag3 Ag1 Ag2 107.74(2) . .
Ag4 Ag1 Ag5 107.18(2) . .
Ag9 Ag1 Ag5 165.29(3) . .
Ag10 Ag1 Ag5 58.770(19) . .
Ag11 Ag1 Ag5 58.725(19) . .
Ag15 Ag1 Ag5 62.66(2) . .
Ag3 Ag1 Ag5 59.110(18) . .
Ag2 Ag1 Ag5 107.24(2) . .
Ag4 Ag1 Ag7 113.89(2) . .
Ag9 Ag1 Ag7 69.96(2) . .
Ag10 Ag1 Ag7 57.722(19) . .
Ag11 Ag1 Ag7 69.12(2) . .
Ag15 Ag1 Ag7 134.22(3) . .
Ag3 Ag1 Ag7 161.50(3) . .
Ag2 Ag1 Ag7 58.051(19) . .
Ag5 Ag1 Ag7 111.17(2) . .
Ag4 Ag1 Ag22 108.06(2) . .
Ag9 Ag1 Ag22 69.51(2) . .
Ag10 Ag1 Ag22 140.64(3) . .
Ag11 Ag1 Ag22 87.08(2) . .
Ag15 Ag1 Ag22 65.32(2) . .
Ag3 Ag1 Ag22 106.84(2) . .
Ag2 Ag1 Ag22 127.30(3) . .
Ag5 Ag1 Ag22 124.48(3) . .
Ag7 Ag1 Ag22 91.64(2) . .
Ag4 Ag1 Ag16 57.986(19) . .
Ag9 Ag1 Ag16 70.67(2) . .
Ag10 Ag1 Ag16 160.70(3) . .
Ag11 Ag1 Ag16 131.35(3) . .
Ag15 Ag1 Ag16 64.27(2) . .
Ag3 Ag1 Ag16 57.185(18) . .
Ag2 Ag1 Ag16 113.72(2) . .
Ag5 Ag1 Ag16 111.34(2) . .
Ag7 Ag1 Ag16 136.99(2) . .
Ag22 Ag1 Ag16 58.50(2) . .
Ag3 Ag2 Ag13 60.28(2) 2_666 .
Ag3 Ag2 Ag7 111.54(2) 2_666 .
Ag13 Ag2 Ag7 129.20(3) . .
Ag3 Ag2 Ag10 59.853(19) 2_666 .
Ag13 Ag2 Ag10 115.08(2) . .
Ag7 Ag2 Ag10 59.08(2) . .
Ag3 Ag2 Ag4 106.43(2) 2_666 .
Ag13 Ag2 Ag4 113.45(2) . .
Ag7 Ag2 Ag4 116.54(3) . .
Ag10 Ag2 Ag4 105.22(2) . .
Ag3 Ag2 Ag9 163.54(3) 2_666 .
Ag13 Ag2 Ag9 131.41(3) . .
Ag7 Ag2 Ag9 71.34(2) . .
Ag10 Ag2 Ag9 112.76(2) . .
Ag4 Ag2 Ag9 59.74(2) . .
Ag3 Ag2 Ag5 59.712(19) 2_666 2_666
Ag13 Ag2 Ag5 59.44(2) . 2_666
Ag7 Ag2 Ag5 164.91(3) . 2_666
Ag10 Ag2 Ag5 106.78(2) . 2_666
Ag4 Ag2 Ag5 59.446(19) . 2_666
Ag9 Ag2 Ag5 113.40(2) . 2_666
Ag3 Ag2 Ag1 107.18(2) 2_666 .
Ag13 Ag2 Ag1 164.16(3) . .
Ag7 Ag2 Ag1 62.64(2) . .
Ag10 Ag2 Ag1 59.215(18) . .
Ag4 Ag2 Ag1 58.510(19) . .
Ag9 Ag2 Ag1 58.872(19) . .
Ag5 Ag2 Ag1 106.63(2) 2_666 .
Ag3 Ag2 Ag14 114.54(2) 2_666 .
Ag13 Ag2 Ag14 70.53(2) . .
Ag7 Ag2 Ag14 133.06(3) . .
Ag10 Ag2 Ag14 160.92(3) . .
Ag4 Ag2 Ag14 57.348(19) . .
Ag9 Ag2 Ag14 67.14(2) . .
Ag5 Ag2 Ag14 59.059(19) 2_666 .
Ag1 Ag2 Ag14 110.11(2) . .
Ag3 Ag2 Ag18 108.88(2) 2_666 .
Ag13 Ag2 Ag18 72.22(2) . .
Ag7 Ag2 Ag18 63.70(2) . .
Ag10 Ag2 Ag18 106.17(2) . .
Ag4 Ag2 Ag18 141.14(2) . .
Ag9 Ag2 Ag18 87.08(2) . .
Ag5 Ag2 Ag18 129.46(3) 2_666 .
Ag1 Ag2 Ag18 123.02(3) . .
Ag14 Ag2 Ag18 92.91(2) . .
Ag3 Ag2 Ag12 57.975(19) 2_666 .
Ag13 Ag2 Ag12 71.91(2) . .
Ag7 Ag2 Ag12 64.50(2) . .
Ag10 Ag2 Ag12 56.705(18) . .
Ag4 Ag2 Ag12 159.70(3) . .
Ag9 Ag2 Ag12 132.62(3) . .
Ag5 Ag2 Ag12 113.71(2) 2_666 .
Ag1 Ag2 Ag12 110.89(2) . .
Ag14 Ag2 Ag12 138.48(3) . .
Ag18 Ag2 Ag12 58.850(19) . .
Ag15 Ag3 Ag2 118.16(2) . 2_666
Ag15 Ag3 Ag4 112.15(3) . .
Ag2 Ag3 Ag4 109.75(2) 2_666 .
Ag15 Ag3 Ag10 168.38(3) . 2_666
Ag2 Ag3 Ag10 60.459(19) 2_666 2_666
Ag4 Ag3 Ag10 60.57(2) . 2_666
Ag15 Ag3 Ag5 64.22(2) . .
Ag2 Ag3 Ag5 60.834(19) 2_666 .
Ag4 Ag3 Ag5 107.90(2) . .
Ag10 Ag3 Ag5 108.13(2) 2_666 .
Ag15 Ag3 Ag16 68.23(2) . .
Ag2 Ag3 Ag16 170.16(3) 2_666 .
Ag4 Ag3 Ag16 60.42(2) . .
Ag10 Ag3 Ag16 111.65(2) 2_666 .
Ag5 Ag3 Ag16 120.12(3) . .
Ag15 Ag3 Ag13 69.32(2) . 2_666
Ag2 Ag3 Ag13 60.04(2) 2_666 2_666
Ag4 Ag3 Ag13 166.26(3) . 2_666
Ag10 Ag3 Ag13 115.41(3) 2_666 2_666
Ag5 Ag3 Ag13 59.731(19) . 2_666
Ag16 Ag3 Ag13 129.56(3) . 2_666
Ag15 Ag3 Ag12 131.91(3) . 2_666
Ag2 Ag3 Ag12 64.89(2) 2_666 2_666
Ag4 Ag3 Ag12 110.34(2) . 2_666
Ag10 Ag3 Ag12 59.14(2) 2_666 2_666
Ag5 Ag3 Ag12 121.08(2) . 2_666
Ag16 Ag3 Ag12 117.36(2) . 2_666
Ag13 Ag3 Ag12 74.77(2) 2_666 2_666
Ag15 Ag3 Ag1 60.78(2) . .
Ag2 Ag3 Ag1 110.51(2) 2_666 .
Ag4 Ag3 Ag1 59.035(19) . .
Ag10 Ag3 Ag1 108.17(2) 2_666 .
Ag5 Ag3 Ag1 60.987(19) . .
Ag16 Ag3 Ag1 65.09(2) . .
Ag13 Ag3 Ag1 113.96(2) 2_666 .
Ag12 Ag3 Ag1 167.31(3) 2_666 .
Ag15 Ag3 Ag6 125.15(3) . .
Ag2 Ag3 Ag6 114.48(2) 2_666 .
Ag4 Ag3 Ag6 60.522(19) . .
Ag10 Ag3 Ag6 60.865(19) 2_666 .
Ag5 Ag3 Ag6 166.45(3) . .
Ag16 Ag3 Ag6 62.09(2) . .
Ag13 Ag3 Ag6 130.75(3) 2_666 .
Ag12 Ag3 Ag6 61.81(2) 2_666 .
Ag1 Ag3 Ag6 113.05(2) . .
Ag14 Ag4 Ag1 117.82(3) . .
Ag14 Ag4 Ag8 69.03(2) . .
Ag1 Ag4 Ag8 169.23(3) . .
Ag14 Ag4 Ag3 168.57(3) . .
Ag1 Ag4 Ag3 60.95(2) . .
Ag8 Ag4 Ag3 110.55(2) . .
Ag14 Ag4 Ag5 61.41(2) . 2_666
Ag1 Ag4 Ag5 109.70(2) . 2_666
Ag8 Ag4 Ag5 65.26(2) . 2_666
Ag3 Ag4 Ag5 107.65(2) . 2_666
Ag14 Ag4 Ag9 69.69(2) . .
Ag1 Ag4 Ag9 59.97(2) . .
Ag8 Ag4 Ag9 130.54(3) . .
Ag3 Ag4 Ag9 115.27(3) . .
Ag5 Ag4 Ag9 114.87(2) 2_666 .
Ag14 Ag4 Ag2 63.29(2) . .
Ag1 Ag4 Ag2 61.285(19) . .
Ag8 Ag4 Ag2 119.62(3) . .
Ag3 Ag4 Ag2 109.32(2) . .
Ag5 Ag4 Ag2 60.520(19) 2_666 .
Ag9 Ag4 Ag2 60.31(2) . .
Ag14 Ag4 Ag16 130.97(3) . .
Ag1 Ag4 Ag16 65.63(2) . .
Ag8 Ag4 Ag16 117.15(2) . .
Ag3 Ag4 Ag16 59.96(2) . .
Ag5 Ag4 Ag16 167.60(3) 2_666 .
Ag9 Ag4 Ag16 73.53(2) . .
Ag2 Ag4 Ag16 121.63(3) . .
Ag14 Ag4 Ag10 112.91(3) . 2_666
Ag1 Ag4 Ag10 109.03(2) . 2_666
Ag8 Ag4 Ag10 60.22(2) . 2_666
Ag3 Ag4 Ag10 59.72(2) . 2_666
Ag5 Ag4 Ag10 59.110(19) 2_666 2_666
Ag9 Ag4 Ag10 166.32(3) . 2_666
Ag2 Ag4 Ag10 108.05(2) . 2_666
Ag16 Ag4 Ag10 110.55(2) . 2_666
Ag14 Ag4 Ag6 125.21(3) . .
Ag1 Ag4 Ag6 114.76(2) . .
Ag8 Ag4 Ag6 61.72(2) . .
Ag3 Ag4 Ag6 60.550(19) . .
Ag5 Ag4 Ag6 113.13(2) 2_666 .
Ag9 Ag4 Ag6 129.93(3) . .
Ag2 Ag4 Ag6 167.12(3) . .
Ag16 Ag4 Ag6 61.94(2) . .
Ag10 Ag4 Ag6 60.595(19) 2_666 .
Ag10 Ag5 Ag11 61.21(2) . .
Ag10 Ag5 Ag13 165.75(3) . 2_666
Ag11 Ag5 Ag13 128.20(3) . 2_666
Ag10 Ag5 Ag3 107.09(2) . .
Ag11 Ag5 Ag3 113.69(2) . .
Ag13 Ag5 Ag3 60.31(2) 2_666 .
Ag10 Ag5 Ag4 60.81(2) . 2_666
Ag11 Ag5 Ag4 116.13(2) . 2_666
Ag13 Ag5 Ag4 114.28(3) 2_666 2_666
Ag3 Ag5 Ag4 106.69(2) . 2_666
Ag10 Ag5 Ag2 109.02(2) . 2_666
Ag11 Ag5 Ag2 167.20(3) . 2_666
Ag13 Ag5 Ag2 59.77(2) 2_666 2_666
Ag3 Ag5 Ag2 59.452(19) . 2_666
Ag4 Ag5 Ag2 60.037(19) 2_666 2_666
Ag10 Ag5 Ag14 111.89(2) . 2_666
Ag11 Ag5 Ag14 127.89(3) . 2_666
Ag13 Ag5 Ag14 71.95(2) 2_666 2_666
Ag3 Ag5 Ag14 117.12(2) . 2_666
Ag4 Ag5 Ag14 58.536(19) 2_666 2_666
Ag2 Ag5 Ag14 62.120(19) 2_666 2_666
Ag10 Ag5 Ag1 59.609(19) . .
Ag11 Ag5 Ag1 59.97(2) . .
Ag13 Ag5 Ag1 113.51(2) 2_666 .
Ag3 Ag5 Ag1 59.903(18) . .
Ag4 Ag5 Ag1 108.17(2) 2_666 .
Ag2 Ag5 Ag1 108.52(2) 2_666 .
Ag14 Ag5 Ag1 165.98(3) 2_666 .
Ag10 Ag5 Ag19 109.07(2) . .
Ag11 Ag5 Ag19 70.49(2) . .
Ag13 Ag5 Ag19 85.04(2) 2_666 .
Ag3 Ag5 Ag19 139.62(3) . .
Ag4 Ag5 Ag19 106.22(2) 2_666 .
Ag2 Ag5 Ag19 122.02(3) 2_666 .
Ag14 Ag5 Ag19 63.86(2) 2_666 .
Ag1 Ag5 Ag19 128.20(3) . .
Ag10 Ag5 Ag15 113.40(2) . .
Ag11 Ag5 Ag15 69.23(2) . .
Ag13 Ag5 Ag15 66.72(2) 2_666 .
Ag3 Ag5 Ag15 57.024(19) . .
Ag4 Ag5 Ag15 161.83(3) 2_666 .
Ag2 Ag5 Ag15 110.59(2) 2_666 .
Ag14 Ag5 Ag15 133.59(3) 2_666 .
Ag1 Ag5 Ag15 58.094(19) . .
Ag19 Ag5 Ag15 91.95(2) . .
Ag10 Ag5 Ag8 57.965(18) . 2_666
Ag11 Ag5 Ag8 71.11(2) . 2_666
Ag13 Ag5 Ag8 132.49(3) 2_666 2_666
Ag3 Ag5 Ag8 161.08(3) . 2_666
Ag4 Ag5 Ag8 56.980(18) 2_666 2_666
Ag2 Ag5 Ag8 111.79(2) 2_666 2_666
Ag14 Ag5 Ag8 64.806(19) 2_666 2_666
Ag1 Ag5 Ag8 113.19(2) . 2_666
Ag19 Ag5 Ag8 59.157(19) . 2_666
Ag15 Ag5 Ag8 136.98(3) . 2_666
S7 Ag6 S2 105.44(7) . .
S7 Ag6 S6 107.60(7) . .
S2 Ag6 S6 109.13(6) . .
S7 Ag6 Ag4 114.74(5) . .
S2 Ag6 Ag4 77.67(4) . .
S6 Ag6 Ag4 133.52(5) . .
S7 Ag6 Ag3 80.33(5) . .
S2 Ag6 Ag3 133.26(5) . .
S6 Ag6 Ag3 113.03(5) . .
Ag4 Ag6 Ag3 58.927(19) . .
S7 Ag6 Ag10 135.82(5) . 2_666
S2 Ag6 Ag10 114.36(5) . 2_666
S6 Ag6 Ag10 77.27(4) . 2_666
Ag4 Ag6 Ag10 59.333(19) . 2_666
Ag3 Ag6 Ag10 58.769(19) . 2_666
S7 Ag6 Ag8 160.99(5) . .
S2 Ag6 Ag8 56.88(5) . .
S6 Ag6 Ag8 86.55(5) . .
Ag4 Ag6 Ag8 58.015(19) . .
Ag3 Ag6 Ag8 106.25(2) . .
Ag10 Ag6 Ag8 58.585(19) 2_666 .
S7 Ag6 Ag12 88.48(5) . 2_666
S2 Ag6 Ag12 162.44(5) . 2_666
S6 Ag6 Ag12 55.36(4) . 2_666
Ag4 Ag6 Ag12 106.54(2) . 2_666
Ag3 Ag6 Ag12 58.674(19) . 2_666
Ag10 Ag6 Ag12 57.450(19) 2_666 2_666
Ag8 Ag6 Ag12 110.26(3) . 2_666
S7 Ag6 Ag16 56.77(5) . .
S2 Ag6 Ag16 85.67(5) . .
S6 Ag6 Ag16 161.77(5) . .
Ag4 Ag6 Ag16 58.63(2) . .
Ag3 Ag6 Ag16 58.329(19) . .
Ag10 Ag6 Ag16 106.89(2) 2_666 .
Ag8 Ag6 Ag16 110.93(3) . .
Ag12 Ag6 Ag16 111.24(2) 2_666 .
S12 Ag7 S11 94.62(6) . .
S12 Ag7 S9 103.69(6) . .
S11 Ag7 S9 94.89(6) . .
S12 Ag7 Ag10 125.85(5) . .
S11 Ag7 Ag10 85.91(5) . .
S9 Ag7 Ag10 130.28(5) . .
S12 Ag7 Ag2 109.11(5) . .
S11 Ag7 Ag2 145.97(5) . .
S9 Ag7 Ag2 102.44(5) . .
Ag10 Ag7 Ag2 60.54(2) . .
S12 Ag7 Ag1 165.38(5) . .
S11 Ag7 Ag1 99.74(5) . .
S9 Ag7 Ag1 72.48(4) . .
Ag10 Ag7 Ag1 58.537(19) . .
Ag2 Ag7 Ag1 59.306(19) . .
S12 Ag7 Ag18 49.55(5) . .
S11 Ag7 Ag18 142.24(5) . .
S9 Ag7 Ag18 104.14(5) . .
Ag10 Ag7 Ag18 104.88(2) . .
Ag2 Ag7 Ag18 60.52(2) . .
Ag1 Ag7 Ag18 116.91(2) . .
S12 Ag7 Ag12 72.50(5) . .
S11 Ag7 Ag12 106.36(5) . .
S9 Ag7 Ag12 158.58(5) . .
Ag10 Ag7 Ag12 55.851(19) . .
Ag2 Ag7 Ag12 60.869(19) . .
Ag1 Ag7 Ag12 105.72(2) . .
Ag18 Ag7 Ag12 56.877(19) . .
S12 Ag7 Ag11 140.98(5) . .
S11 Ag7 Ag11 47.37(5) . .
S9 Ag7 Ag11 90.16(5) . .
Ag10 Ag7 Ag11 55.082(19) . .
Ag2 Ag7 Ag11 102.98(2) . .
Ag1 Ag7 Ag11 53.637(18) . .
Ag18 Ag7 Ag11 159.87(3) . .
Ag12 Ag7 Ag11 106.08(2) . .
S12 Ag7 Ag9 113.88(5) . .
S11 Ag7 Ag9 136.27(5) . .
S9 Ag7 Ag9 47.96(4) . .
Ag10 Ag7 Ag9 101.32(2) . .
Ag2 Ag7 Ag9 54.583(18) . .
Ag1 Ag7 Ag9 52.851(17) . .
Ag18 Ag7 Ag9 77.92(2) . .
Ag12 Ag7 Ag9 113.34(2) . .
Ag11 Ag7 Ag9 102.56(2) . .
S5 Ag8 S2 112.35(6) . .
S5 Ag8 Ag4 168.24(5) . .
S2 Ag8 Ag4 79.37(5) . .
S5 Ag8 Ag10 112.19(5) . 2_666
S2 Ag8 Ag10 117.04(5) . 2_666
Ag4 Ag8 Ag10 60.68(2) . 2_666
S5 Ag8 Ag6 126.04(5) . .
S2 Ag8 Ag6 57.96(5) . .
Ag4 Ag8 Ag6 60.27(2) . .
Ag10 Ag8 Ag6 60.255(19) 2_666 .
S5 Ag8 Ag19 65.15(5) . 2_666
S2 Ag8 Ag19 129.95(5) . 2_666
Ag4 Ag8 Ag19 107.02(2) . 2_666
Ag10 Ag8 Ag19 108.26(2) 2_666 2_666
Ag6 Ag8 Ag19 165.43(3) . 2_666
S5 Ag8 Ag5 110.72(5) . 2_666
S2 Ag8 Ag5 134.26(5) . 2_666
Ag4 Ag8 Ag5 57.763(19) . 2_666
Ag10 Ag8 Ag5 56.834(18) 2_666 2_666
Ag6 Ag8 Ag5 106.16(2) . 2_666
Ag19 Ag8 Ag5 59.346(19) 2_666 2_666
S5 Ag8 Ag14 121.86(5) . .
S2 Ag8 Ag14 88.89(5) . .
Ag4 Ag8 Ag14 55.195(19) . .
Ag10 Ag8 Ag14 102.78(2) 2_666 .
Ag6 Ag8 Ag14 111.34(3) . .
Ag19 Ag8 Ag14 60.39(2) 2_666 .
Ag5 Ag8 Ag14 54.994(18) 2_666 .
S4 Ag9 S9 127.46(7) . .
S4 Ag9 Ag1 151.12(6) . .
S9 Ag9 Ag1 78.51(5) . .
S4 Ag9 Ag4 92.67(5) . .
S9 Ag9 Ag4 136.94(5) . .
Ag1 Ag9 Ag4 59.25(2) . .
S4 Ag9 Ag2 113.00(5) . .
S9 Ag9 Ag2 108.04(5) . .
Ag1 Ag9 Ag2 60.92(2) . .
Ag4 Ag9 Ag2 59.951(19) . .
S4 Ag9 Ag14 56.89(5) . .
S9 Ag9 Ag14 157.98(5) . .
Ag1 Ag9 Ag14 104.65(2) . .
Ag4 Ag9 Ag14 54.352(19) . .
Ag2 Ag9 Ag14 57.896(19) . .
S4 Ag9 Ag22 128.02(5) . .
S9 Ag9 Ag22 46.44(5) . .
Ag1 Ag9 Ag22 57.63(2) . .
Ag4 Ag9 Ag22 98.81(2) . .
Ag2 Ag9 Ag22 116.61(2) . .
Ag14 Ag9 Ag22 152.64(3) . .
S4 Ag9 Ag7 145.38(5) . .
S9 Ag9 Ag7 54.07(4) . .
Ag1 Ag9 Ag7 57.191(18) . .
Ag4 Ag9 Ag7 103.12(2) . .
Ag2 Ag9 Ag7 54.076(18) . .
Ag14 Ag9 Ag7 108.81(2) . .
Ag22 Ag9 Ag7 80.19(2) . .
Ag12 Ag10 Ag7 68.25(2) . .
Ag12 Ag10 Ag5 169.23(3) . .
Ag7 Ag10 Ag5 119.09(2) . .
Ag12 Ag10 Ag3 60.81(2) . 2_666
Ag7 Ag10 Ag3 112.52(2) . 2_666
Ag5 Ag10 Ag3 108.42(2) . 2_666
Ag12 Ag10 Ag1 120.10(2) . .
Ag7 Ag10 Ag1 63.74(2) . .
Ag5 Ag10 Ag1 61.620(19) . .
Ag3 Ag10 Ag1 108.45(2) 2_666 .
Ag12 Ag10 Ag8 116.76(2) . 2_666
Ag7 Ag10 Ag8 132.11(3) . 2_666
Ag5 Ag10 Ag8 65.20(2) . 2_666
Ag3 Ag10 Ag8 109.61(2) 2_666 2_666
Ag1 Ag10 Ag8 121.58(3) . 2_666
Ag12 Ag10 Ag2 65.21(2) . .
Ag7 Ag10 Ag2 60.38(2) . .
Ag5 Ag10 Ag2 110.46(2) . .
Ag3 Ag10 Ag2 59.686(19) 2_666 .
Ag1 Ag10 Ag2 60.987(19) . .
Ag8 Ag10 Ag2 167.51(3) 2_666 .
Ag12 Ag10 Ag4 111.01(3) . 2_666
Ag7 Ag10 Ag4 168.42(3) . 2_666
Ag5 Ag10 Ag4 60.08(2) . 2_666
Ag3 Ag10 Ag4 59.71(2) 2_666 2_666
Ag1 Ag10 Ag4 109.18(2) . 2_666
Ag8 Ag10 Ag4 59.10(2) 2_666 2_666
Ag2 Ag10 Ag4 108.43(2) . 2_666
Ag12 Ag10 Ag11 131.14(3) . .
Ag7 Ag10 Ag11 71.38(2) . .
Ag5 Ag10 Ag11 59.52(2) . .
Ag3 Ag10 Ag11 165.75(3) 2_666 .
Ag1 Ag10 Ag11 60.09(2) . .
Ag8 Ag10 Ag11 73.46(2) 2_666 .
Ag2 Ag10 Ag11 115.24(2) . .
Ag4 Ag10 Ag11 113.98(2) 2_666 .
Ag12 Ag10 Ag6 62.20(2) . 2_666
Ag7 Ag10 Ag6 125.37(3) . 2_666
Ag5 Ag10 Ag6 113.53(2) . 2_666
Ag3 Ag10 Ag6 60.368(19) 2_666 2_666
Ag1 Ag10 Ag6 166.89(3) . 2_666
Ag8 Ag10 Ag6 61.16(2) 2_666 2_666
Ag2 Ag10 Ag6 113.37(2) . 2_666
Ag4 Ag10 Ag6 60.072(19) 2_666 2_666
Ag11 Ag10 Ag6 129.61(3) . 2_666
S11 Ag11 S10 131.07(7) . .
S11 Ag11 Ag5 148.31(6) . .
S10 Ag11 Ag5 78.05(5) . .
S11 Ag11 Ag1 109.78(5) . .
S10 Ag11 Ag1 108.81(5) . .
Ag5 Ag11 Ag1 61.30(2) . .
S11 Ag11 Ag10 89.57(5) . .
S10 Ag11 Ag10 136.45(5) . .
Ag5 Ag11 Ag10 59.27(2) . .
Ag1 Ag11 Ag10 59.43(2) . .
S11 Ag11 Ag15 145.05(5) . .
S10 Ag11 Ag15 54.30(5) . .
Ag5 Ag11 Ag15 57.832(19) . .
Ag1 Ag11 Ag15 54.713(18) . .
Ag10 Ag11 Ag15 103.43(2) . .
S11 Ag11 Ag7 54.06(5) . .
S10 Ag11 Ag7 159.14(5) . .
Ag5 Ag11 Ag7 104.17(2) . .
Ag1 Ag11 Ag7 57.247(19) . .
Ag10 Ag11 Ag7 53.534(19) . .
Ag15 Ag11 Ag7 108.82(2) . .
S11 Ag11 Ag19 130.20(5) . .
S10 Ag11 Ag19 45.97(5) . .
Ag5 Ag11 Ag19 57.07(2) . .
Ag1 Ag11 Ag19 116.59(2) . .
Ag10 Ag11 Ag19 98.52(2) . .
Ag15 Ag11 Ag19 80.42(2) . .
Ag7 Ag11 Ag19 151.57(3) . .
S13 Ag12 S6 111.28(6) . 2_666
S13 Ag12 Ag10 167.94(5) . .
S6 Ag12 Ag10 80.78(5) 2_666 .
S13 Ag12 Ag3 111.99(5) . 2_666
S6 Ag12 Ag3 117.75(5) 2_666 2_666
Ag10 Ag12 Ag3 60.05(2) . 2_666
S13 Ag12 Ag6 125.23(5) . 2_666
S6 Ag12 Ag6 59.34(5) 2_666 2_666
Ag10 Ag12 Ag6 60.349(19) . 2_666
Ag3 Ag12 Ag6 59.514(19) 2_666 2_666
S13 Ag12 Ag18 64.65(5) . .
S6 Ag12 Ag18 129.34(5) 2_666 .
Ag10 Ag12 Ag18 108.02(2) . .
Ag3 Ag12 Ag18 108.90(2) 2_666 .
Ag6 Ag12 Ag18 166.09(3) 2_666 .
S13 Ag12 Ag2 110.31(5) . .
S6 Ag12 Ag2 135.63(5) 2_666 .
Ag10 Ag12 Ag2 58.081(18) . .
Ag3 Ag12 Ag2 57.138(18) 2_666 .
Ag6 Ag12 Ag2 106.40(2) 2_666 .
Ag18 Ag12 Ag2 59.697(19) . .
S13 Ag12 Ag7 121.82(5) . .
S6 Ag12 Ag7 90.01(5) 2_666 .
Ag10 Ag12 Ag7 55.895(19) . .
Ag3 Ag12 Ag7 102.64(2) 2_666 .
Ag6 Ag12 Ag7 112.39(2) 2_666 .
Ag18 Ag12 Ag7 60.47(2) . .
Ag2 Ag12 Ag7 54.628(18) . .
S15 Ag13 S14 125.30(7) . .
S15 Ag13 Ag5 116.75(6) . 2_666
S14 Ag13 Ag5 108.94(5) . 2_666
S15 Ag13 Ag2 152.66(5) . .
S14 Ag13 Ag2 76.71(5) . .
Ag5 Ag13 Ag2 60.79(2) 2_666 .
S15 Ag13 Ag3 94.66(5) . 2_666
S14 Ag13 Ag3 135.07(5) . 2_666
Ag5 Ag13 Ag3 59.961(19) 2_666 2_666
Ag2 Ag13 Ag3 59.67(2) . 2_666
S15 Ag13 Ag15 59.53(5) . 2_666
S14 Ag13 Ag15 161.26(5) . 2_666
Ag5 Ag13 Ag15 58.998(19) 2_666 2_666
Ag2 Ag13 Ag15 105.52(2) . 2_666
Ag3 Ag13 Ag15 54.415(19) 2_666 2_666
S15 Ag13 Ag14 147.54(5) . .
S14 Ag13 Ag14 54.55(5) . .
Ag5 Ag13 Ag14 54.655(18) 2_666 .
Ag2 Ag13 Ag14 56.467(18) . .
Ag3 Ag13 Ag14 103.37(2) 2_666 .
Ag15 Ag13 Ag14 110.61(2) 2_666 .
S3 Ag14 S14 103.66(6) . .
S3 Ag14 Ag4 126.07(5) . .
S14 Ag14 Ag4 129.67(5) . .
S3 Ag14 S4 94.64(6) . .
S14 Ag14 S4 96.31(6) . .
Ag4 Ag14 S4 87.71(5) . .
S3 Ag14 Ag5 108.08(5) . 2_666
S14 Ag14 Ag5 100.56(4) . 2_666
Ag4 Ag14 Ag5 60.05(2) . 2_666
S4 Ag14 Ag5 147.35(5) . 2_666
S3 Ag14 Ag2 162.99(5) . .
S14 Ag14 Ag2 70.80(4) . .
Ag4 Ag14 Ag2 59.362(19) . .
S4 Ag14 Ag2 101.89(5) . .
Ag5 Ag14 Ag2 58.819(19) 2_666 .
S3 Ag14 Ag19 49.27(5) . 2_666
S14 Ag14 Ag19 102.47(5) . 2_666
Ag4 Ag14 Ag19 104.26(3) . 2_666
S4 Ag14 Ag19 142.21(5) . 2_666
Ag5 Ag14 Ag19 59.75(2) 2_666 2_666
Ag2 Ag14 Ag19 115.14(2) . 2_666
S3 Ag14 Ag8 72.47(5) . .
S14 Ag14 Ag8 156.10(5) . .
Ag4 Ag14 Ag8 55.773(19) . .
S4 Ag14 Ag8 107.46(5) . .
Ag5 Ag14 Ag8 60.203(19) 2_666 .
Ag2 Ag14 Ag8 105.79(2) . .
Ag19 Ag14 Ag8 56.61(2) 2_666 .
S3 Ag14 Ag9 142.03(5) . .
S14 Ag14 Ag9 90.64(5) . .
Ag4 Ag14 Ag9 55.96(2) . .
S4 Ag14 Ag9 48.37(4) . .
Ag5 Ag14 Ag9 103.41(2) 2_666 .
Ag2 Ag14 Ag9 54.967(18) . .
Ag19 Ag14 Ag9 160.05(3) 2_666 .
Ag8 Ag14 Ag9 106.91(2) . .
S3 Ag14 Ag13 111.12(5) . .
S14 Ag14 Ag13 47.41(4) . .
Ag4 Ag14 Ag13 101.16(2) . .
S4 Ag14 Ag13 138.57(5) . .
Ag5 Ag14 Ag13 53.388(18) 2_666 .
Ag2 Ag14 Ag13 53.004(18) . .
Ag19 Ag14 Ag13 74.94(2) 2_666 .
Ag8 Ag14 Ag13 110.93(2) . .
Ag9 Ag14 Ag13 104.48(2) . .
S3 Ag14 Ag20 50.55(5) . .
S14 Ag14 Ag20 126.29(4) . .
Ag4 Ag14 Ag20 94.72(2) . .
S4 Ag14 Ag20 51.28(4) . .
Ag5 Ag14 Ag20 130.32(3) 2_666 .
Ag2 Ag14 Ag20 145.69(3) . .
Ag19 Ag14 Ag20 91.59(2) 2_666 .
Ag8 Ag14 Ag20 70.187(19) . .
Ag9 Ag14 Ag20 92.65(2) . .
Ag13 Ag14 Ag20 161.24(3) . .
S8 Ag15 S10 104.59(6) . .
S8 Ag15 Ag3 125.52(5) . .
S10 Ag15 Ag3 129.63(5) . .
S8 Ag15 Ag1 107.00(5) . .
S10 Ag15 Ag1 102.73(5) . .
Ag3 Ag15 Ag1 60.93(2) . .
S8 Ag15 S15 95.41(6) . 2_666
S10 Ag15 S15 92.72(6) . 2_666
Ag3 Ag15 S15 87.82(5) . 2_666
Ag1 Ag15 S15 148.25(5) . 2_666
S8 Ag15 Ag5 163.21(5) . .
S10 Ag15 Ag5 71.85(5) . .
Ag3 Ag15 Ag5 58.751(19) . .
Ag1 Ag15 Ag5 59.248(19) . .
S15 Ag15 Ag5 101.11(5) 2_666 .
S8 Ag15 Ag16 70.78(5) . .
S10 Ag15 Ag16 159.06(5) . .
Ag3 Ag15 Ag16 56.778(19) . .
Ag1 Ag15 Ag16 61.136(19) . .
S15 Ag15 Ag16 107.92(4) 2_666 .
Ag5 Ag15 Ag16 106.44(2) . .
S8 Ag15 Ag22 48.42(5) . .
S10 Ag15 Ag22 105.19(5) . .
Ag3 Ag15 Ag22 104.42(2) . .
Ag1 Ag15 Ag22 59.46(2) . .
S15 Ag15 Ag22 142.33(5) 2_666 .
Ag5 Ag15 Ag22 115.80(2) . .
Ag16 Ag15 Ag22 55.96(2) . .
S8 Ag15 Ag13 142.50(5) . 2_666
S10 Ag15 Ag13 88.09(5) . 2_666
Ag3 Ag15 Ag13 56.271(19) . 2_666
Ag1 Ag15 Ag13 104.20(2) . 2_666
S15 Ag15 Ag13 48.15(4) 2_666 2_666
Ag5 Ag15 Ag13 54.279(18) . 2_666
Ag16 Ag15 Ag13 108.10(2) . 2_666
Ag22 Ag15 Ag13 160.51(3) . 2_666
S8 Ag15 Ag17 52.89(5) . .
S10 Ag15 Ag17 125.24(5) . .
Ag3 Ag15 Ag17 92.63(2) . .
Ag1 Ag15 Ag17 130.29(3) . .
S15 Ag15 Ag17 50.48(4) 2_666 .
Ag5 Ag15 Ag17 142.71(3) . .
Ag16 Ag15 Ag17 69.15(2) . .
Ag22 Ag15 Ag17 92.87(2) . .
Ag13 Ag15 Ag17 90.83(2) 2_666 .
S8 Ag15 Ag11 112.10(5) . .
S10 Ag15 Ag11 48.26(5) . .
Ag3 Ag15 Ag11 101.80(2) . .
Ag1 Ag15 Ag11 54.647(18) . .
S15 Ag15 Ag11 135.83(4) 2_666 .
Ag5 Ag15 Ag11 52.936(18) . .
Ag16 Ag15 Ag11 113.39(2) . .
Ag22 Ag15 Ag11 77.15(2) . .
Ag13 Ag15 Ag11 102.72(2) 2_666 .
Ag17 Ag15 Ag11 164.08(3) . .
S1 Ag16 S7 110.51(7) . .
S1 Ag16 Ag3 168.53(6) . .
S7 Ag16 Ag3 80.85(5) . .
S1 Ag16 Ag4 112.12(6) . .
S7 Ag16 Ag4 115.20(5) . .
Ag3 Ag16 Ag4 59.63(2) . .
S1 Ag16 Ag6 124.89(5) . .
S7 Ag16 Ag6 56.44(5) . .
Ag3 Ag16 Ag6 59.586(19) . .
Ag4 Ag16 Ag6 59.427(19) . .
S1 Ag16 Ag22 65.41(5) . .
S7 Ag16 Ag22 133.97(5) . .
Ag3 Ag16 Ag22 108.14(2) . .
Ag4 Ag16 Ag22 107.56(2) . .
Ag6 Ag16 Ag22 164.88(3) . .
S1 Ag16 Ag1 111.50(6) . .
S7 Ag16 Ag1 136.59(5) . .
Ag3 Ag16 Ag1 57.722(19) . .
Ag4 Ag16 Ag1 56.388(19) . .
Ag6 Ag16 Ag1 105.38(2) . .
Ag22 Ag16 Ag1 59.50(2) . .
S1 Ag16 Ag15 123.78(5) . .
S7 Ag16 Ag15 92.53(5) . .
Ag3 Ag16 Ag15 54.995(19) . .
Ag4 Ag16 Ag15 101.54(2) . .
Ag6 Ag16 Ag15 110.77(2) . .
Ag22 Ag16 Ag15 62.07(2) . .
Ag1 Ag16 Ag15 54.598(18) . .
P4 Ag17 S15 119.93(8) . 2_666
P4 Ag17 S7 110.01(7) . .
S15 Ag17 S7 104.85(7) 2_666 .
P4 Ag17 S8 110.41(7) . .
S15 Ag17 S8 101.79(6) 2_666 .
S7 Ag17 S8 109.22(7) . .
P4 Ag17 Ag23 88.31(6) . .
S15 Ag17 Ag23 55.81(5) 2_666 .
S7 Ag17 Ag23 75.00(6) . .
S8 Ag17 Ag23 156.83(5) . .
P4 Ag17 Ag15 156.55(6) . .
S15 Ag17 Ag15 58.36(5) 2_666 .
S7 Ag17 Ag15 92.09(5) . .
S8 Ag17 Ag15 52.41(4) . .
Ag23 Ag17 Ag15 105.48(2) . .
S14 Ag18 S12 169.29(7) . .
S14 Ag18 S13 95.34(6) . .
S12 Ag18 S13 92.36(6) . .
S14 Ag18 Ag12 111.95(5) . .
S12 Ag18 Ag12 78.72(5) . .
S13 Ag18 Ag12 50.60(4) . .
S14 Ag18 Ag2 75.21(5) . .
S12 Ag18 Ag2 110.65(5) . .
S13 Ag18 Ag2 100.75(4) . .
Ag12 Ag18 Ag2 61.453(19) . .
S14 Ag18 Ag7 127.24(5) . .
S12 Ag18 Ag7 55.89(5) . .
S13 Ag18 Ag7 110.66(4) . .
Ag12 Ag18 Ag7 62.66(2) . .
Ag2 Ag18 Ag7 55.774(19) . .
S10 Ag19 S3 167.33(8) . 2_666
S10 Ag19 Ag8 113.68(6) . 2_666
S3 Ag19 Ag8 78.97(5) 2_666 2_666
S10 Ag19 Ag5 76.45(5) . .
S3 Ag19 Ag5 110.67(5) 2_666 .
Ag8 Ag19 Ag5 61.493(19) 2_666 .
S10 Ag19 S5 96.86(7) . 2_666
S3 Ag19 S5 92.15(6) 2_666 2_666
Ag8 Ag19 S5 50.07(4) 2_666 2_666
Ag5 Ag19 S5 100.60(4) . 2_666
S10 Ag19 Ag14 128.43(5) . 2_666
S3 Ag19 Ag14 55.27(5) 2_666 2_666
Ag8 Ag19 Ag14 63.01(2) 2_666 2_666
Ag5 Ag19 Ag14 56.395(19) . 2_666
S5 Ag19 Ag14 110.23(5) 2_666 2_666
S10 Ag19 Ag11 48.67(5) . .
S3 Ag19 Ag11 143.99(6) 2_666 .
Ag8 Ag19 Ag11 65.02(2) 2_666 .
Ag5 Ag19 Ag11 52.434(18) . .
S5 Ag19 Ag11 65.08(4) 2_666 .
Ag14 Ag19 Ag11 104.86(2) 2_666 .
P5 Ag20 S2 125.42(7) . .
P5 Ag20 S3 113.18(7) . .
S2 Ag20 S3 107.23(7) . .
P5 Ag20 S4 114.86(7) . .
S2 Ag20 S4 95.54(7) . .
S3 Ag20 S4 95.44(6) . .
P5 Ag20 Ag24 89.42(6) . .
S2 Ag20 Ag24 70.27(6) . .
S3 Ag20 Ag24 150.52(5) . .
S4 Ag20 Ag24 56.61(5) . .
P5 Ag20 Ag14 148.98(6) . .
S2 Ag20 Ag14 85.55(4) . .
S3 Ag20 Ag14 49.70(4) . .
S4 Ag20 Ag14 53.03(5) . .
Ag24 Ag20 Ag14 101.29(3) . .
P1 Ag21 S6 125.79(7) . .
P1 Ag21 S12 118.49(7) . 2_666
S6 Ag21 S12 104.83(7) . 2_666
P1 Ag21 S11 113.42(8) . 2_666
S6 Ag21 S11 93.18(6) . 2_666
S12 Ag21 S11 93.89(6) 2_666 2_666
P1 Ag21 Ag25 88.90(6) . .
S6 Ag21 Ag25 68.49(5) . .
S12 Ag21 Ag25 146.12(5) 2_666 .
S11 Ag21 Ag25 54.85(5) 2_666 .
S9 Ag22 S8 167.92(8) . .
S9 Ag22 Ag16 114.80(6) . .
S8 Ag22 Ag16 77.13(5) . .
S9 Ag22 Ag1 76.92(5) . .
S8 Ag22 Ag1 108.96(5) . .
Ag16 Ag22 Ag1 62.00(2) . .
S9 Ag22 Ag15 127.97(5) . .
S8 Ag22 Ag15 54.66(5) . .
Ag16 Ag22 Ag15 61.97(2) . .
Ag1 Ag22 Ag15 55.225(19) . .
S9 Ag22 Ag9 49.27(5) . .
S8 Ag22 Ag9 142.67(6) . .
Ag16 Ag22 Ag9 65.55(2) . .
Ag1 Ag22 Ag9 52.859(18) . .
Ag15 Ag22 Ag9 103.87(2) . .
P3 Ag23 S13 138.05(8) . 2_666
P3 Ag23 S15 126.61(8) . 2_666
S13 Ag23 S15 93.67(7) 2_666 2_666
P3 Ag23 Ag17 91.59(6) . .
S13 Ag23 Ag17 125.83(5) 2_666 .
S15 Ag23 Ag17 53.50(5) 2_666 .
P6 Ag24 S1 139.63(8) . .
P6 Ag24 S4 123.66(8) . .
S1 Ag24 S4 91.16(7) . .
P6 Ag24 Ag20 89.75(7) . .
S1 Ag24 Ag20 129.63(6) . .
S4 Ag24 Ag20 55.10(5) . .
P2 Ag25 S5 129.61(8) . .
P2 Ag25 S11 127.35(9) . 2_666
S5 Ag25 S11 95.27(7) . 2_666
P2 Ag25 Ag21 91.51(6) . .
S5 Ag25 Ag21 137.80(6) . .
S11 Ag25 Ag21 57.43(5) 2_666 .
C6 C1 C2 117.2(10) . .
C6 C1 C7 122.8(9) . .
C2 C1 C7 120.0(9) . .
C1 C2 C3 120.1(11) . .
C4 C3 C2 122.6(12) . .
C3 C4 C5 115.1(12) . .
C3 C4 C310 122.3(14) . .
C5 C4 C310 122.6(14) . .
C4 C5 C6 123.2(12) . .
C1 C6 C5 121.8(11) . .
C1 C7 S10 111.4(6) . .
C16 C11 C12 116.3(8) . .
C16 C11 C17 120.6(7) . .
C12 C11 C17 122.9(7) . .
C13 C12 C11 121.1(8) . .
C12 C13 C14 122.0(8) . .
C15 C14 C13 117.3(8) . .
C15 C14 C339 122.8(8) . .
C13 C14 C339 119.8(8) . .
C14 C15 C16 121.0(8) . .
C11 C16 C15 122.3(8) . .
C11 C17 S11 116.3(6) . .
C26 C21 C22 119.5(9) . .
C26 C21 C27 120.3(8) . .
C22 C21 C27 120.2(8) . .
C21 C22 C23 119.1(10) . .
C24 C23 C22 123.0(11) . .
C23 C24 C25 118.4(11) . .
C23 C24 C325 123.7(12) . .
C25 C24 C325 117.1(11) . .
C26 C25 C24 119.0(11) . .
C21 C26 C25 120.7(10) . .
C21 C27 S8 112.9(6) . .
C36 C31 C32 117.1(9) . .
C36 C31 C37 121.6(8) . .
C32 C31 C37 121.2(8) . .
C33 C32 C31 122.0(9) . .
C32 C33 C34 121.2(9) . .
C33 C34 C35 116.8(9) . .
C33 C34 C347 120.3(9) . .
C35 C34 C347 122.7(9) . .
C34 C35 C36 121.4(9) . .
C31 C36 C35 121.3(9) . .
C31 C37 S9 110.1(6) . .
C46 C41 C42 117.0(11) . .
C46 C41 C47 124.2(9) . .
C42 C41 C47 118.7(10) . .
C41 C42 C43 119.0(13) . .
C44 C43 C42 124.4(13) . .
C45 C44 C43 112.7(11) . .
C45 C44 C344 126.1(12) . .
C43 C44 C344 121.1(12) . .
C44 C45 C46 123.0(11) . .
C41 C46 C45 123.2(10) . .
C41 C47 S1 113.7(7) . .
C52 C51 C57 116.1(8) . .
C52 C51 C56 122.1(8) . .
C57 C51 C56 121.7(8) . .
C51 C52 C53 122.4(8) . .
C54 C53 C52 121.3(8) . .
C53 C54 C55 116.7(8) . .
C53 C54 C511 122.8(8) . .
C55 C54 C511 120.4(9) . .
C57 C55 C54 121.5(9) . .
C51 C56 S13 112.8(6) . .
C55 C57 C51 121.8(8) . .
C66 C61 C62 116.7(9) . .
C66 C61 C67 121.2(8) . .
C62 C61 C67 121.9(9) . .
C63 C62 C61 121.9(10) . .
C62 C63 C64 122.0(11) . .
C65 C64 C63 116.7(10) . .
C65 C64 C351 121.2(10) . .
C63 C64 C351 122.1(10) . .
C64 C65 C66 119.5(10) . .
C61 C66 C65 123.2(9) . .
C61 C67 S15 114.4(6) . .
C72 C71 C76 116.7(9) . .
C72 C71 C77 122.9(8) . .
C76 C71 C77 120.4(8) . .
C73 C72 C71 121.3(9) . .
C72 C73 C74 122.0(9) . .
C75 C74 C73 116.8(9) . .
C75 C74 C711 122.9(10) . .
C73 C74 C711 120.2(10) . .
C74 C75 C76 122.4(10) . .
C75 C76 C71 120.7(10) . .
C71 C77 S14 110.2(6) . .
C82 C81 C86 116.8(10) . .
C82 C81 C0AA 121.8(10) . .
C86 C81 C0AA 121.3(9) . .
C81 C82 C83 121.0(12) . .
C84 C83 C82 120.3(13) . .
C85 C84 C83 118.2(13) . .
C85 C84 C370 118.8(15) . .
C83 C84 C370 123.0(13) . .
C84 C85 C86 122.4(14) . .
C85 C86 C81 121.2(12) . .
C92 C91 C96 117.6(10) . .
C92 C91 C97 121.1(9) . .
C96 C91 C97 121.3(9) . .
C91 C92 C93 123.0(10) . .
C94 C93 C92 118.7(12) . .
C95 C94 C93 117.4(12) . .
C95 C94 C318 126.5(11) . .
C93 C94 C318 116.1(12) . .
C94 C95 C96 122.6(12) . .
C91 C96 C95 120.5(11) . .
C91 C97 S5 113.9(6) . .
C106 C101 C102 117.1(8) . .
C106 C101 C107 120.4(8) . .
C102 C101 C107 122.4(8) . .
C103 C102 C101 121.7(9) . .
C102 C103 C104 121.9(9) . .
C105 C104 C103 117.3(9) . .
C105 C104 C361 121.5(8) . .
C103 C104 C361 121.1(8) . .
C104 C105 C106 120.2(9) . .
C101 C106 C105 121.7(8) . .
C101 C107 S4 116.2(6) . .
C116 C111 C112 117.9(8) . .
C116 C111 C117 119.4(8) . .
C112 C111 C117 122.2(8) . .
C113 C112 C111 121.0(9) . .
C112 C113 C114 122.0(9) . .
C115 C114 C113 117.4(8) . .
C115 C114 C335 121.2(9) . .
C113 C114 C335 121.4(10) . .
C114 C115 C116 120.5(9) . .
C111 C116 C115 121.1(9) . .
C111 C117 S2 117.0(6) . .
C122 C121 C126 116.6(8) . .
C122 C121 C127 123.0(8) . .
C126 C121 C127 120.4(8) . .
C121 C122 C123 121.5(9) . .
C124 C123 C122 122.9(10) . .
C123 C124 C125 116.3(9) . .
C123 C124 C357 122.1(10) . .
C125 C124 C357 121.6(10) . .
C124 C125 C126 121.1(10) . .
C121 C126 C125 121.7(9) . .
C121 C127 S12 111.9(6) . .
C136 C131 C132 118.6(10) . .
C136 C131 P1 118.5(8) . .
C132 C131 P1 122.8(9) . .
C133 C132 C131 118.2(12) . .
C134 C133 C132 122.2(13) . .
C133 C134 C135 120.5(13) . .
C134 C135 C136 119.2(11) . .
C131 C136 C135 121.2(10) . .
C142 C141 C146 118.2(9) . .
C142 C141 P1 118.8(7) . .
C146 C141 P1 123.0(8) . .
C143 C142 C141 121.4(9) . .
C144 C143 C142 119.8(11) . .
C143 C144 C145 121.1(11) . .
C146 C145 C144 118.7(10) . .
C145 C146 C141 120.7(10) . .
C152 C151 C156 120.0(12) . .
C152 C151 P2 125.3(10) . .
C156 C151 P2 114.7(10) . .
C151 C152 C153 121.4(13) . .
C154 C153 C152 114.8(15) . .
C155 C154 C153 127.6(16) . .
C154 C155 C156 117.7(14) . .
C151 C156 C155 118.5(14) . .
C162 C161 C166 118.7(10) . .
C162 C161 P2 122.9(8) . .
C166 C161 P2 118.3(7) . .
C161 C162 C163 120.4(11) . .
C164 C163 C162 119.9(11) . .
C165 C164 C163 119.0(11) . .
C164 C165 C166 122.4(11) . .
C165 C166 C161 119.5(10) . .
C172 C171 C176 118.9(9) . .
C172 C171 C177 122.6(8) . .
C176 C171 C177 118.2(9) . .
C171 C172 C173 120.3(9) . .
C174 C173 C172 123.8(11) . .
C173 C174 C175 116.7(10) . .
C173 C174 C326 123.5(13) . .
C175 C174 C326 119.7(12) . .
C174 C175 C176 120.5(10) . .
C171 C176 C175 119.6(10) . .
C171 C177 S6 117.0(7) . .
C182 C181 C186 119.2(12) . .
C182 C181 P6 123.2(9) . .
C186 C181 P6 117.7(10) . .
C181 C182 C183 121.3(13) . .
C184 C183 C182 119.3(14) . .
C185 C184 C183 123.1(15) . .
C184 C185 C186 118.0(13) . .
C181 C186 C185 118.9(12) . .
C196 C191 C192 113.4(11) . .
C196 C191 P6 122.3(9) . .
C192 C191 P6 124.3(9) . .
C191 C192 C193 121.7(13) . .
C194 C193 C192 121.5(14) . .
C193 C194 C195 117.6(13) . .
C196 C195 C194 120.1(15) . .
C195 C196 C191 124.9(13) . .
C206 C201 C202 117.3(8) . .
C206 C201 C207 117.6(9) . .
C202 C201 C207 125.1(8) . .
C201 C202 C203 120.6(9) . .
C204 C203 C202 121.1(10) . .
C203 C204 C205 118.0(9) . .
C203 C204 C331 123.1(10) . .
C205 C204 C331 118.7(9) . .
C204 C205 C206 120.3(9) . .
C201 C206 C205 122.4(10) . .
C201 C207 S7 119.5(7) . .
C212 C211 C216 117.9(9) . .
C212 C211 P5 117.9(7) . .
C216 C211 P5 123.7(8) . .
C211 C212 C213 122.2(10) . .
C214 C213 C212 118.4(11) . .
C215 C214 C213 120.9(11) . .
C214 C215 C216 121.1(11) . .
C215 C216 C211 119.3(11) . .
C226 C221 C222 120.4(9) . .
C226 C221 P5 118.6(6) . .
C222 C221 P5 121.0(8) . .
C223 C222 C221 117.9(10) . .
C224 C223 C222 121.8(10) . .
C223 C224 C225 120.7(11) . .
C226 C225 C224 117.6(11) . .
C221 C226 C225 121.5(9) . .
C236 C231 C232 117.6(9) . .
C236 C231 P3 120.2(7) . .
C232 C231 P3 122.2(8) . .
C233 C232 C231 120.3(10) . .
C232 C233 C234 120.9(10) . .
C233 C234 C235 119.4(11) . .
C236 C235 C234 119.1(12) . .
C235 C236 C231 122.5(10) . .
C242 C241 C246 118.5(10) . .
C242 C241 P3 124.7(8) . .
C246 C241 P3 116.8(8) . .
C241 C242 C243 120.7(11) . .
C244 C243 C242 120.2(12) . .
C245 C244 C243 119.4(12) . .
C244 C245 C246 121.8(11) . .
C241 C246 C245 119.2(11) . .
C252 C251 C256 119.6(10) . .
C252 C251 P4 124.2(8) . .
C256 C251 P4 116.0(8) . .
C251 C252 C253 119.3(11) . .
C254 C253 C252 120.5(12) . .
C255 C254 C253 121.5(12) . .
C254 C255 C256 118.9(11) . .
C255 C256 C251 119.9(11) . .
C266 C261 C262 118.0(9) . .
C266 C261 P4 123.6(7) . .
C262 C261 P4 118.3(7) . .
C263 C262 C261 120.3(10) . .
C264 C263 C262 119.5(11) . .
C265 C264 C263 121.2(10) . .
C264 C265 C266 119.2(10) . .
C261 C266 C265 121.7(10) . .
P6 C300 P5 114.3(4) . .
P3 C301 P4 113.6(4) . .
P1 C302 P2 113.9(4) . .
C342 C310 C4 110.3(13) . .
C342 C310 C346 118.8(16) . .
C4 C310 C346 109.4(14) . .
C342 C310 C340 104.0(15) . .
C4 C310 C340 110.6(14) . .
C346 C310 C340 103.2(15) . .
C320 C318 C321 112.5(9) . .
C320 C318 C319 110.1(8) . .
C321 C318 C319 108.6(8) . .
C320 C318 C94 109.6(12) . .
C321 C318 C94 108.2(11) . .
C319 C318 C94 107.6(12) . .
C324 C325 C323 112.8(8) . .
C324 C325 C322 110.6(8) . .
C323 C325 C322 111.4(8) . .
C324 C325 C24 108.7(11) . .
C323 C325 C24 105.9(11) . .
C322 C325 C24 107.2(12) . .
C328 C326 C327 124.2(16) . .
C328 C326 C329 100.3(17) . .
C327 C326 C329 98.3(14) . .
C328 C326 C174 112.1(12) . .
C327 C326 C174 109.0(14) . .
C329 C326 C174 111.2(13) . .
C330 C331 C353 110.0(12) . .
C330 C331 C352 108.7(11) . .
C353 C331 C352 106.2(10) . .
C330 C331 C204 107.9(9) . .
C353 C331 C204 112.2(9) . .
C352 C331 C204 111.8(10) . .
C334 C335 C332 111.3(12) . .
C334 C335 C333 111.7(11) . .
C332 C335 C333 104.0(12) . .
C334 C335 C114 113.3(10) . .
C332 C335 C114 108.6(9) . .
C333 C335 C114 107.5(10) . .
C337 C339 C14 109.4(9) . .
C337 C339 C338 108.9(9) . .
C14 C339 C338 111.3(8) . .
C337 C339 C336 109.8(10) . .
C14 C339 C336 109.9(8) . .
C338 C339 C336 107.4(9) . .
C316 C344 C44 112.4(12) . .
C316 C344 C317 109.3(14) . .
C44 C344 C317 106.7(11) . .
C316 C344 C315 107.7(11) . .
C44 C344 C315 110.5(12) . .
C317 C344 C315 110.3(12) . .
C343 C347 C341 110.8(10) . .
C343 C347 C345 106.9(10) . .
C341 C347 C345 108.4(10) . .
C343 C347 C34 110.8(9) . .
C341 C347 C34 108.3(10) . .
C345 C347 C34 111.7(9) . .
C350 C351 C348 110.9(12) . .
C350 C351 C349 111.1(13) . .
C348 C351 C349 106.2(13) . .
C350 C351 C64 109.8(11) . .
C348 C351 C64 108.4(11) . .
C349 C351 C64 110.5(10) . .
C354 C357 C355 112.0(13) . .
C354 C357 C124 113.0(11) . .
C355 C357 C124 108.3(10) . .
C354 C357 C356 107.5(12) . .
C355 C357 C356 105.7(11) . .
C124 C357 C356 110.2(10) . .
C358 C361 C359 110.4(10) . .
C358 C361 C360 110.6(9) . .
C359 C361 C360 105.2(9) . .
C358 C361 C104 111.9(8) . .
C359 C361 C104 111.2(8) . .
C360 C361 C104 107.2(8) . .
C372 C370 C371 112.7(9) . .
C372 C370 C373 110.1(9) . .
C371 C370 C373 110.1(8) . .
C372 C370 C84 107.1(12) . .
C371 C370 C84 108.0(12) . .
C373 C370 C84 108.7(14) . .
C513 C511 C54 112.7(8) . .
C513 C511 C514 109.9(9) . .
C54 C511 C514 109.7(8) . .
C513 C511 C512 106.8(8) . .
C54 C511 C512 110.3(8) . .
C514 C511 C512 107.2(9) . .
C714 C711 C712 112.5(12) . .
C714 C711 C74 108.0(10) . .
C712 C711 C74 108.7(10) . .
C714 C711 C713 106.6(11) . .
C712 C711 C713 107.7(12) . .
C74 C711 C713 113.3(10) . .
C81 C0AA S3 113.1(6) . .
C141 P1 C131 103.5(5) . .
C141 P1 C302 102.8(4) . .
C131 P1 C302 103.6(4) . .
C141 P1 Ag21 115.4(3) . .
C131 P1 Ag21 118.2(3) . .
C302 P1 Ag21 111.6(3) . .
C151 P2 C161 101.4(4) . .
C151 P2 C302 107.9(5) . .
C161 P2 C302 102.7(4) . .
C151 P2 Ag25 111.2(4) . .
C161 P2 Ag25 115.9(3) . .
C302 P2 Ag25 116.3(3) . .
C241 P3 C231 103.4(4) . .
C241 P3 C301 106.1(5) . .
C231 P3 C301 101.1(4) . .
C241 P3 Ag23 113.9(3) . .
C231 P3 Ag23 116.2(3) . .
C301 P3 Ag23 114.6(3) . .
C251 P4 C261 104.1(4) . .
C251 P4 C301 102.5(4) . .
C261 P4 C301 102.9(4) . .
C251 P4 Ag17 118.7(3) . .
C261 P4 Ag17 114.7(3) . .
C301 P4 Ag17 112.1(3) . .
C211 P5 C221 103.1(4) . .
C211 P5 C300 103.9(4) . .
C221 P5 C300 104.0(4) . .
C211 P5 Ag20 117.1(3) . .
C221 P5 Ag20 116.7(3) . .
C300 P5 Ag20 110.6(3) . .
C191 P6 C300 103.3(5) . .
C191 P6 C181 102.0(5) . .
C300 P6 C181 103.0(5) . .
C191 P6 Ag24 116.7(4) . .
C300 P6 Ag24 116.1(3) . .
C181 P6 Ag24 113.9(3) . .
C47 S1 Ag24 110.5(3) . .
C47 S1 Ag16 111.5(3) . .
Ag24 S1 Ag16 111.20(9) . .
C117 S2 Ag20 115.1(3) . .
C117 S2 Ag8 101.2(3) . .
Ag20 S2 Ag8 90.66(7) . .
C117 S2 Ag6 91.9(3) . .
Ag20 S2 Ag6 147.41(8) . .
Ag8 S2 Ag6 65.16(5) . .
C0AA S3 Ag19 113.4(3) . 2_666
C0AA S3 Ag14 96.7(3) . .
Ag19 S3 Ag14 75.47(6) 2_666 .
C0AA S3 Ag20 109.2(3) . .
Ag19 S3 Ag20 132.49(9) 2_666 .
Ag14 S3 Ag20 79.75(6) . .
C107 S4 Ag9 107.3(3) . .
C107 S4 Ag20 113.6(3) . .
Ag9 S4 Ag20 132.45(9) . .
C107 S4 Ag24 128.5(3) . .
Ag9 S4 Ag24 103.84(8) . .
Ag20 S4 Ag24 68.29(5) . .
C107 S4 Ag14 99.3(3) . .
Ag9 S4 Ag14 74.74(6) . .
Ag20 S4 Ag14 75.69(6) . .
Ag24 S4 Ag14 128.27(8) . .
C97 S5 Ag25 107.4(3) . .
C97 S5 Ag8 106.0(3) . .
Ag25 S5 Ag8 107.59(8) . .
C97 S5 Ag19 106.5(3) . 2_666
Ag25 S5 Ag19 146.01(8) . 2_666
Ag8 S5 Ag19 64.78(5) . 2_666
C177 S6 Ag21 110.9(3) . .
C177 S6 Ag12 98.0(3) . 2_666
Ag21 S6 Ag12 92.23(7) . 2_666
C177 S6 Ag6 94.8(3) . .
Ag21 S6 Ag6 148.40(8) . .
Ag12 S6 Ag6 65.30(5) 2_666 .
C207 S7 Ag17 102.7(3) . .
C207 S7 Ag6 108.4(3) . .
Ag17 S7 Ag6 139.47(8) . .
C207 S7 Ag16 94.5(3) . .
Ag17 S7 Ag16 85.71(7) . .
Ag6 S7 Ag16 66.78(5) . .
C27 S8 Ag22 111.7(3) . .
C27 S8 Ag15 93.9(3) . .
Ag22 S8 Ag15 76.92(6) . .
C27 S8 Ag17 109.9(3) . .
Ag22 S8 Ag17 130.54(9) . .
Ag15 S8 Ag17 74.71(6) . .
C37 S9 Ag22 106.3(3) . .
C37 S9 Ag9 110.2(3) . .
Ag22 S9 Ag9 84.29(6) . .
C37 S9 Ag7 141.9(3) . .
Ag22 S9 Ag7 111.56(7) . .
Ag9 S9 Ag7 77.97(6) . .
C7 S10 Ag19 106.5(3) . .
C7 S10 Ag11 108.0(3) . .
Ag19 S10 Ag11 85.37(7) . .
C7 S10 Ag15 141.1(3) . .
Ag19 S10 Ag15 112.39(8) . .
Ag11 S10 Ag15 77.43(6) . .
C17 S11 Ag11 108.1(3) . .
C17 S11 Ag25 125.1(3) . 2_666
Ag11 S11 Ag25 101.47(7) . 2_666
C17 S11 Ag7 102.7(3) . .
Ag11 S11 Ag7 78.57(6) . .
Ag25 S11 Ag7 128.15(8) 2_666 .
C17 S11 Ag21 111.2(3) . 2_666
Ag11 S11 Ag21 137.64(9) . 2_666
Ag25 S11 Ag21 67.72(5) 2_666 2_666
Ag7 S11 Ag21 78.03(6) . 2_666
C127 S12 Ag18 112.1(3) . .
C127 S12 Ag7 95.2(3) . .
Ag18 S12 Ag7 74.56(6) . .
C127 S12 Ag21 108.7(3) . 2_666
Ag18 S12 Ag21 133.89(9) . 2_666
Ag7 S12 Ag21 81.37(6) . 2_666
C56 S13 Ag23 110.7(3) . 2_666
C56 S13 Ag12 110.3(3) . .
Ag23 S13 Ag12 112.17(8) 2_666 .
C56 S13 Ag18 99.4(3) . .
Ag23 S13 Ag18 147.99(8) 2_666 .
Ag12 S13 Ag18 64.76(5) . .
C77 S14 Ag18 106.0(3) . .
C77 S14 Ag13 107.5(3) . .
Ag18 S14 Ag13 88.27(6) . .
C77 S14 Ag14 142.0(3) . .
Ag18 S14 Ag14 111.83(8) . .
Ag13 S14 Ag14 78.04(6) . .
C67 S15 Ag13 111.5(3) . .
C67 S15 Ag17 113.0(3) . 2_666
Ag13 S15 Ag17 126.22(9) . 2_666
C67 S15 Ag23 127.2(3) . 2_666
Ag13 S15 Ag23 103.82(8) . 2_666
Ag17 S15 Ag23 70.69(5) 2_666 2_666
C67 S15 Ag15 100.6(3) . 2_666
Ag13 S15 Ag15 72.32(6) . 2_666
Ag17 S15 Ag15 71.16(6) 2_666 2_666
Ag23 S15 Ag15 127.28(8) 2_666 2_666

loop_
_geom_bond_atom_site_label_1
_geom_bond_atom_site_label_2
_geom_bond_distance
_geom_bond_site_symmetry_2
Ag1 Ag4 2.7856(8) .
Ag1 Ag9 2.8063(8) .
Ag1 Ag10 2.8145(7) .
Ag1 Ag11 2.8334(8) .
Ag1 Ag15 2.8357(8) .
Ag1 Ag3 2.8400(8) .
Ag1 Ag2 2.8650(8) .
Ag1 Ag5 2.8707(8) .
Ag1 Ag7 2.9591(8) .
Ag1 Ag22 2.9733(8) .
Ag1 Ag16 3.0467(7) .
Ag2 Ag3 2.8094(8) 2_666
Ag2 Ag13 2.8201(8) .
Ag2 Ag7 2.8271(8) .
Ag2 Ag10 2.8314(7) .
Ag2 Ag4 2.8349(7) .
Ag2 Ag9 2.8451(8) .
Ag2 Ag5 2.8487(8) 2_666
Ag2 Ag14 2.9433(8) .
Ag2 Ag18 2.9766(8) .
Ag2 Ag12 3.0285(7) .
Ag3 Ag15 2.7642(8) .
Ag3 Ag2 2.8094(8) 2_666
Ag3 Ag4 2.8137(8) .
Ag3 Ag10 2.8142(8) 2_666
Ag3 Ag5 2.8170(7) .
Ag3 Ag16 2.8231(8) .
Ag3 Ag13 2.8269(8) 2_666
Ag3 Ag12 2.8357(8) 2_666
Ag3 Ag6 2.8606(7) .
Ag4 Ag14 2.7742(8) .
Ag4 Ag8 2.7935(8) .
Ag4 Ag5 2.8180(8) 2_666
Ag4 Ag9 2.8289(8) .
Ag4 Ag16 2.8362(8) .
Ag4 Ag10 2.8384(8) 2_666
Ag4 Ag6 2.8598(8) .
Ag5 Ag10 2.7900(8) .
Ag5 Ag11 2.7971(8) .
Ag5 Ag13 2.8105(8) 2_666
Ag5 Ag4 2.8181(8) 2_666
Ag5 Ag2 2.8486(8) 2_666
Ag5 Ag14 2.8558(8) 2_666
Ag5 Ag19 2.9619(8) .
Ag5 Ag15 2.9672(8) .
Ag5 Ag8 3.0255(7) 2_666
Ag6 S7 2.658(2) .
Ag6 S2 2.709(2) .
Ag6 S6 2.770(2) .
Ag6 Ag10 2.8747(8) 2_666
Ag6 Ag8 2.9003(8) .
Ag6 Ag12 2.9260(8) 2_666
Ag6 Ag16 2.9311(9) .
Ag7 S12 2.633(2) .
Ag7 S11 2.715(2) .
Ag7 S9 2.738(2) .
Ag7 Ag10 2.7897(8) .
Ag7 Ag18 3.0653(9) .
Ag7 Ag12 3.1294(8) .
Ag7 Ag11 3.2874(9) .
Ag7 Ag9 3.3076(8) .
Ag8 S5 2.506(2) .
Ag8 S2 2.677(2) .
Ag8 Ag10 2.8256(8) 2_666
Ag8 Ag19 2.9561(9) 2_666
Ag8 Ag5 3.0257(7) 2_666
Ag8 Ag14 3.1549(9) .
Ag9 S4 2.481(2) .
Ag9 S9 2.511(2) .
Ag9 Ag14 3.2016(9) .
Ag9 Ag22 3.2976(9) .
Ag10 Ag12 2.7882(8) .
Ag10 Ag3 2.8142(8) 2_666
Ag10 Ag8 2.8254(8) 2_666
Ag10 Ag4 2.8383(8) 2_666
Ag10 Ag11 2.8444(8) .
Ag10 Ag6 2.8747(8) 2_666
Ag11 S11 2.468(2) .
Ag11 S10 2.506(2) .
Ag11 Ag15 3.2775(8) .
Ag11 Ag19 3.3262(9) .
Ag12 S13 2.521(2) .
Ag12 S6 2.650(2) 2_666
Ag12 Ag3 2.8357(8) 2_666
Ag12 Ag6 2.9260(8) 2_666
Ag12 Ag18 2.9506(8) .
Ag13 S15 2.486(2) .
Ag13 S14 2.505(2) .
Ag13 Ag5 2.8104(8) 2_666
Ag13 Ag3 2.8267(8) 2_666
Ag13 Ag15 3.1799(9) 2_666
Ag13 Ag14 3.3290(8) .
Ag14 S3 2.613(2) .
Ag14 S14 2.772(2) .
Ag14 S4 2.780(2) .
Ag14 Ag5 2.8559(8) 2_666
Ag14 Ag19 3.0781(9) 2_666
Ag14 Ag20 3.3716(8) .
Ag15 S8 2.627(2) .
Ag15 S10 2.727(2) .
Ag15 S15 2.877(2) 2_666
Ag15 Ag16 3.1339(8) .
Ag15 Ag22 3.1369(9) .
Ag15 Ag13 3.1800(9) 2_666
Ag15 Ag17 3.1979(8) .
Ag16 S1 2.544(2) .
Ag16 S7 2.668(2) .
Ag16 Ag22 2.9421(9) .
Ag17 P4 2.486(2) .
Ag17 S15 2.607(2) 2_666
Ag17 S7 2.615(2) .
Ag17 S8 2.644(2) .
Ag17 Ag23 3.0601(10) .
Ag18 S14 2.403(2) .
Ag18 S12 2.420(2) .
Ag18 S13 2.948(2) .
Ag19 S10 2.399(2) .
Ag19 S3 2.409(2) 2_666
Ag19 Ag8 2.9560(9) 2_666
Ag19 S5 2.965(2) 2_666
Ag19 Ag14 3.0781(9) 2_666
Ag20 P5 2.460(2) .
Ag20 S2 2.605(2) .
Ag20 S3 2.646(2) .
Ag20 S4 2.715(2) .
Ag20 Ag24 3.0755(11) .
Ag21 P1 2.477(2) .
Ag21 S6 2.630(2) .
Ag21 S12 2.637(2) 2_666
Ag21 S11 2.742(2) 2_666
Ag21 Ag25 3.0108(11) .
Ag22 S9 2.402(2) .
Ag22 S8 2.409(2) .
Ag23 P3 2.417(2) .
Ag23 S13 2.472(2) 2_666
Ag23 S15 2.682(2) 2_666
Ag24 P6 2.429(2) .
Ag24 S1 2.483(2) .
Ag24 S4 2.764(2) .
Ag25 P2 2.415(2) .
Ag25 S5 2.470(2) .
Ag25 S11 2.660(2) 2_666
C1 C6 1.361(13) .
C1 C2 1.375(13) .
C1 C7 1.477(13) .
C2 C3 1.414(16) .
C3 C4 1.369(18) .
C4 C5 1.370(18) .
C4 C310 1.512(19) .
C5 C6 1.375(15) .
C7 S10 1.866(8) .
C11 C16 1.383(11) .
C11 C12 1.407(11) .
C11 C17 1.506(11) .
C12 C13 1.377(12) .
C13 C14 1.386(12) .
C14 C15 1.382(12) .
C14 C339 1.517(13) .
C15 C16 1.389(12) .
C17 S11 1.822(8) .
C21 C26 1.383(13) .
C21 C22 1.387(12) .
C21 C27 1.493(11) .
C22 C23 1.391(14) .
C23 C24 1.350(16) .
C24 C25 1.417(17) .
C24 C325 1.601(17) .
C25 C26 1.410(15) .
C27 S8 1.824(8) .
C31 C36 1.375(12) .
C31 C32 1.382(12) .
C31 C37 1.500(12) .
C32 C33 1.379(14) .
C33 C34 1.386(14) .
C34 C35 1.388(13) .
C34 C347 1.540(15) .
C35 C36 1.393(13) .
C37 S9 1.859(8) .
C41 C46 1.304(14) .
C41 C42 1.376(15) .
C41 C47 1.494(13) .
C42 C43 1.405(18) .
C43 C44 1.377(18) .
C44 C45 1.357(15) .
C44 C344 1.491(17) .
C45 C46 1.399(13) .
C47 S1 1.868(9) .
C51 C52 1.366(11) .
C51 C57 1.409(12) .
C51 C56 1.472(11) .
C52 C53 1.381(12) .
C53 C54 1.378(12) .
C54 C55 1.400(13) .
C54 C511 1.527(13) .
C55 C57 1.359(13) .
C56 S13 1.871(8) .
C61 C66 1.361(12) .
C61 C62 1.380(13) .
C61 C67 1.511(12) .
C62 C63 1.370(15) .
C63 C64 1.405(15) .
C64 C65 1.389(14) .
C64 C351 1.555(15) .
C65 C66 1.413(13) .
C67 S15 1.835(9) .
C71 C72 1.390(12) .
C71 C76 1.395(12) .
C71 C77 1.505(12) .
C72 C73 1.370(13) .
C73 C74 1.378(13) .
C74 C75 1.370(15) .
C74 C711 1.528(15) .
C75 C76 1.374(14) .
C77 S14 1.848(9) .
C81 C82 1.387(14) .
C81 C86 1.393(14) .
C81 C0AA 1.470(12) .
C82 C83 1.401(15) .
C83 C84 1.40(2) .
C84 C85 1.336(19) .
C84 C370 1.572(19) .
C85 C86 1.384(15) .
C91 C92 1.363(14) .
C91 C96 1.375(13) .
C91 C97 1.470(13) .
C92 C93 1.408(15) .
C93 C94 1.400(16) .
C94 C95 1.371(17) .
C94 C318 1.574(18) .
C95 C96 1.387(16) .
C97 S5 1.842(8) .
C101 C106 1.361(12) .
C101 C102 1.383(12) .
C101 C107 1.527(12) .
C102 C103 1.348(13) .
C103 C104 1.391(12) .
C104 C105 1.364(12) .
C104 C361 1.569(13) .
C105 C106 1.410(12) .
C107 S4 1.823(8) .
C111 C116 1.354(13) .
C111 C112 1.395(12) .
C111 C117 1.503(11) .
C112 C113 1.375(11) .
C113 C114 1.388(13) .
C114 C115 1.370(14) .
C114 C335 1.551(12) .
C115 C116 1.432(12) .
C117 S2 1.851(8) .
C121 C122 1.367(12) .
C121 C126 1.386(12) .
C121 C127 1.517(12) .
C122 C123 1.374(12) .
C123 C124 1.366(14) .
C124 C125 1.383(14) .
C124 C357 1.525(14) .
C125 C126 1.387(13) .
C127 S12 1.831(8) .
C131 C136 1.365(14) .
C131 C132 1.406(14) .
C131 P1 1.834(11) .
C132 C133 1.382(17) .
C133 C134 1.324(17) .
C134 C135 1.368(16) .
C135 C136 1.378(14) .
C141 C142 1.396(13) .
C141 C146 1.397(13) .
C141 P1 1.813(10) .
C142 C143 1.364(13) .
C143 C144 1.362(15) .
C144 C145 1.398(16) .
C145 C146 1.381(15) .
C151 C152 1.335(17) .
C151 C156 1.411(16) .
C151 P2 1.816(12) .
C152 C153 1.453(18) .
C153 C154 1.340(19) .
C154 C155 1.308(19) .
C155 C156 1.429(18) .
C161 C162 1.354(14) .
C161 C166 1.404(14) .
C161 P2 1.829(10) .
C162 C163 1.391(15) .
C163 C164 1.385(17) .
C164 C165 1.333(16) .
C165 C166 1.359(15) .
C171 C172 1.361(13) .
C171 C176 1.388(13) .
C171 C177 1.511(12) .
C172 C173 1.385(13) .
C173 C174 1.352(15) .
C174 C175 1.399(16) .
C174 C326 1.525(16) .
C175 C176 1.429(13) .
C177 S6 1.849(8) .
C181 C182 1.367(16) .
C181 C186 1.383(16) .
C181 P6 1.859(12) .
C182 C183 1.375(16) .
C183 C184 1.360(19) .
C184 C185 1.318(19) .
C185 C186 1.462(17) .
C191 C196 1.355(16) .
C191 C192 1.386(15) .
C191 P6 1.801(11) .
C192 C193 1.398(16) .
C193 C194 1.319(18) .
C194 C195 1.363(19) .
C195 C196 1.353(17) .
C201 C206 1.366(13) .
C201 C202 1.386(14) .
C201 C207 1.492(12) .
C202 C203 1.400(12) .
C203 C204 1.372(14) .
C204 C205 1.384(14) .
C204 C331 1.540(12) .
C205 C206 1.385(12) .
C207 S7 1.839(9) .
C211 C212 1.386(13) .
C211 C216 1.401(13) .
C211 P5 1.826(10) .
C212 C213 1.397(13) .
C213 C214 1.369(15) .
C214 C215 1.364(16) .
C215 C216 1.398(16) .
C221 C226 1.361(13) .
C221 C222 1.421(12) .
C221 P5 1.829(10) .
C222 C223 1.378(15) .
C223 C224 1.365(17) .
C224 C225 1.408(15) .
C225 C226 1.396(14) .
C231 C236 1.382(14) .
C231 C232 1.415(13) .
C231 P3 1.828(10) .
C232 C233 1.370(14) .
C233 C234 1.382(16) .
C234 C235 1.402(16) .
C235 C236 1.369(15) .
C241 C242 1.373(14) .
C241 C246 1.383(14) .
C241 P3 1.823(11) .
C242 C243 1.398(15) .
C243 C244 1.358(16) .
C244 C245 1.342(16) .
C245 C246 1.400(14) .
C251 C252 1.387(14) .
C251 C256 1.409(13) .
C251 P4 1.822(10) .
C252 C253 1.394(16) .
C253 C254 1.373(17) .
C254 C255 1.365(17) .
C255 C256 1.406(15) .
C261 C266 1.364(13) .
C261 C262 1.398(13) .
C261 P4 1.826(9) .
C262 C263 1.392(13) .
C263 C264 1.375(15) .
C264 C265 1.344(15) .
C265 C266 1.403(13) .
C300 P6 1.833(9) .
C300 P5 1.837(8) .
C301 P3 1.832(9) .
C301 P4 1.837(9) .
C302 P1 1.840(9) .
C302 P2 1.850(9) .
C310 C342 1.49(2) .
C310 C346 1.53(2) .
C310 C340 1.63(2) .
C315 C344 1.552(19) .
C316 C344 1.458(19) .
C317 C344 1.508(19) .
C318 C320 1.498(9) .
C318 C321 1.509(9) .
C318 C319 1.538(9) .
C322 C325 1.518(9) .
C323 C325 1.501(9) .
C324 C325 1.497(9) .
C326 C328 1.42(2) .
C326 C327 1.47(2) .
C326 C329 1.48(2) .
C330 C331 1.490(17) .
C331 C353 1.501(16) .
C331 C352 1.526(17) .
C332 C335 1.500(17) .
C333 C335 1.503(18) .
C334 C335 1.456(17) .
C336 C339 1.564(14) .
C337 C339 1.485(15) .
C338 C339 1.551(15) .
C341 C347 1.532(15) .
C343 C347 1.513(16) .
C345 C347 1.535(16) .
C348 C351 1.501(19) .
C349 C351 1.517(18) .
C350 C351 1.495(18) .
C354 C357 1.490(18) .
C355 C357 1.499(18) .
C356 C357 1.541(17) .
C358 C361 1.483(15) .
C359 C361 1.541(15) .
C360 C361 1.548(14) .
C370 C372 1.488(9) .
C370 C371 1.506(9) .
C370 C373 1.533(9) .
C511 C513 1.507(14) .
C511 C514 1.538(15) .
C511 C512 1.555(14) .
C711 C714 1.514(17) .
C711 C712 1.517(17) .
C711 C713 1.535(18) .
C0AA S3 1.836(9) .
S3 Ag19 2.410(2) 2_666
S5 Ag19 2.965(2) 2_666
S6 Ag12 2.650(2) 2_666
S11 Ag25 2.661(2) 2_666
S11 Ag21 2.742(2) 2_666
S12 Ag21 2.637(2) 2_666
S13 Ag23 2.472(2) 2_666
S15 Ag17 2.607(2) 2_666
S15 Ag23 2.682(2) 2_666
S15 Ag15 2.877(2) 2_666

loop_
_geom_torsion_atom_site_label_1
_geom_torsion_atom_site_label_2
_geom_torsion_atom_site_label_3
_geom_torsion_atom_site_label_4
_geom_torsion
_geom_torsion_site_symmetry_4
C6 C1 C2 C3 0.3(16) .
C7 C1 C2 C3 -179.9(10) .
C1 C2 C3 C4 0.7(19) .
C2 C3 C4 C5 -1(2) .
C2 C3 C4 C310 -179.4(12) .
C3 C4 C5 C6 0.8(19) .
C310 C4 C5 C6 179.0(12) .
C2 C1 C6 C5 -0.7(16) .
C7 C1 C6 C5 179.5(10) .
C4 C5 C6 C1 0.2(19) .
C6 C1 C7 S10 -91.3(10) .
C2 C1 C7 S10 88.9(10) .
C16 C11 C12 C13 -1.9(13) .
C17 C11 C12 C13 172.8(9) .
C11 C12 C13 C14 0.8(15) .
C12 C13 C14 C15 1.3(14) .
C12 C13 C14 C339 -175.5(9) .
C13 C14 C15 C16 -2.1(14) .
C339 C14 C15 C16 174.6(9) .
C12 C11 C16 C15 1.0(13) .
C17 C11 C16 C15 -173.8(8) .
C14 C15 C16 C11 1.0(14) .
C16 C11 C17 S11 -130.2(8) .
C12 C11 C17 S11 55.3(11) .
C26 C21 C22 C23 -1.6(14) .
C27 C21 C22 C23 178.4(9) .
C21 C22 C23 C24 4.6(17) .
C22 C23 C24 C25 -5.7(19) .
C22 C23 C24 C325 -174.8(11) .
C23 C24 C25 C26 3.9(17) .
C325 C24 C25 C26 173.7(10) .
C22 C21 C26 C25 -0.1(14) .
C27 C21 C26 C25 180.0(8) .
C24 C25 C26 C21 -1.1(15) .
C26 C21 C27 S8 110.2(8) .
C22 C21 C27 S8 -69.8(10) .
C36 C31 C32 C33 3.0(14) .
C37 C31 C32 C33 -178.9(9) .
C31 C32 C33 C34 -0.7(15) .
C32 C33 C34 C35 -2.2(15) .
C32 C33 C34 C347 -178.9(9) .
C33 C34 C35 C36 2.8(14) .
C347 C34 C35 C36 179.5(9) .
C32 C31 C36 C35 -2.3(13) .
C37 C31 C36 C35 179.6(8) .
C34 C35 C36 C31 -0.6(14) .
C36 C31 C37 S9 -90.1(9) .
C32 C31 C37 S9 91.8(9) .
C46 C41 C42 C43 7(2) .
C47 C41 C42 C43 -175.3(14) .
C41 C42 C43 C44 -7(3) .
C42 C43 C44 C45 1(2) .
C42 C43 C44 C344 -176.2(16) .
C43 C44 C45 C46 5.0(18) .
C344 C44 C45 C46 -177.9(11) .
C42 C41 C46 C45 -1.5(17) .
C47 C41 C46 C45 -178.8(9) .
C44 C45 C46 C41 -5.1(16) .
C46 C41 C47 S1 -119.3(10) .
C42 C41 C47 S1 63.4(14) .
C57 C51 C52 C53 -0.1(12) .
C56 C51 C52 C53 179.1(8) .
C51 C52 C53 C54 3.4(13) .
C52 C53 C54 C55 -4.2(13) .
C52 C53 C54 C511 176.5(8) .
C53 C54 C55 C57 2.0(14) .
C511 C54 C55 C57 -178.7(10) .
C52 C51 C56 S13 120.0(8) .
C57 C51 C56 S13 -60.9(9) .
C54 C55 C57 C51 1.2(15) .
C52 C51 C57 C55 -2.2(13) .
C56 C51 C57 C55 178.6(9) .
C66 C61 C62 C63 1.1(17) .
C67 C61 C62 C63 176.6(11) .
C61 C62 C63 C64 -1(2) .
C62 C63 C64 C65 1.4(18) .
C62 C63 C64 C351 -176.5(12) .
C63 C64 C65 C66 -1.8(16) .
C351 C64 C65 C66 176.1(10) .
C62 C61 C66 C65 -1.6(16) .
C67 C61 C66 C65 -177.1(9) .
C64 C65 C66 C61 2.0(17) .
C66 C61 C67 S15 -117.3(9) .
C62 C61 C67 S15 67.4(12) .
C76 C71 C72 C73 2.6(14) .
C77 C71 C72 C73 -178.7(9) .
C71 C72 C73 C74 -1.2(15) .
C72 C73 C74 C75 0.5(15) .
C72 C73 C74 C711 -176.8(10) .
C73 C74 C75 C76 -1.4(16) .
C711 C74 C75 C76 175.9(11) .
C74 C75 C76 C71 2.9(17) .
C72 C71 C76 C75 -3.3(15) .
C77 C71 C76 C75 177.9(9) .
C72 C71 C77 S14 92.9(9) .
C76 C71 C77 S14 -88.4(9) .
C86 C81 C82 C83 2.2(16) .
C0AA C81 C82 C83 179.2(10) .
C81 C82 C83 C84 -3.2(19) .
C82 C83 C84 C85 3(2) .
C82 C83 C84 C370 -174.2(13) .
C83 C84 C85 C86 -3(2) .
C370 C84 C85 C86 175.0(12) .
C84 C85 C86 C81 2(2) .
C82 C81 C86 C85 -1.4(16) .
C0AA C81 C86 C85 -178.4(10) .
C96 C91 C92 C93 2.0(16) .
C97 C91 C92 C93 180.0(10) .
C91 C92 C93 C94 -3.9(18) .
C92 C93 C94 C95 5.7(19) .
C92 C93 C94 C318 -176.3(11) .
C93 C94 C95 C96 -6(2) .
C318 C94 C95 C96 176.2(12) .
C92 C91 C96 C95 -2.1(16) .
C97 C91 C96 C95 180.0(10) .
C94 C95 C96 C91 4(2) .
C92 C91 C97 S5 -64.4(11) .
C96 C91 C97 S5 113.4(9) .
C106 C101 C102 C103 2.0(15) .
C107 C101 C102 C103 -173.7(9) .
C101 C102 C103 C104 1.1(16) .
C102 C103 C104 C105 -3.1(15) .
C102 C103 C104 C361 176.1(10) .
C103 C104 C105 C106 2.1(14) .
C361 C104 C105 C106 -177.1(9) .
C102 C101 C106 C105 -2.9(14) .
C107 C101 C106 C105 172.8(8) .
C104 C105 C106 C101 0.9(14) .
C106 C101 C107 S4 130.9(8) .
C102 C101 C107 S4 -53.7(11) .
C116 C111 C112 C113 -2.3(14) .
C117 C111 C112 C113 169.7(8) .
C111 C112 C113 C114 1.2(14) .
C112 C113 C114 C115 1.8(15) .
C112 C113 C114 C335 -175.8(10) .
C113 C114 C115 C116 -3.7(15) .
C335 C114 C115 C116 174.0(10) .
C112 C111 C116 C115 0.4(15) .
C117 C111 C116 C115 -171.8(9) .
C114 C115 C116 C111 2.6(16) .
C116 C111 C117 S2 -102.9(9) .
C112 C111 C117 S2 85.3(10) .
C126 C121 C122 C123 -0.5(13) .
C127 C121 C122 C123 -179.3(8) .
C121 C122 C123 C124 1.3(15) .
C122 C123 C124 C125 -1.4(15) .
C122 C123 C124 C357 -178.0(10) .
C123 C124 C125 C126 0.8(16) .
C357 C124 C125 C126 177.4(10) .
C122 C121 C126 C125 -0.1(14) .
C127 C121 C126 C125 178.7(9) .
C124 C125 C126 C121 -0.1(16) .
C122 C121 C127 S12 68.7(10) .
C126 C121 C127 S12 -110.0(8) .
C136 C131 C132 C133 -2.3(17) .
P1 C131 C132 C133 179.6(10) .
C131 C132 C133 C134 0(2) .
C132 C133 C134 C135 2(2) .
C133 C134 C135 C136 -2(2) .
C132 C131 C136 C135 2.6(15) .
P1 C131 C136 C135 -179.2(8) .
C134 C135 C136 C131 -0.6(16) .
C146 C141 C142 C143 0.2(16) .
P1 C141 C142 C143 -176.6(9) .
C141 C142 C143 C144 2.1(18) .
C142 C143 C144 C145 -3(2) .
C143 C144 C145 C146 1(2) .
C144 C145 C146 C141 1(2) .
C142 C141 C146 C145 -1.9(18) .
P1 C141 C146 C145 174.7(10) .
C156 C151 C152 C153 0.6(16) .
P2 C151 C152 C153 -179.9(8) .
C151 C152 C153 C154 -1.4(17) .
C152 C153 C154 C155 1.3(19) .
C153 C154 C155 C156 0(2) .
C152 C151 C156 C155 0.4(15) .
P2 C151 C156 C155 -179.2(8) .
C154 C155 C156 C151 -0.5(16) .
C166 C161 C162 C163 0.3(17) .
P2 C161 C162 C163 180.0(9) .
C161 C162 C163 C164 -1.4(19) .
C162 C163 C164 C165 1.9(19) .
C163 C164 C165 C166 -1.3(19) .
C164 C165 C166 C161 0.2(18) .
C162 C161 C166 C165 0.3(16) .
P2 C161 C166 C165 -179.4(8) .
C176 C171 C172 C173 1.1(15) .
C177 C171 C172 C173 174.6(9) .
C171 C172 C173 C174 -1.6(17) .
C172 C173 C174 C175 1.5(18) .
C172 C173 C174 C326 179.5(12) .
C173 C174 C175 C176 -1.1(18) .
C326 C174 C175 C176 -179.2(12) .
C172 C171 C176 C175 -0.8(16) .
C177 C171 C176 C175 -174.5(10) .
C174 C175 C176 C171 0.8(18) .
C172 C171 C177 S6 89.7(11) .
C176 C171 C177 S6 -96.8(10) .
C186 C181 C182 C183 0.9(18) .
P6 C181 C182 C183 178.6(10) .
C181 C182 C183 C184 2(2) .
C182 C183 C184 C185 -6(2) .
C183 C184 C185 C186 6(2) .
C182 C181 C186 C185 -0.8(17) .
P6 C181 C186 C185 -178.6(8) .
C184 C185 C186 C181 -2.5(19) .
C196 C191 C192 C193 4(2) .
P6 C191 C192 C193 -175.0(11) .
C191 C192 C193 C194 -5(2) .
C192 C193 C194 C195 8(2) .
C193 C194 C195 C196 -10(2) .
C194 C195 C196 C191 10(3) .
C192 C191 C196 C195 -7(2) .
P6 C191 C196 C195 172.6(12) .
C206 C201 C202 C203 5.3(15) .
C207 C201 C202 C203 -173.9(10) .
C201 C202 C203 C204 -5.0(16) .
C202 C203 C204 C205 2.6(16) .
C202 C203 C204 C331 178.3(10) .
C203 C204 C205 C206 -0.8(16) .
C331 C204 C205 C206 -176.6(10) .
C202 C201 C206 C205 -3.5(15) .
C207 C201 C206 C205 175.7(9) .
C204 C205 C206 C201 1.3(16) .
C206 C201 C207 S7 -177.9(8) .
C202 C201 C207 S7 1.2(14) .
C216 C211 C212 C213 5.5(16) .
P5 C211 C212 C213 177.8(8) .
C211 C212 C213 C214 -4.5(16) .
C212 C213 C214 C215 1.0(18) .
C213 C214 C215 C216 1(2) .
C214 C215 C216 C211 0(2) .
C212 C211 C216 C215 -2.9(17) .
P5 C211 C216 C215 -174.8(10) .
C226 C221 C222 C223 -0.7(16) .
P5 C221 C222 C223 177.3(8) .
C221 C222 C223 C224 1.0(18) .
C222 C223 C224 C225 -1(2) .
C223 C224 C225 C226 0.5(18) .
C222 C221 C226 C225 0.3(16) .
P5 C221 C226 C225 -177.7(8) .
C224 C225 C226 C221 -0.2(17) .
C236 C231 C232 C233 -0.1(15) .
P3 C231 C232 C233 179.2(8) .
C231 C232 C233 C234 2.1(16) .
C232 C233 C234 C235 -3.5(17) .
C233 C234 C235 C236 2.8(18) .
C234 C235 C236 C231 -0.8(18) .
C232 C231 C236 C235 -0.6(17) .
P3 C231 C236 C235 -179.9(9) .
C246 C241 C242 C243 2.6(15) .
P3 C241 C242 C243 -179.5(8) .
C241 C242 C243 C244 -4.8(17) .
C242 C243 C244 C245 4.4(18) .
C243 C244 C245 C246 -2.1(18) .
C242 C241 C246 C245 -0.2(14) .
P3 C241 C246 C245 -178.3(8) .
C244 C245 C246 C241 -0.1(16) .
C256 C251 C252 C253 4.8(17) .
P4 C251 C252 C253 178.6(9) .
C251 C252 C253 C254 -2.9(19) .
C252 C253 C254 C255 -3(2) .
C253 C254 C255 C256 6(2) .
C254 C255 C256 C251 -3.9(17) .
C252 C251 C256 C255 -1.4(16) .
P4 C251 C256 C255 -175.7(8) .
C266 C261 C262 C263 1.0(14) .
P4 C261 C262 C263 179.3(7) .
C261 C262 C263 C264 -2.7(15) .
C262 C263 C264 C265 2.3(17) .
C263 C264 C265 C266 -0.3(16) .
C262 C261 C266 C265 1.1(14) .
P4 C261 C266 C265 -177.2(7) .
C264 C265 C266 C261 -1.5(15) .
C3 C4 C310 C342 -117.0(17) .
C5 C4 C310 C342 65(2) .
C3 C4 C310 C346 110.6(18) .
C5 C4 C310 C346 -68(2) .
C3 C4 C310 C340 -2(2) .
C5 C4 C310 C340 179.5(14) .
C95 C94 C318 C320 -5.2(18) .
C93 C94 C318 C320 177.0(12) .
C95 C94 C318 C321 117.9(15) .
C93 C94 C318 C321 -60.0(15) .
C95 C94 C318 C319 -125.0(15) .
C93 C94 C318 C319 57.2(14) .
C23 C24 C325 C324 1.6(17) .
C25 C24 C325 C324 -167.6(11) .
C23 C24 C325 C323 -119.9(14) .
C25 C24 C325 C323 70.9(13) .
C23 C24 C325 C322 121.1(14) .
C25 C24 C325 C322 -48.1(14) .
C173 C174 C326 C328 -94.2(19) .
C175 C174 C326 C328 84(2) .
C173 C174 C326 C327 124.4(16) .
C175 C174 C326 C327 -57.6(18) .
C173 C174 C326 C329 17(2) .
C175 C174 C326 C329 -164.9(14) .
C203 C204 C331 C330 -104.0(14) .
C205 C204 C331 C330 71.6(15) .
C203 C204 C331 C353 17.4(16) .
C205 C204 C331 C353 -167.0(11) .
C203 C204 C331 C352 136.5(11) .
C205 C204 C331 C352 -47.8(14) .
C115 C114 C335 C334 4.3(17) .
C113 C114 C335 C334 -178.2(11) .
C115 C114 C335 C332 128.4(13) .
C113 C114 C335 C332 -54.0(15) .
C115 C114 C335 C333 -119.6(12) .
C113 C114 C335 C333 57.9(14) .
C15 C14 C339 C337 -103.3(12) .
C13 C14 C339 C337 73.3(13) .
C15 C14 C339 C338 136.3(10) .
C13 C14 C339 C338 -47.1(12) .
C15 C14 C339 C336 17.4(14) .
C13 C14 C339 C336 -166.0(9) .
C45 C44 C344 C316 4(2) .
C43 C44 C344 C316 -179.2(14) .
C45 C44 C344 C317 123.6(15) .
C43 C44 C344 C317 -59.4(19) .
C45 C44 C344 C315 -116.5(15) .
C43 C44 C344 C315 60.5(18) .
C33 C34 C347 C343 -50.2(14) .
C35 C34 C347 C343 133.2(11) .
C33 C34 C347 C341 71.5(13) .
C35 C34 C347 C341 -105.0(12) .
C33 C34 C347 C345 -169.2(10) .
C35 C34 C347 C345 14.2(15) .
C65 C64 C351 C350 146.5(12) .
C63 C64 C351 C350 -35.7(17) .
C65 C64 C351 C348 -92.2(15) .
C63 C64 C351 C348 85.5(16) .
C65 C64 C351 C349 23.7(17) .
C63 C64 C351 C349 -158.6(13) .
C123 C124 C357 C354 -165.3(12) .
C125 C124 C357 C354 18.3(17) .
C123 C124 C357 C355 70.0(14) .
C125 C124 C357 C355 -106.3(13) .
C123 C124 C357 C356 -45.1(15) .
C125 C124 C357 C356 138.6(12) .
C105 C104 C361 C358 -137.2(10) .
C103 C104 C361 C358 43.6(13) .
C105 C104 C361 C359 -13.2(13) .
C103 C104 C361 C359 167.6(10) .
C105 C104 C361 C360 101.3(11) .
C103 C104 C361 C360 -77.9(12) .
C85 C84 C370 C372 98.6(17) .
C83 C84 C370 C372 -83.8(17) .
C85 C84 C370 C371 -139.8(15) .
C83 C84 C370 C371 37.8(19) .
C85 C84 C370 C373 -20.3(18) .
C83 C84 C370 C373 157.2(15) .
C53 C54 C511 C513 1.1(14) .
C55 C54 C511 C513 -178.1(9) .
C53 C54 C511 C514 -121.7(10) .
C55 C54 C511 C514 59.1(12) .
C53 C54 C511 C512 120.4(10) .
C55 C54 C511 C512 -58.9(12) .
C75 C74 C711 C714 45.4(16) .
C73 C74 C711 C714 -137.5(12) .
C75 C74 C711 C712 -77.0(15) .
C73 C74 C711 C712 100.2(14) .
C75 C74 C711 C713 163.3(11) .
C73 C74 C711 C713 -19.6(15) .
C82 C81 C0AA S3 118.7(9) .
C86 C81 C0AA S3 -64.5(11) .
C142 C141 P1 C131 106.7(9) .
C146 C141 P1 C131 -69.9(10) .
C142 C141 P1 C302 -145.7(8) .
C146 C141 P1 C302 37.7(11) .
C142 C141 P1 Ag21 -24.0(9) .
C146 C141 P1 Ag21 159.4(9) .
C136 C131 P1 C141 -172.2(7) .
C132 C131 P1 C141 5.9(10) .
C136 C131 P1 C302 80.8(8) .
C132 C131 P1 C302 -101.1(9) .
C136 C131 P1 Ag21 -43.2(8) .
C132 C131 P1 Ag21 134.9(8) .
P2 C302 P1 C141 173.1(5) .
P2 C302 P1 C131 -79.4(6) .
P2 C302 P1 Ag21 48.9(6) .
C152 C151 P2 C161 -95.6(10) .
C156 C151 P2 C161 83.9(8) .
C152 C151 P2 C302 11.9(10) .
C156 C151 P2 C302 -168.6(7) .
C152 C151 P2 Ag25 140.6(9) .
C156 C151 P2 Ag25 -39.9(8) .
C162 C161 P2 C151 35.9(11) .
C166 C161 P2 C151 -144.4(9) .
C162 C161 P2 C302 -75.6(10) .
C166 C161 P2 C302 104.1(9) .
C162 C161 P2 Ag25 156.4(8) .
C166 C161 P2 Ag25 -23.9(9) .
P1 C302 P2 C151 91.6(6) .
P1 C302 P2 C161 -161.8(5) .
P1 C302 P2 Ag25 -34.1(6) .
C242 C241 P3 C231 -77.2(10) .
C246 C241 P3 C231 100.7(8) .
C242 C241 P3 C301 28.7(10) .
C246 C241 P3 C301 -153.4(7) .
C242 C241 P3 Ag23 155.7(8) .
C246 C241 P3 Ag23 -26.4(9) .
C236 C231 P3 C241 -126.6(9) .
C232 C231 P3 C241 54.1(9) .
C236 C231 P3 C301 123.7(9) .
C232 C231 P3 C301 -55.6(9) .
C236 C231 P3 Ag23 -0.9(10) .
C232 C231 P3 Ag23 179.8(7) .
P4 C301 P3 C241 82.9(6) .
P4 C301 P3 C231 -169.5(5) .
P4 C301 P3 Ag23 -43.7(6) .
C252 C251 P4 C261 29.7(11) .
C256 C251 P4 C261 -156.3(8) .
C252 C251 P4 C301 -77.2(10) .
C256 C251 P4 C301 96.8(8) .
C252 C251 P4 Ag17 158.7(8) .
C256 C251 P4 Ag17 -27.3(9) .
C266 C261 P4 C251 -131.1(8) .
C262 C261 P4 C251 50.6(8) .
C266 C261 P4 C301 -24.5(9) .
C262 C261 P4 C301 157.2(7) .
C266 C261 P4 Ag17 97.5(8) .
C262 C261 P4 Ag17 -80.8(8) .
P3 C301 P4 C251 -76.8(6) .
P3 C301 P4 C261 175.3(5) .
P3 C301 P4 Ag17 51.6(5) .
C212 C211 P5 C221 -165.6(8) .
C216 C211 P5 C221 6.3(11) .
C212 C211 P5 C300 86.2(9) .
C216 C211 P5 C300 -101.9(10) .
C212 C211 P5 Ag20 -36.0(9) .
C216 C211 P5 Ag20 135.9(9) .
C226 C221 P5 C211 107.9(8) .
C222 C221 P5 C211 -70.2(9) .
C226 C221 P5 C300 -143.9(8) .
C222 C221 P5 C300 38.1(9) .
C226 C221 P5 Ag20 -21.9(9) .
C222 C221 P5 Ag20 160.1(7) .
P6 C300 P5 C211 -74.5(5) .
P6 C300 P5 C221 177.9(5) .
P6 C300 P5 Ag20 51.9(5) .
C196 C191 P6 C300 146.4(11) .
C192 C191 P6 C300 -34.5(12) .
C196 C191 P6 C181 -107.0(11) .
C192 C191 P6 C181 72.1(12) .
C196 C191 P6 Ag24 17.7(12) .
C192 C191 P6 Ag24 -163.2(10) .
P5 C300 P6 C191 -169.2(5) .
P5 C300 P6 C181 84.9(5) .
P5 C300 P6 Ag24 -40.2(6) .
C182 C181 P6 C191 -84.2(10) .
C186 C181 P6 C191 93.6(9) .
C182 C181 P6 C300 22.8(10) .
C186 C181 P6 C300 -159.5(8) .
C182 C181 P6 Ag24 149.3(9) .
C186 C181 P6 Ag24 -33.0(10) .
C41 C47 S1 Ag24 -90.8(7) .
C41 C47 S1 Ag16 144.9(6) .
C111 C117 S2 Ag20 -40.7(8) .
C111 C117 S2 Ag8 -136.7(7) .
C111 C117 S2 Ag6 158.3(7) .
C81 C0AA S3 Ag19 110.8(7) 2_666
C81 C0AA S3 Ag14 -172.2(7) .
C81 C0AA S3 Ag20 -90.8(7) .
C101 C107 S4 Ag9 -63.7(6) .
C101 C107 S4 Ag20 141.2(5) .
C101 C107 S4 Ag24 60.9(7) .
C101 C107 S4 Ag14 -140.4(6) .
C91 C97 S5 Ag25 -97.4(6) .
C91 C97 S5 Ag8 147.8(6) .
C91 C97 S5 Ag19 80.0(7) 2_666
C171 C177 S6 Ag21 -50.2(8) .
C171 C177 S6 Ag12 -145.7(7) 2_666
C171 C177 S6 Ag6 148.6(7) .
C201 C207 S7 Ag17 -105.8(8) .
C201 C207 S7 Ag6 100.5(8) .
C201 C207 S7 Ag16 167.6(7) .
C21 C27 S8 Ag22 117.3(6) .
C21 C27 S8 Ag15 -165.2(6) .
C21 C27 S8 Ag17 -90.1(6) .
C31 C37 S9 Ag22 72.4(6) .
C31 C37 S9 Ag9 162.2(5) .
C31 C37 S9 Ag7 -101.5(6) .
C1 C7 S10 Ag19 -81.4(6) .
C1 C7 S10 Ag11 -171.9(5) .
C1 C7 S10 Ag15 95.9(7) .
C11 C17 S11 Ag11 59.5(6) .
C11 C17 S11 Ag25 -59.6(7) 2_666
C11 C17 S11 Ag7 141.4(6) .
C11 C17 S11 Ag21 -136.7(5) 2_666
C121 C127 S12 Ag18 -113.4(6) .
C121 C127 S12 Ag7 171.2(6) .
C121 C127 S12 Ag21 88.6(6) 2_666
C51 C56 S13 Ag23 87.1(6) 2_666
C51 C56 S13 Ag12 -148.2(5) .
C51 C56 S13 Ag18 -81.7(6) .
C71 C77 S14 Ag18 -72.6(6) .
C71 C77 S14 Ag13 -165.9(5) .
C71 C77 S14 Ag14 101.3(6) .
C61 C67 S15 Ag13 64.7(7) .
C61 C67 S15 Ag17 -146.4(6) 2_666
C61 C67 S15 Ag23 -63.8(7) 2_666
C61 C67 S15 Ag15 139.7(6) 2_666

loop_
_platon_squeeze_void_nr
_platon_squeeze_void_average_x
_platon_squeeze_void_average_y
_platon_squeeze_void_average_z
_platon_squeeze_void_volume
_platon_squeeze_void_count_electrons
1 -0.009 0.000 0.000 3482.3 199.6
2 0.741 0.087 0.479 9.6 0.1
3 0.259 0.913 0.521 9.6 -0.4
